data_2224600
loop_
_publ_author_name
'Chen, Hongwei'
'Miao, Jinling'
'Zhu, Peihua'
'Wang, Daqi'
'Nie, Yong'

_publ_section_title
;
 An orthorhombic polymorph of
 1-[(ferrocenyl)(hydroxy)methyl]-1,2-dicarba-<i>closo</i>-dodecaborane
;
_journal_coeditor_code CV2664
_journal_issue 1
_journal_name_full 'Acta Crystallographica Section E'
_journal_page_first m22
_journal_paper_doi 10.1107/S1600536809051903
_journal_volume 66
_journal_year 2010
_chemical_formula_iupac '[Fe (C5 H5) (C8 H17 B10 O)]'
_chemical_formula_moiety 'C13 H22 B10 Fe O'
_chemical_formula_sum 'C13 H22 B10 Fe O'
_chemical_formula_weight 358.26
_chemical_name_common
;
1-[Ferrocenyl(hydroxy)methyl]-1,2-dicarbadocecaborane(12)
;
_chemical_name_systematic
;
1-[(ferrocenyl)(hydroxy)methyl]-
1,2-dicarba-<i>closo</i>-dodecaborane
;
_space_group_IT_number 29
_symmetry_cell_setting orthorhombic
_symmetry_space_group_name_Hall 'P 2c -2ac'
_symmetry_space_group_name_H-M 'P c a 21'
_atom_sites_solution_hydrogens geom
_atom_sites_solution_primary direct
_atom_sites_solution_secondary difmap
_audit_creation_method SHELXL-97
_cell_angle_alpha 90.00
_cell_angle_beta 90.00
_cell_angle_gamma 90.00
_cell_formula_units_Z 16
_cell_length_a 27.051(2)
_cell_length_b 8.9682(7)
_cell_length_c 29.191(3)
_cell_measurement_reflns_used 3704
_cell_measurement_temperature 298(2)
_cell_measurement_theta_max 25.287
_cell_measurement_theta_min 2.579
_cell_volume 7081.7(11)
_computing_cell_refinement 'SAINT (Bruker, 2001)'
_computing_data_collection 'SMART (Bruker, 2001)'
_computing_data_reduction 'SAINT (Bruker, 2001)'
_computing_molecular_graphics 'SHELXTL (Sheldrick, 2008)'
_computing_publication_material 'SHELXTL (Sheldrick, 2008)'
_computing_structure_refinement 'SHELXL97 (Sheldrick, 2008)'
_computing_structure_solution 'SHELXS97 (Sheldrick, 2008)'
_diffrn_ambient_temperature 298(2)
_diffrn_measured_fraction_theta_full 1.000
_diffrn_measured_fraction_theta_max 1.000
_diffrn_measurement_device_type 'Bruker SMART CCD area-detector'
_diffrn_measurement_method 'phi and omega scans'
_diffrn_radiation_monochromator graphite
_diffrn_radiation_source 'fine-focus sealed tube'
_diffrn_radiation_type MoK\a
_diffrn_radiation_wavelength 0.71073
_diffrn_reflns_av_R_equivalents 0.1154
_diffrn_reflns_av_sigmaI/netI 0.1332
_diffrn_reflns_limit_h_max 32
_diffrn_reflns_limit_h_min -32
_diffrn_reflns_limit_k_max 9
_diffrn_reflns_limit_k_min -10
_diffrn_reflns_limit_l_max 33
_diffrn_reflns_limit_l_min -34
_diffrn_reflns_number 35277
_diffrn_reflns_theta_full 25.02
_diffrn_reflns_theta_max 25.02
_diffrn_reflns_theta_min 1.40
_exptl_absorpt_coefficient_mu 0.848
_exptl_absorpt_correction_T_max 0.9430
_exptl_absorpt_correction_T_min 0.8160
_exptl_absorpt_correction_type multi-scan
_exptl_absorpt_process_details '(SADABS; Bruker, 2001)'
_exptl_crystal_colour block
_exptl_crystal_density_diffrn 1.344
_exptl_crystal_density_method 'not measured'
_exptl_crystal_description yellow
_exptl_crystal_F_000 2944
_exptl_crystal_size_max 0.25
_exptl_crystal_size_mid 0.14
_exptl_crystal_size_min 0.07
_refine_diff_density_max 1.124
_refine_diff_density_min -0.447
_refine_ls_abs_structure_details 'Flack (1983), 5617 Friedel pairs'
_refine_ls_abs_structure_Flack 0.02(3)
_refine_ls_extinction_method none
_refine_ls_goodness_of_fit_ref 1.027
_refine_ls_hydrogen_treatment constr
_refine_ls_matrix_type full
_refine_ls_number_parameters 942
_refine_ls_number_reflns 12025
_refine_ls_number_restraints 1
_refine_ls_restrained_S_all 1.027
_refine_ls_R_factor_all 0.1521
_refine_ls_R_factor_gt 0.0748
_refine_ls_shift/su_max 0.001
_refine_ls_shift/su_mean 0.000
_refine_ls_structure_factor_coef Fsqd
_refine_ls_weighting_details 'calc w=1/[\s^2^(Fo^2^)+(0.0599P)^2^] where P=(Fo^2^+2Fc^2^)/3'
_refine_ls_weighting_scheme calc
_refine_ls_wR_factor_gt 0.1576
_refine_ls_wR_factor_ref 0.1811
_reflns_number_gt 5629
_reflns_number_total 12025
_reflns_threshold_expression >2sigma(I)
_cod_data_source_file cv2664.cif
_cod_data_source_block I
_cod_depositor_comments
;
The following automatic conversions were performed:
'_symmetry_cell_setting' value 'Orthorhombic' changed to 'orthorhombic'
according to '/home/saulius/struct/CIF-dictionaries/cif_core.dic'
dictionary named 'cif_core.dic' version 2.4.1 from 2010-06-29.

Automatic conversion script
Id: cif_fix_enum 1527 2010-12-29 10:47:43Z saulius 

The following automatic conversions were performed:

'_symmetry_cell_setting' value 'Orthorhombic' changed to
'orthorhombic' according to
/home/saulius/struct/CIF-dictionaries/cif_core.dic dictionary named
'cif_core.dic' version 2.4.1 from 2010-06-29.

Automatic conversion script
Id: cif_fix_values 1715 2011-07-08 13:25:40Z adriana 
;
_cod_original_cell_volume 7081.8(11)
_cod_database_code 2224600
_cod_database_fobs_code 2224600

loop_
_symmetry_equiv_pos_as_xyz
'x, y, z'
'-x, -y, z+1/2'
'x+1/2, -y, z'
'-x+1/2, y, z+1/2'

loop_
_atom_site_type_symbol
_atom_site_label
_atom_site_fract_x
_atom_site_fract_y
_atom_site_fract_z
_atom_site_U_iso_or_equiv
_atom_site_adp_type
_atom_site_calc_flag
_atom_site_refinement_flags
_atom_site_occupancy
_atom_site_disorder_assembly
_atom_site_disorder_group
Fe Fe1 0.02406(6) 0.5567(2) 0.22116(6) 0.0499(5) Uani d . 1 A .
Fe Fe2 0.24220(6) 0.43970(18) 0.47382(5) 0.0470(4) Uani d . 1 B .
Fe Fe3 0.37998(6) 0.94455(19) 0.34605(5) 0.0458(4) Uani d . 1 C .
Fe Fe4 0.40150(6) 0.93997(19) 0.09112(4) 0.0451(4) Uani d . 1 D .
O O1 0.1333(3) 0.6277(13) 0.2864(4) 0.078(5) Uani d P 0.80(2) A 1
H H1 0.1623 0.6514 0.2896 0.116 Uiso calc PR 0.80(2) A 1
O O2 0.3554(5) 0.342(2) 0.5263(7) 0.076(8) Uani d P 0.59(3) B 1
H H2 0.3728 0.3236 0.5487 0.115 Uiso calc PR 0.59(3) B 1
O O3 0.2684(5) 0.8410(17) 0.2913(5) 0.072(6) Uani d P 0.60(2) C 1
H H3 0.2408 0.8042 0.2892 0.109 Uiso calc PR 0.60(2) C 1
O O4 0.5111(3) 0.8624(11) 0.0271(3) 0.069(4) Uani d P 0.793(17) D 1
H H4 0.5398 0.8343 0.0251 0.103 Uiso calc PR 0.793(17) D 1
O O1' 0.1373(15) 0.729(5) 0.2444(18) 0.08(2) Uani d P 0.20(2) A 2
H H1' 0.1635 0.7621 0.2543 0.116 Uiso calc PR 0.20(2) A 2
O O2' 0.3530(7) 0.241(3) 0.4882(9) 0.076(11) Uani d P 0.41(3) B 2
H H2' 0.3740 0.1755 0.4909 0.115 Uiso calc PR 0.41(3) B 2
O O3' 0.2719(7) 0.728(2) 0.3309(8) 0.072(10) Uani d P 0.40(2) C 2
H H3' 0.2456 0.6908 0.3226 0.108 Uiso calc PR 0.40(2) C 2
O O4' 0.5154(13) 0.746(4) 0.0740(13) 0.069(16) Uani d P 0.207(17) D 2
H H4' 0.5427 0.7271 0.0632 0.103 Uiso calc PR 0.207(17) D 2
B B1 0.1600(5) 0.9955(16) 0.2925(5) 0.060(4) Uani d . 1 . .
H H1A 0.1840 0.9835 0.2622 0.072 Uiso calc R 1 . .
B B2 0.1619(5) 0.8823(15) 0.3371(5) 0.051(4) Uani d . 1 . .
H H2A 0.1884 0.7893 0.3357 0.061 Uiso calc R 1 . .
B B3 0.1070(5) 0.8518(16) 0.3630(4) 0.052(4) Uani d . 1 . .
H H3A 0.0971 0.7441 0.3785 0.063 Uiso calc R 1 . .
B B4 0.0629(5) 0.9635(15) 0.3349(4) 0.051(4) Uani d . 1 . .
H H4A 0.0237 0.9325 0.3323 0.061 Uiso calc R 1 . .
B B5 0.0821(5) 1.1460(15) 0.3405(5) 0.051(4) Uani d . 1 . .
H H5 0.0551 1.2377 0.3407 0.061 Uiso calc R 1 . .
B B6 0.1416(5) 1.1706(17) 0.3159(5) 0.060(4) Uani d . 1 . .
H H6 0.1526 1.2783 0.3010 0.072 Uiso calc R 1 . .
B B7 0.1836(4) 1.0591(13) 0.3436(4) 0.038(3) Uani d . 1 . .
H H7 0.2228 1.0913 0.3461 0.046 Uiso calc R 1 . .
B B8 0.1517(6) 0.9647(18) 0.3890(6) 0.060(5) Uani d . 1 . .
H H8 0.1702 0.9339 0.4213 0.072 Uiso calc R 1 . .
B B9 0.0871(7) 1.0227(18) 0.3850(6) 0.059(5) Uani d . 1 . .
H H9 0.0628 1.0318 0.4151 0.071 Uiso calc R 1 . .
B B10 0.1363(6) 1.1474(16) 0.3759(5) 0.057(4) Uani d . 1 . .
H H10 0.1445 1.2367 0.4006 0.068 Uiso calc R 1 . .
B B11 0.3273(5) 0.1532(19) 0.6143(5) 0.065(4) Uani d . 1 . .
H H11 0.3195 0.2648 0.6281 0.078 Uiso calc R 1 . .
B B12 0.3791(5) 0.1062(18) 0.5876(6) 0.063(5) Uani d . 1 . .
H H12 0.4075 0.1929 0.5829 0.076 Uiso calc R 1 . .
B B13 0.3733(6) -0.0116(19) 0.5468(6) 0.064(5) Uani d . 1 . .
H H13 0.3966 -0.0077 0.5160 0.077 Uiso calc R 1 . .
B B14 0.3114(5) -0.0589(17) 0.5443(5) 0.066(4) Uani d . 1 . .
H H14 0.2930 -0.0887 0.5120 0.079 Uiso calc R 1 . .
B B15 0.2950(6) -0.1456(18) 0.5955(5) 0.069(5) Uani d . 1 . .
H H15 0.2661 -0.2317 0.5962 0.083 Uiso calc R 1 . .
B B16 0.3056(7) -0.0143(19) 0.6427(6) 0.069(5) Uani d . 1 . .
H H16 0.2840 -0.0171 0.6746 0.083 Uiso calc R 1 . .
B B17 0.3695(7) 0.037(2) 0.6398(6) 0.073(6) Uani d . 1 . .
H H17 0.3902 0.0745 0.6701 0.087 Uiso calc R 1 . .
B B18 0.3959(5) -0.0737(18) 0.5999(5) 0.061(4) Uani d . 1 . .
H H18 0.4337 -0.1158 0.6048 0.074 Uiso calc R 1 . .
B B19 0.3545(6) -0.1780(18) 0.5721(5) 0.072(5) Uani d . 1 . .
H H19 0.3647 -0.2876 0.5582 0.086 Uiso calc R 1 . .
B B20 0.3502(6) -0.1441(18) 0.6307(5) 0.063(4) Uani d . 1 . .
H H20 0.3568 -0.2317 0.6564 0.076 Uiso calc R 1 . .
B B21 0.3462(5) 0.5429(15) 0.2318(4) 0.054(4) Uani d . 1 . .
H H21 0.3845 0.5832 0.2352 0.065 Uiso calc R 1 . .
B B22 0.3012(5) 0.6486(16) 0.2047(4) 0.051(4) Uani d . 1 . .
H H22 0.3095 0.7593 0.1904 0.061 Uiso calc R 1 . .
B B23 0.2456(5) 0.6038(15) 0.2302(4) 0.049(4) Uani d . 1 . .
H H23 0.2167 0.6898 0.2325 0.058 Uiso calc R 1 . .
B B24 0.2548(6) 0.4790(17) 0.2725(5) 0.060(4) Uani d . 1 . .
H H24 0.2318 0.4793 0.3036 0.072 Uiso calc R 1 . .
B B25 0.3321(5) 0.3534(14) 0.2237(5) 0.057(3) Uani d . 1 . .
H H25 0.3610 0.2677 0.2212 0.068 Uiso calc R 1 . .
B B26 0.3224(6) 0.4866(17) 0.1801(5) 0.056(4) Uani d . 1 . .
H H26 0.3453 0.4897 0.1490 0.068 Uiso calc R 1 . .
B B27 0.2572(6) 0.5254(18) 0.1781(5) 0.055(5) Uani d . 1 . .
H H27 0.2371 0.5529 0.1465 0.066 Uiso calc R 1 . .
B B28 0.2296(5) 0.4210(16) 0.2242(6) 0.059(4) Uani d . 1 . .
H H28 0.1912 0.3815 0.2232 0.071 Uiso calc R 1 . .
B B29 0.2773(5) 0.3167(18) 0.2495(5) 0.064(4) Uani d . 1 . .
H H29 0.2707 0.2058 0.2644 0.077 Uiso calc R 1 . .
B B30 0.2779(5) 0.3421(16) 0.1903(5) 0.060(4) Uani d . 1 . .
H H30 0.2711 0.2512 0.1657 0.071 Uiso calc R 1 . .
B B31 0.4803(5) 0.6450(16) -0.0499(4) 0.046(3) Uani d . 1 . .
H H31 0.4686 0.7517 -0.0650 0.055 Uiso calc R 1 . .
B B32 0.4394(5) 0.5353(15) -0.0195(5) 0.053(4) Uani d . 1 . .
H H32 0.4008 0.5710 -0.0149 0.063 Uiso calc R 1 . .
B B33 0.4709(5) 0.4354(15) 0.0232(5) 0.046(3) Uani d . 1 . .
H H33 0.4524 0.4052 0.0554 0.055 Uiso calc R 1 . .
B B34 0.5342(5) 0.4931(17) 0.0201(5) 0.046(4) Uani d . 1 . .
H H34 0.5578 0.5035 0.0506 0.056 Uiso calc R 1 . .
B B35 0.5585(5) 0.4340(15) -0.0310(5) 0.053(4) Uani d . 1 . .
H H35 0.5978 0.4035 -0.0338 0.063 Uiso calc R 1 . .
B B36 0.5261(6) 0.5250(18) -0.0765(5) 0.052(4) Uani d . 1 . .
H H36 0.5441 0.5532 -0.1092 0.062 Uiso calc R 1 . .
B B37 0.4638(5) 0.4738(18) -0.0729(5) 0.046(4) Uani d . 1 . .
H H37 0.4405 0.4670 -0.1037 0.055 Uiso calc R 1 . .
B B38 0.4578(5) 0.3433(15) -0.0269(5) 0.048(3) Uani d . 1 . .
H H38 0.4310 0.2512 -0.0281 0.058 Uiso calc R 1 . .
B B39 0.5153(5) 0.3209(16) -0.0009(4) 0.051(4) Uani d . 1 . .
H H39 0.5259 0.2155 0.0157 0.062 Uiso calc R 1 . .
B B40 0.5120(5) 0.3421(15) -0.0624(4) 0.049(4) Uani d . 1 . .
H H40 0.5207 0.2508 -0.0862 0.058 Uiso calc R 1 . .
C C1 0.1115(4) 0.8805(13) 0.3052(4) 0.046(3) Uani d . 1 A .
C C2 0.0972(4) 1.0492(14) 0.2886(4) 0.067(4) Uani d . 1 . .
H H2B 0.0803 1.0736 0.2551 0.080 Uiso calc R 1 . .
C C3 0.1063(4) 0.7509(13) 0.2709(4) 0.059(3) Uani d . 1 . .
H H3B 0.1200 0.7827 0.2414 0.070 Uiso calc PR 0.80(2) A 1
H H3'B 0.1144 0.6706 0.2923 0.070 Uiso d PR 0.20(2) A 2
C C4 0.0537(4) 0.7096(13) 0.2640(4) 0.052(3) Uani d . 1 A .
C C5 0.0237(5) 0.6067(16) 0.2896(5) 0.074(4) Uani d . 1 . .
H H5A 0.0338 0.5441 0.3132 0.089 Uiso calc R 1 A .
C C6 -0.0245(5) 0.6211(17) 0.2709(5) 0.081(4) Uani d . 1 A .
H H6A -0.0519 0.5681 0.2812 0.097 Uiso calc R 1 . .
C C7 -0.0255(5) 0.7227(15) 0.2361(5) 0.080(4) Uani d . 1 . .
H H7A -0.0528 0.7501 0.2187 0.096 Uiso calc R 1 A .
C C8 0.0222(4) 0.7769(14) 0.2321(4) 0.068(4) Uani d . 1 A .
H H8A 0.0321 0.8486 0.2110 0.082 Uiso calc R 1 . .
C C9 0.0625(6) 0.3699(17) 0.2050(5) 0.086(5) Uani d . 1 . .
H H9A 0.0852 0.3195 0.2232 0.103 Uiso calc R 1 A .
C C10 0.0120(7) 0.3459(17) 0.2046(6) 0.094(6) Uani d . 1 A .
H H10A -0.0056 0.2799 0.2230 0.112 Uiso calc R 1 . .
C C11 -0.0072(7) 0.442(2) 0.1708(6) 0.097(6) Uani d . 1 . .
H H11A -0.0400 0.4505 0.1615 0.116 Uiso calc R 1 A .
C C12 0.0340(8) 0.5224(19) 0.1541(6) 0.090(5) Uani d . 1 A .
H H12A 0.0332 0.5962 0.1318 0.107 Uiso calc R 1 . .
C C13 0.0733(7) 0.4752(19) 0.1755(6) 0.078(5) Uani d . 1 A .
H H13A 0.1050 0.5116 0.1704 0.093 Uiso calc R 1 . .
C C14 0.3298(4) 0.1115(14) 0.5573(4) 0.056(3) Uani d . 1 B .
C C15 0.2808(4) 0.0463(14) 0.5878(4) 0.070(3) Uani d . 1 . .
H H15A 0.2427 0.0874 0.5848 0.084 Uiso calc R 1 . .
C C16 0.3235(4) 0.2333(15) 0.5206(5) 0.068(4) Uani d . 1 . .
H H16A 0.3312 0.1870 0.4910 0.081 Uiso calc PR 0.59(3) B 1
H H16' 0.3368 0.3166 0.5385 0.081 Uiso d PR 0.41(3) B 2
C C17 0.2703(4) 0.2884(12) 0.5177(4) 0.046(3) Uani d . 1 B .
C C18 0.2486(5) 0.4058(15) 0.5425(4) 0.067(4) Uani d . 1 . .
H H18A 0.2642 0.4685 0.5634 0.081 Uiso calc R 1 B .
C C19 0.1984(4) 0.4093(15) 0.5294(4) 0.067(4) Uani d . 1 B .
H H19A 0.1751 0.4755 0.5410 0.080 Uiso calc R 1 . .
C C20 0.1885(4) 0.2999(15) 0.4968(4) 0.068(4) Uani d . 1 . .
H H20A 0.1584 0.2816 0.4825 0.081 Uiso calc R 1 B .
C C21 0.2328(4) 0.2234(13) 0.4898(3) 0.058(3) Uani d . 1 B .
H H21A 0.2372 0.1428 0.4702 0.069 Uiso calc R 1 . .
C C22 0.2819(6) 0.6162(17) 0.4530(5) 0.075(4) Uani d . 1 . .
H H22A 0.3053 0.6638 0.4711 0.090 Uiso calc R 1 B .
C C23 0.2919(6) 0.4956(16) 0.4239(5) 0.067(5) Uani d . 1 B .
H H23A 0.3226 0.4527 0.4186 0.080 Uiso calc R 1 . .
C C24 0.2489(6) 0.4538(17) 0.4052(4) 0.069(4) Uani d . 1 . .
H H24A 0.2442 0.3743 0.3853 0.083 Uiso calc R 1 B .
C C25 0.2126(6) 0.5510(19) 0.4210(5) 0.077(4) Uani d . 1 B .
H H25A 0.1795 0.5471 0.4126 0.092 Uiso calc R 1 . .
C C26 0.2327(7) 0.6546(17) 0.4511(5) 0.082(5) Uani d . 1 B .
H H26A 0.2167 0.7317 0.4663 0.098 Uiso calc R 1 . .
C C27 0.2975(3) 0.6116(12) 0.2615(3) 0.043(3) Uani d . 1 C .
C C28 0.3172(4) 0.4385(14) 0.2755(4) 0.070(4) Uani d . 1 . .
H H28A 0.3360 0.4120 0.3079 0.084 Uiso calc R 1 . .
C C29 0.3023(4) 0.7313(14) 0.2967(4) 0.063(3) Uani d . 1 . .
H H29A 0.2949 0.6842 0.3262 0.075 Uiso calc PR 0.60(2) C 1
H H29' 0.2874 0.8128 0.2791 0.075 Uiso d PR 0.40(2) C 2
C C30 0.3527(4) 0.7936(12) 0.3009(3) 0.048(3) Uani d . 1 C .
C C31 0.3920(4) 0.7303(13) 0.3276(4) 0.057(3) Uani d . 1 . .
H H31A 0.3905 0.6478 0.3468 0.068 Uiso calc R 1 C .
C C32 0.4326(5) 0.8194(15) 0.3183(4) 0.066(4) Uani d . 1 C .
H H32A 0.4636 0.8044 0.3313 0.080 Uiso calc R 1 . .
C C33 0.4222(5) 0.9325(15) 0.2879(4) 0.068(4) Uani d . 1 . .
H H33A 0.4437 1.0054 0.2770 0.082 Uiso calc R 1 C .
C C34 0.3726(4) 0.9135(13) 0.2771(4) 0.055(3) Uani d . 1 C .
H H34A 0.3551 0.9729 0.2566 0.066 Uiso calc R 1 . .
C C35 0.3725(6) 0.9481(16) 0.4157(4) 0.071(4) Uani d . 1 . .
H H35A 0.3770 0.8674 0.4353 0.086 Uiso calc R 1 C .
C C36 0.4102(6) 1.0491(19) 0.4019(5) 0.079(5) Uani d . 1 C .
H H36A 0.4432 1.0485 0.4108 0.094 Uiso calc R 1 . .
C C37 0.3855(6) 1.1561(15) 0.3701(5) 0.076(4) Uani d . 1 . .
H H37A 0.4007 1.2336 0.3543 0.091 Uiso calc R 1 C .
C C38 0.3345(5) 1.1179(14) 0.3685(4) 0.062(4) Uani d . 1 C .
H H38A 0.3098 1.1686 0.3526 0.074 Uiso calc R 1 . .
C C39 0.3282(6) 0.9884(17) 0.3955(5) 0.071(5) Uani d . 1 C .
H H39A 0.2985 0.9376 0.3993 0.085 Uiso calc R 1 . .
C C40 0.4872(4) 0.6142(12) 0.0076(3) 0.037(3) Uani d . 1 D .
C C41 0.5375(3) 0.6109(12) -0.0249(4) 0.044(3) Uani d . 1 . .
H H41 0.5644 0.7027 -0.0241 0.053 Uiso calc R 1 . .
C C42 0.4819(4) 0.7461(13) 0.0409(4) 0.049(3) Uani d . 1 . .
H H42 0.4939 0.7131 0.0709 0.059 Uiso calc PR 0.793(17) D 1
H H42' 0.4935 0.8281 0.0215 0.059 Uiso d PR 0.207(17) D 2
C C43 0.4296(4) 0.7875(11) 0.0462(3) 0.041(2) Uani d . 1 D .
C C44 0.4042(4) 0.9010(14) 0.0229(4) 0.057(3) Uani d . 1 . .
H H44 0.4180 0.9624 0.0006 0.068 Uiso calc R 1 D .
C C45 0.3567(5) 0.9086(15) 0.0374(4) 0.066(4) Uani d . 1 D .
H H45 0.3333 0.9778 0.0278 0.079 Uiso calc R 1 . .
C C46 0.3491(5) 0.7979(14) 0.0684(4) 0.068(4) Uani d . 1 . .
H H46 0.3190 0.7753 0.0822 0.082 Uiso calc R 1 D .
C C47 0.3939(4) 0.7229(12) 0.0764(4) 0.053(3) Uani d . 1 D .
H H47 0.3993 0.6461 0.0972 0.064 Uiso calc R 1 . .
C C48 0.4458(6) 1.1224(15) 0.1078(5) 0.075(4) Uani d . 1 . .
H H48 0.4681 1.1734 0.0894 0.090 Uiso calc R 1 D .
C C49 0.3928(6) 1.1530(16) 0.1136(5) 0.081(5) Uani d . 1 D .
H H49 0.3748 1.2272 0.0989 0.097 Uiso calc R 1 . .
C C50 0.3733(6) 1.0434(18) 0.1474(5) 0.077(5) Uani d . 1 . .
H H50 0.3409 1.0354 0.1578 0.092 Uiso calc R 1 D .
C C51 0.4129(6) 0.9562(16) 0.1602(4) 0.069(4) Uani d . 1 D .
H H51 0.4110 0.8803 0.1818 0.083 Uiso calc R 1 . .
C C52 0.4555(6) 0.9945(16) 0.1372(5) 0.069(4) Uani d . 1 D .
H H52 0.4858 0.9463 0.1400 0.082 Uiso calc R 1 . .

loop_
_atom_site_aniso_label
_atom_site_aniso_U_11
_atom_site_aniso_U_22
_atom_site_aniso_U_33
_atom_site_aniso_U_12
_atom_site_aniso_U_13
_atom_site_aniso_U_23
Fe1 0.0616(11) 0.0438(10) 0.0442(9) -0.0073(9) -0.0085(8) -0.0061(10)
Fe2 0.0522(10) 0.0455(9) 0.0431(9) 0.0043(9) -0.0062(8) 0.0038(10)
Fe3 0.0526(9) 0.0439(10) 0.0407(9) -0.0038(9) -0.0082(7) -0.0036(10)
Fe4 0.0505(10) 0.0439(11) 0.0409(9) 0.0075(8) 0.0093(8) -0.0048(10)
O1 0.051(6) 0.077(9) 0.105(11) 0.014(6) -0.020(5) -0.029(8)
O2 0.050(9) 0.078(13) 0.102(15) -0.013(8) -0.009(8) 0.039(12)
O3 0.047(8) 0.072(11) 0.097(12) 0.002(7) -0.008(7) -0.031(9)
O4 0.048(6) 0.071(8) 0.087(8) -0.014(5) 0.019(5) -0.030(6)
O1' 0.05(3) 0.08(3) 0.11(4) 0.01(2) -0.02(2) -0.03(3)
O2' 0.050(13) 0.078(18) 0.10(2) -0.013(11) -0.009(12) 0.039(17)
O3' 0.047(12) 0.072(17) 0.097(19) 0.002(10) -0.008(11) -0.031(14)
O4' 0.05(2) 0.07(3) 0.09(3) -0.014(19) 0.02(2) -0.03(2)
B1 0.054(9) 0.058(10) 0.067(10) -0.021(8) 0.013(8) -0.012(8)
B2 0.045(8) 0.049(8) 0.059(9) -0.005(7) -0.008(7) -0.020(7)
B3 0.057(9) 0.049(9) 0.051(8) -0.006(7) 0.006(7) -0.004(7)
B4 0.043(7) 0.053(9) 0.057(8) -0.012(7) 0.001(6) -0.010(7)
B5 0.055(8) 0.040(8) 0.058(9) -0.008(7) -0.002(7) -0.015(7)
B6 0.062(9) 0.054(10) 0.066(10) -0.017(8) 0.001(8) -0.012(8)
B7 0.037(6) 0.031(7) 0.046(7) -0.021(6) 0.007(6) -0.010(7)
B8 0.063(11) 0.063(11) 0.055(9) 0.001(9) -0.009(8) -0.007(8)
B9 0.057(11) 0.056(11) 0.063(10) -0.003(8) 0.010(9) -0.012(8)
B10 0.061(10) 0.053(10) 0.055(9) -0.008(8) 0.003(7) -0.013(7)
B11 0.066(10) 0.065(11) 0.065(10) 0.009(9) -0.003(8) 0.010(8)
B12 0.056(10) 0.068(12) 0.066(10) 0.011(7) 0.008(8) 0.018(10)
B13 0.062(10) 0.069(11) 0.061(10) 0.020(8) -0.005(8) 0.018(9)
B14 0.065(9) 0.065(11) 0.067(10) 0.011(8) -0.008(7) 0.004(9)
B15 0.066(10) 0.059(10) 0.082(12) 0.005(8) -0.006(9) 0.021(9)
B16 0.068(11) 0.082(13) 0.059(10) 0.019(9) 0.004(8) 0.020(9)
B17 0.070(12) 0.079(14) 0.069(12) 0.009(10) -0.016(9) 0.008(10)
B18 0.050(8) 0.068(11) 0.066(10) 0.023(8) -0.008(8) 0.011(8)
B19 0.073(10) 0.064(11) 0.078(11) 0.022(9) -0.008(9) 0.004(9)
B20 0.063(10) 0.063(11) 0.063(10) 0.012(9) -0.007(8) 0.027(8)
B21 0.046(7) 0.061(9) 0.054(9) 0.001(7) 0.002(6) -0.012(7)
B22 0.051(9) 0.048(9) 0.055(9) -0.016(7) 0.002(7) 0.000(7)
B23 0.034(7) 0.054(9) 0.057(10) -0.005(7) -0.005(6) -0.017(7)
B24 0.049(9) 0.072(12) 0.059(9) -0.018(8) 0.003(7) -0.009(8)
B25 0.046(7) 0.056(8) 0.069(9) -0.005(7) -0.007(7) -0.013(8)
B26 0.048(9) 0.070(11) 0.052(8) -0.013(7) 0.009(7) -0.016(7)
B27 0.056(10) 0.061(12) 0.048(9) 0.002(8) -0.016(7) -0.002(8)
B28 0.051(9) 0.066(10) 0.061(9) -0.012(8) -0.008(7) 0.001(9)
B29 0.061(9) 0.063(11) 0.069(10) -0.010(8) -0.016(8) 0.009(8)
B30 0.053(9) 0.055(10) 0.071(10) -0.001(8) -0.007(7) -0.011(8)
B31 0.049(8) 0.044(9) 0.045(8) 0.004(7) -0.002(7) 0.002(7)
B32 0.048(8) 0.048(9) 0.063(9) -0.003(7) 0.005(7) -0.009(8)
B33 0.048(8) 0.043(9) 0.045(7) 0.002(7) 0.003(6) -0.003(7)
B34 0.043(8) 0.049(9) 0.047(9) 0.009(6) -0.004(6) -0.009(7)
B35 0.043(7) 0.055(9) 0.060(9) 0.002(7) -0.001(7) -0.012(8)
B36 0.056(10) 0.049(11) 0.050(9) -0.009(7) 0.012(7) -0.011(7)
B37 0.045(9) 0.048(11) 0.044(8) 0.005(7) -0.005(6) -0.008(7)
B38 0.051(8) 0.040(8) 0.053(8) -0.007(6) 0.007(7) -0.011(7)
B39 0.054(9) 0.047(9) 0.053(8) 0.013(7) 0.000(7) -0.006(7)
B40 0.053(9) 0.045(9) 0.048(8) 0.005(7) 0.002(6) -0.010(6)
C1 0.037(6) 0.048(7) 0.052(7) -0.004(6) 0.001(5) -0.012(6)
C2 0.072(9) 0.061(9) 0.067(8) -0.011(7) -0.002(6) -0.004(7)
C3 0.044(7) 0.060(9) 0.072(8) -0.004(6) 0.004(7) -0.020(7)
C4 0.046(7) 0.057(8) 0.054(7) -0.005(6) -0.003(6) -0.005(6)
C5 0.076(10) 0.080(11) 0.067(9) -0.013(8) 0.001(7) -0.013(8)
C6 0.063(9) 0.095(12) 0.085(10) -0.032(8) 0.005(8) -0.023(9)
C7 0.069(9) 0.081(10) 0.090(11) -0.001(8) -0.011(8) -0.019(8)
C8 0.069(8) 0.067(9) 0.068(9) -0.005(7) -0.005(7) -0.017(7)
C9 0.100(14) 0.072(11) 0.086(12) 0.001(9) -0.006(9) -0.017(9)
C10 0.118(16) 0.067(12) 0.095(14) -0.030(11) 0.023(12) -0.017(9)
C11 0.086(13) 0.111(16) 0.093(12) -0.003(12) -0.023(11) -0.049(12)
C12 0.121(15) 0.085(13) 0.063(11) 0.000(11) 0.010(10) -0.011(9)
C13 0.076(11) 0.080(13) 0.076(11) -0.012(9) 0.023(9) -0.015(9)
C14 0.050(7) 0.059(9) 0.058(8) 0.007(6) -0.003(6) 0.014(6)
C15 0.061(7) 0.075(9) 0.074(8) 0.006(7) 0.000(7) 0.019(8)
C16 0.055(8) 0.078(10) 0.070(9) -0.001(7) 0.005(7) 0.028(8)
C17 0.041(6) 0.052(8) 0.045(6) 0.012(6) 0.007(5) 0.011(6)
C18 0.076(9) 0.074(10) 0.052(8) 0.010(7) -0.006(6) 0.012(7)
C19 0.061(9) 0.079(10) 0.061(8) 0.028(7) 0.015(7) 0.012(7)
C20 0.045(7) 0.088(10) 0.070(9) 0.003(7) -0.018(6) 0.013(8)
C21 0.060(7) 0.062(8) 0.051(7) -0.005(7) -0.003(6) 0.011(6)
C22 0.082(11) 0.070(11) 0.073(10) -0.011(9) -0.007(8) 0.014(9)
C23 0.068(11) 0.069(12) 0.064(10) 0.002(8) 0.008(8) 0.020(8)
C24 0.085(11) 0.078(11) 0.045(8) -0.005(9) 0.000(7) 0.025(7)
C25 0.069(10) 0.086(11) 0.075(9) 0.002(10) -0.020(8) 0.029(9)
C26 0.099(13) 0.061(11) 0.085(12) 0.017(10) 0.004(10) 0.018(9)
C27 0.033(6) 0.051(7) 0.044(6) -0.006(5) 0.001(5) -0.016(5)
C28 0.066(8) 0.073(9) 0.071(8) -0.008(7) -0.013(6) 0.002(8)
C29 0.050(7) 0.074(10) 0.065(8) -0.010(7) 0.004(7) -0.025(7)
C30 0.046(7) 0.054(8) 0.044(6) -0.006(6) -0.006(5) -0.012(5)
C31 0.063(8) 0.055(8) 0.052(7) 0.004(7) -0.016(6) -0.007(6)
C32 0.053(8) 0.082(10) 0.064(9) -0.001(8) -0.003(6) -0.015(8)
C33 0.075(10) 0.073(10) 0.057(8) -0.027(8) 0.004(7) -0.008(7)
C34 0.063(8) 0.061(9) 0.040(7) -0.007(7) -0.013(6) -0.001(6)
C35 0.099(11) 0.073(10) 0.042(7) 0.003(9) -0.006(7) -0.017(7)
C36 0.082(10) 0.084(11) 0.070(9) 0.002(10) -0.030(8) -0.027(9)
C37 0.095(11) 0.053(9) 0.081(10) -0.013(8) -0.001(9) -0.015(8)
C38 0.070(9) 0.046(8) 0.068(8) 0.012(7) -0.009(7) -0.015(7)
C39 0.077(11) 0.069(11) 0.066(9) -0.001(8) 0.005(8) -0.025(7)
C40 0.036(6) 0.038(7) 0.036(6) 0.001(5) 0.007(5) -0.008(5)
C41 0.038(6) 0.044(7) 0.051(6) -0.001(5) 0.005(5) -0.012(6)
C42 0.043(6) 0.054(8) 0.050(6) 0.004(6) 0.000(6) -0.016(6)
C43 0.044(6) 0.044(7) 0.034(6) 0.002(5) 0.008(5) -0.007(5)
C44 0.063(8) 0.067(9) 0.041(7) 0.010(7) 0.003(6) -0.003(6)
C45 0.065(9) 0.078(11) 0.055(8) 0.027(8) -0.015(7) -0.012(7)
C46 0.051(7) 0.079(10) 0.073(9) 0.006(7) 0.010(6) -0.022(8)
C47 0.055(7) 0.049(8) 0.054(7) 0.001(6) 0.015(5) -0.006(6)
C48 0.088(11) 0.060(10) 0.077(9) -0.017(8) -0.002(8) -0.016(8)
C49 0.106(13) 0.052(10) 0.084(11) 0.023(9) -0.008(10) -0.021(8)
C50 0.079(11) 0.079(12) 0.073(10) -0.001(10) 0.028(8) -0.028(9)
C51 0.090(10) 0.071(10) 0.047(8) 0.000(9) 0.006(8) -0.015(7)
C52 0.076(10) 0.066(10) 0.064(9) 0.007(7) 0.005(8) -0.016(7)

loop_
_atom_type_symbol
_atom_type_description
_atom_type_scat_dispersion_real
_atom_type_scat_dispersion_imag
_atom_type_scat_source
C C 0.0033 0.0016 'International Tables Vol C Tables 4.2.6.8 and 6.1.1.4'
H H 0.0000 0.0000 'International Tables Vol C Tables 4.2.6.8 and 6.1.1.4'
O O 0.0106 0.0060 'International Tables Vol C Tables 4.2.6.8 and 6.1.1.4'
B B 0.0013 0.0007 'International Tables Vol C Tables 4.2.6.8 and 6.1.1.4'
Fe Fe 0.3463 0.8444 'International Tables Vol C Tables 4.2.6.8 and 6.1.1.4'

loop_
_geom_angle_atom_site_label_1
_geom_angle_atom_site_label_2
_geom_angle_atom_site_label_3
_geom_angle_site_symmetry_1
_geom_angle_site_symmetry_3
_geom_angle
_geom_angle_publ_flag
C10 Fe1 C11 . . 41.7(6) ?
C10 Fe1 C12 . . 68.7(7) ?
C11 Fe1 C12 . . 41.6(6) ?
C10 Fe1 C8 . . 168.0(8) ?
C11 Fe1 C8 . . 128.3(7) ?
C12 Fe1 C8 . . 108.2(6) ?
C10 Fe1 C4 . . 149.8(7) ?
C11 Fe1 C4 . . 168.4(8) ?
C12 Fe1 C4 . . 131.0(6) ?
C8 Fe1 C4 . . 40.7(4) ?
C10 Fe1 C13 . . 66.5(6) ?
C11 Fe1 C13 . . 66.7(7) ?
C12 Fe1 C13 . . 37.8(6) ?
C8 Fe1 C13 . . 118.6(6) ?
C4 Fe1 C13 . . 113.1(6) ?
C10 Fe1 C9 . . 40.4(6) ?
C11 Fe1 C9 . . 67.5(7) ?
C12 Fe1 C9 . . 64.9(7) ?
C8 Fe1 C9 . . 149.9(6) ?
C4 Fe1 C9 . . 120.1(5) ?
C13 Fe1 C9 . . 37.8(5) ?
C10 Fe1 C6 . . 109.7(6) ?
C11 Fe1 C6 . . 113.5(6) ?
C12 Fe1 C6 . . 145.8(7) ?
C8 Fe1 C6 . . 65.9(5) ?
C4 Fe1 C6 . . 67.9(5) ?
C13 Fe1 C6 . . 174.5(8) ?
C9 Fe1 C6 . . 136.8(7) ?
C10 Fe1 C5 . . 116.5(7) ?
C11 Fe1 C5 . . 146.6(7) ?
C12 Fe1 C5 . . 171.6(7) ?
C8 Fe1 C5 . . 68.2(5) ?
C4 Fe1 C5 . . 41.4(4) ?
C13 Fe1 C5 . . 136.5(7) ?
C9 Fe1 C5 . . 114.2(6) ?
C6 Fe1 C5 . . 40.7(4) ?
C10 Fe1 C7 . . 129.7(7) ?
C11 Fe1 C7 . . 104.8(7) ?
C12 Fe1 C7 . . 114.1(7) ?
C8 Fe1 C7 . . 40.0(4) ?
C4 Fe1 C7 . . 68.6(5) ?
C13 Fe1 C7 . . 146.5(7) ?
C9 Fe1 C7 . . 170.0(6) ?
C6 Fe1 C7 . . 38.9(5) ?
C5 Fe1 C7 . . 68.3(5) ?
C25 Fe2 C22 . . 65.6(6) ?
C25 Fe2 C21 . . 127.5(6) ?
C22 Fe2 C21 . . 154.0(6) ?
C25 Fe2 C17 . . 167.3(6) ?
C22 Fe2 C17 . . 121.5(6) ?
C21 Fe2 C17 . . 41.4(4) ?
C25 Fe2 C24 . . 40.5(5) ?
C22 Fe2 C24 . . 66.5(6) ?
C21 Fe2 C24 . . 107.6(5) ?
C17 Fe2 C24 . . 129.8(6) ?
C25 Fe2 C19 . . 116.7(6) ?
C22 Fe2 C19 . . 131.4(6) ?
C21 Fe2 C19 . . 67.1(5) ?
C17 Fe2 C19 . . 67.7(4) ?
C24 Fe2 C19 . . 149.0(6) ?
C25 Fe2 C20 . . 106.0(5) ?
C22 Fe2 C20 . . 165.6(6) ?
C21 Fe2 C20 . . 40.4(4) ?
C17 Fe2 C20 . . 69.2(4) ?
C24 Fe2 C20 . . 115.6(6) ?
C19 Fe2 C20 . . 40.1(4) ?
C25 Fe2 C18 . . 150.0(6) ?
C22 Fe2 C18 . . 111.8(6) ?
C21 Fe2 C18 . . 68.8(5) ?
C17 Fe2 C18 . . 40.7(4) ?
C24 Fe2 C18 . . 168.8(6) ?
C19 Fe2 C18 . . 40.6(4) ?
C20 Fe2 C18 . . 69.1(5) ?
C25 Fe2 C23 . . 65.9(6) ?
C22 Fe2 C23 . . 40.4(5) ?
C21 Fe2 C23 . . 119.0(5) ?
C17 Fe2 C23 . . 111.7(5) ?
C24 Fe2 C23 . . 38.5(5) ?
C19 Fe2 C23 . . 170.9(7) ?
C20 Fe2 C23 . . 148.9(6) ?
C18 Fe2 C23 . . 133.1(6) ?
C25 Fe2 C26 . . 40.0(5) ?
C22 Fe2 C26 . . 39.6(5) ?
C21 Fe2 C26 . . 164.6(6) ?
C17 Fe2 C26 . . 152.2(6) ?
C24 Fe2 C26 . . 68.3(6) ?
C19 Fe2 C26 . . 108.2(6) ?
C20 Fe2 C26 . . 126.6(6) ?
C18 Fe2 C26 . . 118.0(6) ?
C23 Fe2 C26 . . 67.8(6) ?
C32 Fe3 C31 . . 40.4(4) ?
C32 Fe3 C30 . . 67.6(4) ?
C31 Fe3 C30 . . 41.5(4) ?
C32 Fe3 C37 . . 128.1(6) ?
C31 Fe3 C37 . . 165.7(5) ?
C30 Fe3 C37 . . 151.2(5) ?
C32 Fe3 C34 . . 65.8(5) ?
C31 Fe3 C34 . . 67.9(4) ?
C30 Fe3 C34 . . 39.9(4) ?
C37 Fe3 C34 . . 118.4(5) ?
C32 Fe3 C35 . . 119.0(5) ?
C31 Fe3 C35 . . 107.2(5) ?
C30 Fe3 C35 . . 128.4(5) ?
C37 Fe3 C35 . . 69.4(6) ?
C34 Fe3 C35 . . 166.8(5) ?
C32 Fe3 C33 . . 39.9(4) ?
C31 Fe3 C33 . . 68.9(5) ?
C30 Fe3 C33 . . 68.2(5) ?
C37 Fe3 C33 . . 107.1(6) ?
C34 Fe3 C33 . . 39.7(4) ?
C35 Fe3 C33 . . 151.7(6) ?
C32 Fe3 C39 . . 152.3(6) ?
C31 Fe3 C39 . . 118.7(6) ?
C30 Fe3 C39 . . 109.7(5) ?
C37 Fe3 C39 . . 68.1(6) ?
C34 Fe3 C39 . . 130.9(5) ?
C35 Fe3 C39 . . 39.5(5) ?
C33 Fe3 C39 . . 167.1(6) ?
C32 Fe3 C36 . . 107.3(6) ?
C31 Fe3 C36 . . 125.6(6) ?
C30 Fe3 C36 . . 165.1(6) ?
C37 Fe3 C36 . . 42.9(5) ?
C34 Fe3 C36 . . 152.3(6) ?
C35 Fe3 C36 . . 40.6(5) ?
C33 Fe3 C36 . . 117.4(6) ?
C39 Fe3 C36 . . 67.9(6) ?
C32 Fe3 C38 . . 166.3(6) ?
C31 Fe3 C38 . . 152.3(5) ?
C30 Fe3 C38 . . 119.1(5) ?
C37 Fe3 C38 . . 40.4(4) ?
C34 Fe3 C38 . . 110.7(5) ?
C35 Fe3 C38 . . 67.6(5) ?
C33 Fe3 C38 . . 128.9(6) ?
C39 Fe3 C38 . . 40.0(5) ?
C36 Fe3 C38 . . 69.2(6) ?
C45 Fe4 C47 . . 68.5(5) ?
C45 Fe4 C46 . . 39.5(4) ?
C47 Fe4 C46 . . 40.9(4) ?
C45 Fe4 C44 . . 39.3(4) ?
C47 Fe4 C44 . . 68.0(5) ?
C46 Fe4 C44 . . 66.0(5) ?
C45 Fe4 C49 . . 108.4(6) ?
C47 Fe4 C49 . . 165.9(6) ?
C46 Fe4 C49 . . 128.2(6) ?
C44 Fe4 C49 . . 119.0(6) ?
C45 Fe4 C50 . . 118.0(6) ?
C47 Fe4 C50 . . 125.3(6) ?
C46 Fe4 C50 . . 106.8(6) ?
C44 Fe4 C50 . . 152.5(6) ?
C49 Fe4 C50 . . 42.9(5) ?
C45 Fe4 C43 . . 68.2(5) ?
C47 Fe4 C43 . . 41.4(4) ?
C46 Fe4 C43 . . 68.2(4) ?
C44 Fe4 C43 . . 40.4(4) ?
C49 Fe4 C43 . . 151.6(6) ?
C50 Fe4 C43 . . 164.5(6) ?
C45 Fe4 C51 . . 150.9(6) ?
C47 Fe4 C51 . . 107.2(5) ?
C46 Fe4 C51 . . 118.3(6) ?
C44 Fe4 C51 . . 167.8(5) ?
C49 Fe4 C51 . . 68.4(6) ?
C50 Fe4 C51 . . 39.4(5) ?
C43 Fe4 C51 . . 128.7(5) ?
C45 Fe4 C52 . . 168.9(6) ?
C47 Fe4 C52 . . 116.5(5) ?
C46 Fe4 C52 . . 150.3(6) ?
C44 Fe4 C52 . . 131.5(5) ?
C49 Fe4 C52 . . 69.2(6) ?
C50 Fe4 C52 . . 68.2(6) ?
C43 Fe4 C52 . . 108.4(5) ?
C51 Fe4 C52 . . 39.4(5) ?
C45 Fe4 C48 . . 129.8(6) ?
C47 Fe4 C48 . . 150.6(5) ?
C46 Fe4 C48 . . 167.3(6) ?
C44 Fe4 C48 . . 110.1(5) ?
C49 Fe4 C48 . . 41.7(5) ?
C50 Fe4 C48 . . 70.7(6) ?
C43 Fe4 C48 . . 117.5(5) ?
C51 Fe4 C48 . . 68.2(6) ?
C52 Fe4 C48 . . 41.3(5) ?
C3 O1 H1 . . 109.5 ?
C3 O1 H3'B . . 39.1 ?
H1 O1 H3'B . . 123.8 ?
C16 O2 H2 . . 109.5 ?
C16 O2 H16' . . 46.4 ?
H2 O2 H16' . . 86.7 ?
C29 O3 H3 . . 109.5 ?
C29 O3 H29' . . 43.4 ?
H3 O3 H29' . . 120.2 ?
C42 O4 H4 . . 109.5 ?
C42 O4 H42' . . 38.6 ?
H4 O4 H42' . . 125.8 ?
C3 O1' H1' . . 109.5 ?
C16 O2' H2' . . 109.5 ?
C29 O3' H3' . . 109.5 ?
C42 O4' H4' . . 109.5 ?
B2 B1 C1 . . 58.7(8) ?
B2 B1 B7 . . 60.5(8) ?
C1 B1 B7 . . 107.2(10) ?
B2 B1 C2 . . 104.3(10) ?
C1 B1 C2 . . 56.0(7) ?
B7 B1 C2 . . 108.7(10) ?
B2 B1 B6 . . 104.3(11) ?
C1 B1 B6 . . 103.5(10) ?
B7 B1 B6 . . 58.6(8) ?
C2 B1 B6 . . 61.1(8) ?
B2 B1 H1A . . 123.8 ?
C1 B1 H1A . . 124.6 ?
B7 B1 H1A . . 120.7 ?
C2 B1 H1A . . 122.6 ?
B6 B1 H1A . . 123.9 ?
C1 B2 B1 . . 62.4(8) ?
C1 B2 B3 . . 61.6(7) ?
B1 B2 B3 . . 115.2(11) ?
C1 B2 B7 . . 110.9(10) ?
B1 B2 B7 . . 61.7(8) ?
B3 B2 B7 . . 113.9(10) ?
C1 B2 B8 . . 111.8(11) ?
B1 B2 B8 . . 115.4(11) ?
B3 B2 B8 . . 62.1(9) ?
B7 B2 B8 . . 63.5(8) ?
C1 B2 H2A . . 120.5 ?
B1 B2 H2A . . 117.0 ?
B3 B2 H2A . . 117.8 ?
B7 B2 H2A . . 119.1 ?
B8 B2 H2A . . 117.9 ?
B2 B3 C1 . . 58.1(7) ?
B2 B3 B9 . . 107.1(11) ?
C1 B3 B9 . . 104.6(10) ?
B2 B3 B8 . . 59.6(8) ?
C1 B3 B8 . . 107.0(10) ?
B9 B3 B8 . . 63.0(9) ?
B2 B3 B4 . . 107.2(10) ?
C1 B3 B4 . . 60.2(7) ?
B9 B3 B4 . . 57.5(8) ?
B8 B3 B4 . . 109.9(10) ?
B2 B3 H3A . . 122.9 ?
C1 B3 H3A . . 123.8 ?
B9 B3 H3A . . 122.8 ?
B8 B3 H3A . . 119.9 ?
B4 B3 H3A . . 121.7 ?
B9 B4 B5 . . 60.2(8) ?
B9 B4 C1 . . 105.8(10) ?
B5 B4 C1 . . 103.1(9) ?
B9 B4 B3 . . 60.8(8) ?
B5 B4 B3 . . 106.9(9) ?
C1 B4 B3 . . 58.4(7) ?
B9 B4 C2 . . 108.4(10) ?
B5 B4 C2 . . 61.0(7) ?
C1 B4 C2 . . 54.8(6) ?
B3 B4 C2 . . 104.0(9) ?
B9 B4 H4A . . 120.8 ?
B5 B4 H4A . . 122.5 ?
C1 B4 H4A . . 125.9 ?
B3 B4 H4A . . 122.8 ?
C2 B4 H4A . . 123.4 ?
B9 B5 B4 . . 58.9(8) ?
B9 B5 B6 . . 108.4(11) ?
B4 B5 B6 . . 110.6(10) ?
B9 B5 B10 . . 60.2(9) ?
B4 B5 B10 . . 107.9(10) ?
B6 B5 B10 . . 59.4(7) ?
B9 B5 C2 . . 108.1(10) ?
B4 B5 C2 . . 61.9(7) ?
B6 B5 C2 . . 60.8(7) ?
B10 B5 C2 . . 107.7(10) ?
B9 B5 H5 . . 122.2 ?
B4 B5 H5 . . 120.7 ?
B6 B5 H5 . . 120.7 ?
B10 B5 H5 . . 122.3 ?
C2 B5 H5 . . 121.1 ?
B7 B6 B10 . . 61.3(8) ?
B7 B6 B5 . . 109.7(10) ?
B10 B6 B5 . . 60.7(8) ?
B7 B6 B1 . . 58.8(8) ?
B10 B6 B1 . . 107.4(11) ?
B5 B6 B1 . . 107.4(10) ?
B7 B6 C2 . . 107.3(10) ?
B10 B6 C2 . . 108.2(10) ?
B5 B6 C2 . . 60.1(7) ?
B1 B6 C2 . . 59.1(8) ?
B7 B6 H6 . . 121.2 ?
B10 B6 H6 . . 121.1 ?
B5 B6 H6 . . 120.9 ?
B1 B6 H6 . . 123.1 ?
C2 B6 H6 . . 122.3 ?
B2 B7 B6 . . 105.2(9) ?
B2 B7 B1 . . 57.8(7) ?
B6 B7 B1 . . 62.6(8) ?
B2 B7 B10 . . 103.0(8) ?
B6 B7 B10 . . 60.9(7) ?
B1 B7 B10 . . 110.0(10) ?
B2 B7 B8 . . 58.4(8) ?
B6 B7 B8 . . 107.7(9) ?
B1 B7 B8 . . 107.9(9) ?
B10 B7 B8 . . 58.0(8) ?
B2 B7 H7 . . 125.8 ?
B6 B7 H7 . . 121.0 ?
B1 B7 H7 . . 120.1 ?
B10 B7 H7 . . 122.7 ?
B8 B7 H7 . . 122.5 ?
B2 B8 B10 . . 104.6(12) ?
B2 B8 B3 . . 58.4(8) ?
B10 B8 B3 . . 106.5(11) ?
B2 B8 B7 . . 58.0(8) ?
B10 B8 B7 . . 60.5(8) ?
B3 B8 B7 . . 106.4(10) ?
B2 B8 B9 . . 102.7(11) ?
B10 B8 B9 . . 59.1(8) ?
B3 B8 B9 . . 58.5(8) ?
B7 B8 B9 . . 106.2(11) ?
B2 B8 H8 . . 125.2 ?
B10 B8 H8 . . 122.4 ?
B3 B8 H8 . . 122.6 ?
B7 B8 H8 . . 122.2 ?
B9 B8 H8 . . 124.1 ?
B4 B9 B5 . . 60.9(8) ?
B4 B9 B3 . . 61.6(8) ?
B5 B9 B3 . . 108.1(11) ?
B4 B9 B10 . . 111.2(12) ?
B5 B9 B10 . . 62.2(9) ?
B3 B9 B10 . . 105.6(11) ?
B4 B9 B8 . . 109.6(11) ?
B5 B9 B8 . . 107.9(12) ?
B3 B9 B8 . . 58.6(8) ?
B10 B9 B8 . . 57.8(9) ?
B4 B9 H9 . . 119.0 ?
B5 B9 H9 . . 120.8 ?
B3 B9 H9 . . 122.9 ?
B10 B9 H9 . . 121.7 ?
B8 B9 H9 . . 122.8 ?
B8 B10 B9 . . 63.1(9) ?
B8 B10 B6 . . 108.0(11) ?
B9 B10 B6 . . 106.6(11) ?
B8 B10 B7 . . 61.5(8) ?
B9 B10 B7 . . 110.0(10) ?
B6 B10 B7 . . 57.8(8) ?
B8 B10 B5 . . 108.5(10) ?
B9 B10 B5 . . 57.6(9) ?
B6 B10 B5 . . 59.8(8) ?
B7 B10 B5 . . 106.2(10) ?
B8 B10 H10 . . 119.7 ?
B9 B10 H10 . . 121.1 ?
B6 B10 H10 . . 123.1 ?
B7 B10 H10 . . 121.8 ?
B5 B10 H10 . . 123.2 ?
B12 B11 C14 . . 56.8(8) ?
B12 B11 B17 . . 59.1(10) ?
C14 B11 B17 . . 105.3(12) ?
B12 B11 C15 . . 105.0(12) ?
C14 B11 C15 . . 58.8(8) ?
B17 B11 C15 . . 109.6(12) ?
B12 B11 B16 . . 106.1(12) ?
C14 B11 B16 . . 106.1(12) ?
B17 B11 B16 . . 61.0(9) ?
C15 B11 B16 . . 61.2(9) ?
B12 B11 H11 . . 124.4 ?
C14 B11 H11 . . 124.5 ?
B17 B11 H11 . . 121.3 ?
C15 B11 H11 . . 121.4 ?
B16 B11 H11 . . 121.6 ?
B13 B12 C14 . . 61.7(10) ?
B13 B12 B11 . . 115.7(13) ?
C14 B12 B11 . . 63.1(8) ?
B13 B12 B17 . . 114.8(13) ?
C14 B12 B17 . . 112.7(12) ?
B11 B12 B17 . . 62.1(10) ?
B13 B12 B18 . . 63.9(10) ?
C14 B12 B18 . . 111.4(12) ?
B11 B12 B18 . . 111.4(12) ?
B17 B12 B18 . . 60.0(10) ?
B13 B12 H12 . . 116.3 ?
C14 B12 H12 . . 119.4 ?
B11 B12 H12 . . 117.9 ?
B17 B12 H12 . . 119.0 ?
B18 B12 H12 . . 120.4 ?
B12 B13 C14 . . 59.2(9) ?
B12 B13 B14 . . 106.8(12) ?
C14 B13 B14 . . 58.6(8) ?
B12 B13 B19 . . 106.3(12) ?
C14 B13 B19 . . 106.7(12) ?
B14 B13 B19 . . 61.6(9) ?
B12 B13 B18 . . 61.2(9) ?
C14 B13 B18 . . 107.4(11) ?
B14 B13 B18 . . 107.3(11) ?
B19 B13 B18 . . 57.1(8) ?
B12 B13 H13 . . 122.2 ?
C14 B13 H13 . . 122.7 ?
B14 B13 H13 . . 121.8 ?
B19 B13 H13 . . 122.8 ?
B18 B13 H13 . . 122.3 ?
C14 B14 B13 . . 58.0(8) ?
C14 B14 B15 . . 107.0(11) ?
B13 B14 B15 . . 108.6(11) ?
C14 B14 B19 . . 104.7(11) ?
B13 B14 B19 . . 59.5(9) ?
B15 B14 B19 . . 60.4(8) ?
C14 B14 C15 . . 59.2(8) ?
B13 B14 C15 . . 106.8(11) ?
B15 B14 C15 . . 60.5(8) ?
B19 B14 C15 . . 107.3(10) ?
C14 B14 H14 . . 124.0 ?
B13 B14 H14 . . 122.3 ?
B15 B14 H14 . . 120.9 ?
B19 B14 H14 . . 122.8 ?
C15 B14 H14 . . 122.0 ?
B14 B15 B19 . . 60.8(8) ?
B14 B15 C15 . . 60.9(8) ?
B19 B15 C15 . . 107.9(10) ?
B14 B15 B20 . . 106.0(11) ?
B19 B15 B20 . . 58.2(8) ?
C15 B15 B20 . . 104.0(11) ?
B14 B15 B16 . . 108.6(11) ?
B19 B15 B16 . . 104.7(11) ?
C15 B15 B16 . . 60.5(8) ?
B20 B15 B16 . . 56.0(9) ?
B14 B15 H15 . . 120.7 ?
B19 B15 H15 . . 122.6 ?
C15 B15 H15 . . 121.9 ?
B20 B15 H15 . . 125.5 ?
B16 B15 H15 . . 123.2 ?
B20 B16 B17 . . 59.0(10) ?
B20 B16 B11 . . 104.0(12) ?
B17 B16 B11 . . 56.8(9) ?
B20 B16 C15 . . 106.4(11) ?
B17 B16 C15 . . 103.7(11) ?
B11 B16 C15 . . 57.9(8) ?
B20 B16 B15 . . 61.3(9) ?
B17 B16 B15 . . 106.3(12) ?
B11 B16 B15 . . 103.8(11) ?
C15 B16 B15 . . 58.2(8) ?
B20 B16 H16 . . 122.1 ?
B17 B16 H16 . . 124.0 ?
B11 B16 H16 . . 125.3 ?
C15 B16 H16 . . 123.8 ?
B15 B16 H16 . . 122.6 ?
B12 B17 B18 . . 61.5(10) ?
B12 B17 B11 . . 58.8(9) ?
B18 B17 B11 . . 109.9(13) ?
B12 B17 B20 . . 104.9(13) ?
B18 B17 B20 . . 57.9(9) ?
B11 B17 B20 . . 107.6(12) ?
B12 B17 B16 . . 106.9(12) ?
B18 B17 B16 . . 106.8(13) ?
B11 B17 B16 . . 62.2(9) ?
B20 B17 B16 . . 58.2(9) ?
B12 B17 H17 . . 123.0 ?
B18 B17 H17 . . 121.2 ?
B11 B17 H17 . . 120.3 ?
B20 B17 H17 . . 124.3 ?
B16 B17 H17 . . 122.1 ?
B20 B18 B19 . . 63.2(9) ?
B20 B18 B17 . . 62.2(10) ?
B19 B18 B17 . . 112.4(12) ?
B20 B18 B12 . . 106.0(11) ?
B19 B18 B12 . . 104.3(11) ?
B17 B18 B12 . . 58.5(9) ?
B20 B18 B13 . . 109.9(11) ?
B19 B18 B13 . . 61.0(9) ?
B17 B18 B13 . . 105.9(11) ?
B12 B18 B13 . . 54.9(9) ?
B20 B18 H18 . . 119.5 ?
B19 B18 H18 . . 119.7 ?
B17 B18 H18 . . 120.4 ?
B12 B18 H18 . . 126.6 ?
B13 B18 H18 . . 123.2 ?
B18 B19 B13 . . 61.9(9) ?
B18 B19 B20 . . 57.9(9) ?
B13 B19 B20 . . 106.6(12) ?
B18 B19 B15 . . 109.3(12) ?
B13 B19 B15 . . 106.8(11) ?
B20 B19 B15 . . 62.1(9) ?
B18 B19 B14 . . 109.0(12) ?
B13 B19 B14 . . 58.9(9) ?
B20 B19 B14 . . 107.5(11) ?
B15 B19 B14 . . 58.8(8) ?
B18 B19 H19 . . 120.7 ?
B13 B19 H19 . . 122.4 ?
B20 B19 H19 . . 122.4 ?
B15 B19 H19 . . 121.2 ?
B14 B19 H19 . . 122.3 ?
B18 B20 B16 . . 112.2(12) ?
B18 B20 B17 . . 59.9(10) ?
B16 B20 B17 . . 62.7(10) ?
B18 B20 B19 . . 58.9(9) ?
B16 B20 B19 . . 111.4(11) ?
B17 B20 B19 . . 107.1(12) ?
B18 B20 B15 . . 108.0(10) ?
B16 B20 B15 . . 62.6(9) ?
B17 B20 B15 . . 110.0(11) ?
B19 B20 B15 . . 59.7(9) ?
B18 B20 H20 . . 121.5 ?
B16 B20 H20 . . 117.4 ?
B17 B20 H20 . . 121.3 ?
B19 B20 H20 . . 122.3 ?
B15 B20 H20 . . 121.0 ?
C27 B21 B26 . . 105.3(9) ?
C27 B21 B22 . . 59.2(7) ?
B26 B21 B22 . . 59.7(8) ?
C27 B21 B25 . . 104.5(9) ?
B26 B21 B25 . . 61.0(8) ?
B22 B21 B25 . . 108.2(9) ?
C27 B21 C28 . . 58.5(7) ?
B26 B21 C28 . . 108.1(9) ?
B22 B21 C28 . . 107.8(9) ?
B25 B21 C28 . . 59.2(7) ?
C27 B21 H21 . . 124.6 ?
B26 B21 H21 . . 121.9 ?
B22 B21 H21 . . 121.4 ?
B25 B21 H21 . . 122.3 ?
C28 B21 H21 . . 121.9 ?
C27 B22 B26 . . 105.2(10) ?
C27 B22 B23 . . 58.7(7) ?
B26 B22 B23 . . 106.0(10) ?
C27 B22 B21 . . 59.2(7) ?
B26 B22 B21 . . 59.6(8) ?
B23 B22 B21 . . 106.7(10) ?
C27 B22 B27 . . 105.2(9) ?
B26 B22 B27 . . 61.5(9) ?
B23 B22 B27 . . 57.8(8) ?
B21 B22 B27 . . 109.0(10) ?
C27 B22 H22 . . 124.0 ?
B26 B22 H22 . . 122.5 ?
B23 B22 H22 . . 123.5 ?
B21 B22 H22 . . 121.4 ?
B27 B22 H22 . . 121.8 ?
C27 B23 B24 . . 60.3(8) ?
C27 B23 B28 . . 107.9(10) ?
B24 B23 B28 . . 58.2(9) ?
C27 B23 B27 . . 110.4(10) ?
B24 B23 B27 . . 110.6(10) ?
B28 B23 B27 . . 63.8(9) ?
C27 B23 B22 . . 59.7(7) ?
B24 B23 B22 . . 110.0(11) ?
B28 B23 B22 . . 113.6(10) ?
B27 B23 B22 . . 63.2(8) ?
C27 B23 H23 . . 122.3 ?
B24 B23 H23 . . 121.8 ?
B28 B23 H23 . . 120.0 ?
B27 B23 H23 . . 118.3 ?
B22 B23 H23 . . 118.8 ?
B28 B24 B23 . . 61.5(8) ?
B28 B24 C27 . . 110.0(11) ?
B23 B24 C27 . . 59.6(8) ?
B28 B24 B29 . . 62.9(9) ?
B23 B24 B29 . . 109.3(11) ?
C27 B24 B29 . . 106.3(11) ?
B28 B24 C28 . . 112.3(11) ?
B23 B24 C28 . . 108.8(11) ?
C27 B24 C28 . . 59.4(7) ?
B29 B24 C28 . . 59.6(8) ?
B28 B24 H24 . . 118.1 ?
B23 B24 H24 . . 121.2 ?
C27 B24 H24 . . 122.8 ?
B29 B24 H24 . . 121.7 ?
C28 B24 H24 . . 120.8 ?
B29 B25 C28 . . 59.8(8) ?
B29 B25 B21 . . 108.6(10) ?
C28 B25 B21 . . 60.6(7) ?
B29 B25 B30 . . 60.6(7) ?
C28 B25 B30 . . 108.3(9) ?
B21 B25 B30 . . 108.2(10) ?
B29 B25 B26 . . 108.8(10) ?
C28 B25 B26 . . 107.2(9) ?
B21 B25 B26 . . 58.4(7) ?
B30 B25 B26 . . 61.1(8) ?
B29 B25 H25 . . 121.1 ?
C28 B25 H25 . . 121.9 ?
B21 B25 H25 . . 121.9 ?
B30 B25 H25 . . 121.0 ?
B26 B25 H25 . . 122.0 ?
B21 B26 B22 . . 60.7(8) ?
B21 B26 B25 . . 60.7(8) ?
B22 B26 B25 . . 108.7(10) ?
B21 B26 B30 . . 108.6(11) ?
B22 B26 B30 . . 108.5(11) ?
B25 B26 B30 . . 59.4(8) ?
B21 B26 B27 . . 109.9(10) ?
B22 B26 B27 . . 61.4(8) ?
B25 B26 B27 . . 107.5(10) ?
B30 B26 B27 . . 59.1(8) ?
B21 B26 H26 . . 120.5 ?
B22 B26 H26 . . 120.7 ?
B25 B26 H26 . . 122.0 ?
B30 B26 H26 . . 122.2 ?
B27 B26 H26 . . 121.3 ?
B23 B27 B30 . . 105.2(11) ?
B23 B27 B22 . . 58.9(7) ?
B30 B27 B22 . . 106.0(10) ?
B23 B27 B26 . . 103.4(10) ?
B30 B27 B26 . . 60.3(9) ?
B22 B27 B26 . . 57.1(8) ?
B23 B27 B28 . . 58.1(8) ?
B30 B27 B28 . . 59.9(8) ?
B22 B27 B28 . . 105.7(10) ?
B26 B27 B28 . . 106.3(11) ?
B23 B27 H27 . . 124.4 ?
B30 B27 H27 . . 122.1 ?
B22 B27 H27 . . 123.5 ?
B26 B27 H27 . . 123.8 ?
B28 B27 H27 . . 122.6 ?
B24 B28 B23 . . 60.3(8) ?
B24 B28 B29 . . 60.4(9) ?
B23 B28 B29 . . 106.5(10) ?
B24 B28 B30 . . 107.3(11) ?
B23 B28 B30 . . 104.7(10) ?
B29 B28 B30 . . 59.0(7) ?
B24 B28 B27 . . 107.7(11) ?
B23 B28 B27 . . 58.1(8) ?
B29 B28 B27 . . 106.7(11) ?
B30 B28 B27 . . 59.2(9) ?
B24 B28 H28 . . 121.1 ?
B23 B28 H28 . . 123.5 ?
B29 B28 H28 . . 122.3 ?
B30 B28 H28 . . 123.3 ?
B27 B28 H28 . . 122.6 ?
B25 B29 C28 . . 61.4(8) ?
B25 B29 B24 . . 108.6(11) ?
C28 B29 B24 . . 60.6(8) ?
B25 B29 B30 . . 61.7(9) ?
C28 B29 B30 . . 110.5(11) ?
B24 B29 B30 . . 106.3(12) ?
B25 B29 B28 . . 110.6(11) ?
C28 B29 B28 . . 108.0(11) ?
B24 B29 B28 . . 56.7(9) ?
B30 B29 B28 . . 61.4(8) ?
B25 B29 H29 . . 119.6 ?
C28 B29 H29 . . 120.3 ?
B24 B29 H29 . . 123.7 ?
B30 B29 H29 . . 120.7 ?
B28 B29 H29 . . 121.8 ?
B29 B30 B25 . . 57.8(8) ?
B29 B30 B27 . . 108.5(11) ?
B25 B30 B27 . . 108.6(10) ?
B29 B30 B28 . . 59.6(9) ?
B25 B30 B28 . . 106.1(10) ?
B27 B30 B28 . . 60.8(8) ?
B29 B30 B26 . . 105.3(10) ?
B25 B30 B26 . . 59.4(8) ?
B27 B30 B26 . . 60.6(9) ?
B28 B30 B26 . . 107.2(10) ?
B29 B30 H30 . . 123.2 ?
B25 B30 H30 . . 122.8 ?
B27 B30 H30 . . 120.2 ?
B28 B30 H30 . . 122.2 ?
B26 B30 H30 . . 122.7 ?
C40 B31 B32 . . 58.3(7) ?
C40 B31 B37 . . 105.4(10) ?
B32 B31 B37 . . 62.0(8) ?
C40 B31 C41 . . 57.4(6) ?
B32 B31 C41 . . 104.7(9) ?
B37 B31 C41 . . 103.6(10) ?
C40 B31 B36 . . 104.4(10) ?
B32 B31 B36 . . 108.7(10) ?
B37 B31 B36 . . 59.0(8) ?
C41 B31 B36 . . 57.9(7) ?
C40 B31 H31 . . 124.4 ?
B32 B31 H31 . . 121.2 ?
B37 B31 H31 . . 122.8 ?
C41 B31 H31 . . 125.2 ?
B36 B31 H31 . . 122.6 ?
C40 B32 B31 . . 60.4(7) ?
C40 B32 B33 . . 60.3(7) ?
B31 B32 B33 . . 110.1(9) ?
C40 B32 B37 . . 104.9(9) ?
B31 B32 B37 . . 59.2(8) ?
B33 B32 B37 . . 106.4(10) ?
C40 B32 B38 . . 104.2(9) ?
B31 B32 B38 . . 107.7(9) ?
B33 B32 B38 . . 57.6(7) ?
B37 B32 B38 . . 59.8(8) ?
C40 B32 H32 . . 123.6 ?
B31 B32 H32 . . 120.4 ?
B33 B32 H32 . . 121.6 ?
B37 B32 H32 . . 123.3 ?
B38 B32 H32 . . 123.7 ?
B38 B33 C40 . . 106.0(9) ?
B38 B33 B39 . . 60.7(7) ?
C40 B33 B39 . . 105.5(9) ?
B38 B33 B32 . . 62.7(7) ?
C40 B33 B32 . . 57.5(7) ?
B39 B33 B32 . . 110.6(10) ?
B38 B33 B34 . . 107.1(9) ?
C40 B33 B34 . . 58.2(7) ?
B39 B33 B34 . . 59.2(8) ?
B32 B33 B34 . . 106.4(9) ?
B38 B33 H33 . . 121.1 ?
C40 B33 H33 . . 124.8 ?
B39 B33 H33 . . 121.2 ?
B32 B33 H33 . . 120.7 ?
B34 B33 H33 . . 123.3 ?
C41 B34 C40 . . 58.4(7) ?
C41 B34 B35 . . 59.8(7) ?
C40 B34 B35 . . 107.2(10) ?
C41 B34 B39 . . 107.3(10) ?
C40 B34 B39 . . 105.7(10) ?
B35 B34 B39 . . 62.0(8) ?
C41 B34 B33 . . 105.7(9) ?
C40 B34 B33 . . 59.0(7) ?
B35 B34 B33 . . 108.7(10) ?
B39 B34 B33 . . 58.7(8) ?
C41 B34 H34 . . 123.1 ?
C40 B34 H34 . . 123.4 ?
B35 B34 H34 . . 120.5 ?
B39 B34 H34 . . 122.1 ?
B33 B34 H34 . . 122.6 ?
C41 B35 B34 . . 59.3(7) ?
C41 B35 B40 . . 104.6(9) ?
B34 B35 B40 . . 108.9(9) ?
C41 B35 B39 . . 105.1(9) ?
B34 B35 B39 . . 59.7(8) ?
B40 B35 B39 . . 61.4(7) ?
C41 B35 B36 . . 59.1(8) ?
B34 B35 B36 . . 108.5(10) ?
B40 B35 B36 . . 58.5(8) ?
B39 B35 B36 . . 107.8(9) ?
C41 B35 H35 . . 124.4 ?
B34 B35 H35 . . 121.0 ?
B40 B35 H35 . . 122.3 ?
B39 B35 H35 . . 122.0 ?
B36 B35 H35 . . 121.9 ?
C41 B36 B40 . . 104.7(10) ?
C41 B36 B37 . . 103.7(10) ?
B40 B36 B37 . . 61.7(8) ?
C41 B36 B35 . . 57.7(7) ?
B40 B36 B35 . . 59.9(8) ?
B37 B36 B35 . . 107.9(11) ?
C41 B36 B31 . . 58.8(7) ?
B40 B36 B31 . . 107.9(10) ?
B37 B36 B31 . . 58.1(8) ?
B35 B36 B31 . . 106.6(10) ?
C41 B36 H36 . . 125.3 ?
B40 B36 H36 . . 121.5 ?
B37 B36 H36 . . 122.6 ?
B35 B36 H36 . . 122.2 ?
B31 B36 H36 . . 122.4 ?
B31 B37 B36 . . 62.8(8) ?
B31 B37 B32 . . 58.8(8) ?
B36 B37 B32 . . 109.2(10) ?
B31 B37 B40 . . 109.3(10) ?
B36 B37 B40 . . 58.7(8) ?
B32 B37 B40 . . 109.0(10) ?
B31 B37 B38 . . 108.2(10) ?
B36 B37 B38 . . 107.7(10) ?
B32 B37 B38 . . 60.8(8) ?
B40 B37 B38 . . 60.3(8) ?
B31 B37 H37 . . 120.8 ?
B36 B37 H37 . . 121.1 ?
B32 B37 H37 . . 121.4 ?
B40 B37 H37 . . 121.6 ?
B38 B37 H37 . . 121.8 ?
B33 B38 B39 . . 60.0(7) ?
B33 B38 B37 . . 107.8(10) ?
B39 B38 B37 . . 108.8(10) ?
B33 B38 B40 . . 109.0(9) ?
B39 B38 B40 . . 61.4(7) ?
B37 B38 B40 . . 59.8(8) ?
B33 B38 B32 . . 59.7(7) ?
B39 B38 B32 . . 107.7(9) ?
B37 B38 B32 . . 59.4(8) ?
B40 B38 B32 . . 107.5(9) ?
B33 B38 H38 . . 121.6 ?
B39 B38 H38 . . 121.1 ?
B37 B38 H38 . . 121.9 ?
B40 B38 H38 . . 121.1 ?
B32 B38 H38 . . 122.5 ?
B33 B39 B34 . . 62.1(8) ?
B33 B39 B38 . . 59.3(7) ?
B34 B39 B38 . . 108.3(10) ?
B33 B39 B35 . . 108.6(10) ?
B34 B39 B35 . . 58.3(8) ?
B38 B39 B35 . . 107.8(10) ?
B33 B39 B40 . . 107.9(10) ?
B34 B39 B40 . . 105.8(10) ?
B38 B39 B40 . . 60.7(8) ?
B35 B39 B40 . . 58.8(7) ?
B33 B39 H39 . . 120.8 ?
B34 B39 H39 . . 122.2 ?
B38 B39 H39 . . 121.5 ?
B35 B39 H39 . . 122.4 ?
B40 B39 H39 . . 122.7 ?
B36 B40 B35 . . 61.6(8) ?
B36 B40 B37 . . 59.6(8) ?
B35 B40 B37 . . 107.6(10) ?
B36 B40 B38 . . 108.2(10) ?
B35 B40 B38 . . 106.3(9) ?
B37 B40 B38 . . 59.9(8) ?
B36 B40 B39 . . 109.0(10) ?
B35 B40 B39 . . 59.8(8) ?
B37 B40 B39 . . 106.1(10) ?
B38 B40 B39 . . 57.9(7) ?
B36 B40 H40 . . 120.4 ?
B35 B40 H40 . . 121.7 ?
B37 B40 H40 . . 122.5 ?
B38 B40 H40 . . 122.9 ?
B39 B40 H40 . . 122.7 ?
C3 C1 C2 . . 118.8(10) y
C3 C1 B2 . . 116.8(10) ?
C2 C1 B2 . . 110.8(9) ?
C3 C1 B3 . . 121.4(10) ?
C2 C1 B3 . . 114.6(9) ?
B2 C1 B3 . . 60.3(8) ?
C3 C1 B1 . . 112.5(9) ?
C2 C1 B1 . . 63.8(8) ?
B2 C1 B1 . . 58.9(8) ?
B3 C1 B1 . . 111.1(10) ?
C3 C1 B4 . . 125.1(9) ?
C2 C1 B4 . . 64.7(7) ?
B2 C1 B4 . . 109.9(9) ?
B3 C1 B4 . . 61.4(7) ?
B1 C1 B4 . . 115.5(9) ?
C1 C2 B1 . . 60.1(7) ?
C1 C2 B5 . . 104.5(9) ?
B1 C2 B5 . . 107.2(10) ?
C1 C2 B6 . . 105.6(10) ?
B1 C2 B6 . . 59.8(8) ?
B5 C2 B6 . . 59.1(7) ?
C1 C2 B4 . . 60.4(7) ?
B1 C2 B4 . . 109.2(9) ?
B5 C2 B4 . . 57.2(7) ?
B6 C2 B4 . . 105.5(9) ?
C1 C2 H2B . . 123.1 ?
B1 C2 H2B . . 120.7 ?
B5 C2 H2B . . 124.0 ?
B6 C2 H2B . . 123.3 ?
B4 C2 H2B . . 122.3 ?
O1' C3 O1 . . 73(2) ?
O1' C3 C4 . . 124(2) ?
O1 C3 C4 . . 110.3(10) ?
O1' C3 C1 . . 120(2) ?
O1 C3 C1 . . 109.6(10) ?
C4 C3 C1 . . 111.4(10) ?
O1' C3 H3B . . 35.7 ?
O1 C3 H3B . . 108.5 ?
C4 C3 H3B . . 108.5 ?
C1 C3 H3B . . 108.5 ?
O1' C3 H3'B . . 98.1 ?
O1 C3 H3'B . . 25.2 ?
C4 C3 H3'B . . 96.9 ?
C1 C3 H3'B . . 96.7 ?
H3B C3 H3'B . . 133.7 ?
C8 C4 C5 . . 106.3(11) ?
C8 C4 C3 . . 124.4(11) ?
C5 C4 C3 . . 129.1(12) ?
C8 C4 Fe1 . . 68.9(7) ?
C5 C4 Fe1 . . 70.3(7) ?
C3 C4 Fe1 . . 129.3(8) ?
C6 C5 C4 . . 105.1(13) ?
C6 C5 Fe1 . . 69.5(8) ?
C4 C5 Fe1 . . 68.4(7) ?
C6 C5 H5A . . 127.4 ?
C4 C5 H5A . . 127.4 ?
Fe1 C5 H5A . . 126.2 ?
C7 C6 C5 . . 111.3(13) ?
C7 C6 Fe1 . . 70.9(8) ?
C5 C6 Fe1 . . 69.8(8) ?
C7 C6 H6A . . 124.3 ?
C5 C6 H6A . . 124.3 ?
Fe1 C6 H6A . . 126.6 ?
C6 C7 C8 . . 106.2(12) ?
C6 C7 Fe1 . . 70.2(8) ?
C8 C7 Fe1 . . 68.1(7) ?
C6 C7 H7A . . 126.9 ?
C8 C7 H7A . . 126.9 ?
Fe1 C7 H7A . . 126.4 ?
C7 C8 C4 . . 111.0(12) ?
C7 C8 Fe1 . . 72.0(8) ?
C4 C8 Fe1 . . 70.4(7) ?
C7 C8 H8A . . 124.5 ?
C4 C8 H8A . . 124.5 ?
Fe1 C8 H8A . . 124.7 ?
C13 C9 C10 . . 109.1(16) ?
C13 C9 Fe1 . . 70.9(9) ?
C10 C9 Fe1 . . 67.9(9) ?
C13 C9 H9A . . 125.5 ?
C10 C9 H9A . . 125.5 ?
Fe1 C9 H9A . . 127.4 ?
C9 C10 C11 . . 106.0(15) ?
C9 C10 Fe1 . . 71.8(9) ?
C11 C10 Fe1 . . 69.4(9) ?
C9 C10 H10A . . 127.0 ?
C11 C10 H10A . . 127.0 ?
Fe1 C10 H10A . . 123.5 ?
C10 C11 C12 . . 105.2(16) ?
C10 C11 Fe1 . . 69.0(9) ?
C12 C11 Fe1 . . 69.8(9) ?
C10 C11 H11A . . 127.4 ?
C12 C11 H11A . . 127.4 ?
Fe1 C11 H11A . . 125.4 ?
C13 C12 C11 . . 108.2(18) ?
C13 C12 Fe1 . . 72.1(10) ?
C11 C12 Fe1 . . 68.6(9) ?
C13 C12 H12A . . 125.9 ?
C11 C12 H12A . . 125.9 ?
Fe1 C12 H12A . . 125.0 ?
C12 C13 C9 . . 111.6(17) ?
C12 C13 Fe1 . . 70.2(10) ?
C9 C13 Fe1 . . 71.4(9) ?
C12 C13 H13A . . 124.2 ?
C9 C13 H13A . . 124.2 ?
Fe1 C13 H13A . . 125.9 ?
C16 C14 B12 . . 119.9(11) ?
C16 C14 B13 . . 115.3(11) ?
B12 C14 B13 . . 59.1(9) ?
C16 C14 B14 . . 117.6(10) ?
B12 C14 B14 . . 110.6(11) ?
B13 C14 B14 . . 63.4(9) ?
C16 C14 C15 . . 121.5(9) ?
B12 C14 C15 . . 110.5(10) ?
B13 C14 C15 . . 115.1(10) ?
B14 C14 C15 . . 64.3(8) ?
C16 C14 B11 . . 121.2(11) ?
B12 C14 B11 . . 60.1(9) ?
B13 C14 B11 . . 111.0(10) ?
B14 C14 B11 . . 114.4(11) ?
C15 C14 B11 . . 62.2(8) ?
C14 C15 B11 . . 59.1(7) ?
C14 C15 B15 . . 103.4(9) ?
B11 C15 B15 . . 108.6(9) ?
C14 C15 B14 . . 56.6(7) ?
B11 C15 B14 . . 105.7(9) ?
B15 C15 B14 . . 58.5(8) ?
C14 C15 B16 . . 106.1(9) ?
B11 C15 B16 . . 60.9(8) ?
B15 C15 B16 . . 61.3(8) ?
B14 C15 B16 . . 107.4(10) ?
C14 C15 H15A . . 125.1 ?
B11 C15 H15A . . 121.5 ?
B15 C15 H15A . . 122.5 ?
B14 C15 H15A . . 123.8 ?
B16 C15 H15A . . 120.9 ?
O2' C16 O2 . . 68.6(12) ?
O2' C16 C17 . . 123.1(14) ?
O2 C16 C17 . . 112.9(12) ?
O2' C16 C14 . . 119.9(14) ?
O2 C16 C14 . . 111.4(12) ?
C17 C16 C14 . . 111.9(9) ?
O2' C16 H16A . . 38.1 ?
O2 C16 H16A . . 106.7 ?
C17 C16 H16A . . 106.7 ?
C14 C16 H16A . . 106.7 ?
O2' C16 H16' . . 97.7 ?
O2 C16 H16' . . 29.0 ?
C17 C16 H16' . . 97.4 ?
C14 C16 H16' . . 97.4 ?
H16A C16 H16' . . 135.8 ?
C18 C17 C21 . . 107.7(10) ?
C18 C17 C16 . . 127.4(11) ?
C21 C17 C16 . . 124.9(11) ?
C18 C17 Fe2 . . 70.5(7) ?
C21 C17 Fe2 . . 69.2(6) ?
C16 C17 Fe2 . . 127.6(7) ?
C17 C18 C19 . . 106.2(12) ?
C17 C18 Fe2 . . 68.9(7) ?
C19 C18 Fe2 . . 69.4(7) ?
C17 C18 H18A . . 126.9 ?
C19 C18 H18A . . 126.9 ?
Fe2 C18 H18A . . 126.4 ?
C20 C19 C18 . . 110.8(12) ?
C20 C19 Fe2 . . 70.1(7) ?
C18 C19 Fe2 . . 70.0(7) ?
C20 C19 H19A . . 124.6 ?
C18 C19 H19A . . 124.6 ?
Fe2 C19 H19A . . 126.9 ?
C19 C20 C21 . . 106.3(10) ?
C19 C20 Fe2 . . 69.8(7) ?
C21 C20 Fe2 . . 69.0(7) ?
C19 C20 H20A . . 126.9 ?
C21 C20 H20A . . 126.9 ?
Fe2 C20 H20A . . 125.9 ?
C20 C21 C17 . . 109.1(10) ?
C20 C21 Fe2 . . 70.6(7) ?
C17 C21 Fe2 . . 69.4(6) ?
C20 C21 H21A . . 125.5 ?
C17 C21 H21A . . 125.5 ?
Fe2 C21 H21A . . 126.1 ?
C26 C22 C23 . . 110.8(15) ?
C26 C22 Fe2 . . 72.1(9) ?
C23 C22 Fe2 . . 71.2(9) ?
C26 C22 H22A . . 124.6 ?
C23 C22 H22A . . 124.6 ?
Fe2 C22 H22A . . 123.6 ?
C24 C23 C22 . . 107.2(16) ?
C24 C23 Fe2 . . 69.6(9) ?
C22 C23 Fe2 . . 68.3(9) ?
C24 C23 H23A . . 126.4 ?
C22 C23 H23A . . 126.4 ?
Fe2 C23 H23A . . 127.3 ?
C23 C24 C25 . . 107.6(15) ?
C23 C24 Fe2 . . 72.0(9) ?
C25 C24 Fe2 . . 69.3(8) ?
C23 C24 H24A . . 126.2 ?
C25 C24 H24A . . 126.2 ?
Fe2 C24 H24A . . 124.2 ?
C26 C25 C24 . . 110.6(14) ?
C26 C25 Fe2 . . 72.0(8) ?
C24 C25 Fe2 . . 70.2(8) ?
C26 C25 H25A . . 124.7 ?
C24 C25 H25A . . 124.7 ?
Fe2 C25 H25A . . 124.7 ?
C22 C26 C25 . . 103.7(15) ?
C22 C26 Fe2 . . 68.3(9) ?
C25 C26 Fe2 . . 68.0(8) ?
C22 C26 H26A . . 128.1 ?
C25 C26 H26A . . 128.1 ?
Fe2 C26 H26A . . 127.0 ?
C29 C27 B23 . . 118.6(9) ?
C29 C27 B24 . . 115.8(9) ?
B23 C27 B24 . . 60.1(8) ?
C29 C27 C28 . . 117.8(9) ?
B23 C27 C28 . . 111.0(9) ?
B24 C27 C28 . . 61.5(8) ?
C29 C27 B22 . . 121.9(10) ?
B23 C27 B22 . . 61.6(7) ?
B24 C27 B22 . . 111.4(9) ?
C28 C27 B22 . . 113.4(9) ?
C29 C27 B21 . . 123.1(9) ?
B23 C27 B21 . . 111.0(8) ?
B24 C27 B21 . . 111.9(9) ?
C28 C27 B21 . . 62.9(7) ?
B22 C27 B21 . . 61.6(7) ?
C27 C28 B29 . . 106.2(9) ?
C27 C28 B24 . . 59.1(7) ?
B29 C28 B24 . . 59.8(8) ?
C27 C28 B25 . . 105.4(9) ?
B29 C28 B25 . . 58.8(8) ?
B24 C28 B25 . . 105.9(9) ?
C27 C28 B21 . . 58.6(6) ?
B29 C28 B21 . . 107.4(9) ?
B24 C28 B21 . . 106.7(9) ?
B25 C28 B21 . . 60.2(7) ?
C27 C28 H28A . . 123.4 ?
B29 C28 H28A . . 122.3 ?
B24 C28 H28A . . 122.6 ?
B25 C28 H28A . . 123.1 ?
B21 C28 H28A . . 122.0 ?
O3' C29 O3 . . 71.2(11) ?
O3' C29 C30 . . 122.2(12) ?
O3 C29 C30 . . 111.1(11) ?
O3' C29 C27 . . 117.2(12) ?
O3 C29 C27 . . 112.5(10) ?
C30 C29 C27 . . 114.2(9) ?
O3' C29 H29A . . 35.1 ?
O3 C29 H29A . . 106.1 ?
C30 C29 H29A . . 106.1 ?
C27 C29 H29A . . 106.1 ?
O3' C29 H29' . . 99.3 ?
O3 C29 H29' . . 28.2 ?
C30 C29 H29' . . 98.1 ?
C27 C29 H29' . . 98.0 ?
H29A C29 H29' . . 134.4 ?
C34 C30 C31 . . 107.0(10) ?
C34 C30 C29 . . 127.4(11) ?
C31 C30 C29 . . 125.3(11) ?
C34 C30 Fe3 . . 70.6(6) ?
C31 C30 Fe3 . . 69.1(6) ?
C29 C30 Fe3 . . 129.9(7) ?
C32 C31 C30 . . 104.6(11) ?
C32 C31 Fe3 . . 68.3(7) ?
C30 C31 Fe3 . . 69.5(6) ?
C32 C31 H31A . . 127.7 ?
C30 C31 H31A . . 127.7 ?
Fe3 C31 H31A . . 126.1 ?
C33 C32 C31 . . 112.9(12) ?
C33 C32 Fe3 . . 72.6(8) ?
C31 C32 Fe3 . . 71.2(7) ?
C33 C32 H32A . . 123.5 ?
C31 C32 H32A . . 123.5 ?
Fe3 C32 H32A . . 124.2 ?
C32 C33 C34 . . 104.6(12) ?
C32 C33 Fe3 . . 67.5(7) ?
C34 C33 Fe3 . . 69.9(7) ?
C32 C33 H33A . . 127.7 ?
C34 C33 H33A . . 127.7 ?
Fe3 C33 H33A . . 126.4 ?
C33 C34 C30 . . 110.8(11) ?
C33 C34 Fe3 . . 70.4(7) ?
C30 C34 Fe3 . . 69.4(6) ?
C33 C34 H34A . . 124.6 ?
C30 C34 H34A . . 124.6 ?
Fe3 C34 H34A . . 127.2 ?
C39 C35 C36 . . 109.5(14) ?
C39 C35 Fe3 . . 70.5(8) ?
C36 C35 Fe3 . . 69.9(8) ?
C39 C35 H35A . . 125.2 ?
C36 C35 H35A . . 125.2 ?
Fe3 C35 H35A . . 125.9 ?
C35 C36 C37 . . 105.4(13) ?
C35 C36 Fe3 . . 69.4(8) ?
C37 C36 Fe3 . . 67.8(7) ?
C35 C36 H36A . . 127.3 ?
C37 C36 H36A . . 127.3 ?
Fe3 C36 H36A . . 127.0 ?
C38 C37 C36 . . 107.4(13) ?
C38 C37 Fe3 . . 72.0(8) ?
C36 C37 Fe3 . . 69.3(7) ?
C38 C37 H37A . . 126.3 ?
C36 C37 H37A . . 126.3 ?
Fe3 C37 H37A . . 124.0 ?
C39 C38 C37 . . 107.2(13) ?
C39 C38 Fe3 . . 68.6(7) ?
C37 C38 Fe3 . . 67.5(7) ?
C39 C38 H38A . . 126.4 ?
C37 C38 H38A . . 126.4 ?
Fe3 C38 H38A . . 129.0 ?
C35 C39 C38 . . 110.4(14) ?
C35 C39 Fe3 . . 70.0(8) ?
C38 C39 Fe3 . . 71.5(8) ?
C35 C39 H39A . . 124.8 ?
C38 C39 H39A . . 124.8 ?
Fe3 C39 H39A . . 125.3 ?
C42 C40 C41 . . 116.9(9) ?
C42 C40 B32 . . 123.4(9) ?
C41 C40 B32 . . 110.9(8) ?
C42 C40 B34 . . 115.1(9) ?
C41 C40 B34 . . 60.1(7) ?
B32 C40 B34 . . 114.0(9) ?
C42 C40 B31 . . 119.0(9) ?
C41 C40 B31 . . 62.1(7) ?
B32 C40 B31 . . 61.3(7) ?
B34 C40 B31 . . 113.2(9) ?
C42 C40 B33 . . 121.7(9) ?
C41 C40 B33 . . 110.1(8) ?
B32 C40 B33 . . 62.2(7) ?
B34 C40 B33 . . 62.8(7) ?
B31 C40 B33 . . 112.3(9) ?
C40 C41 B34 . . 61.5(7) ?
C40 C41 B35 . . 110.6(9) ?
B34 C41 B35 . . 60.9(8) ?
C40 C41 B36 . . 111.3(8) ?
B34 C41 B36 . . 113.1(10) ?
B35 C41 B36 . . 63.2(8) ?
C40 C41 B31 . . 60.5(6) ?
B34 C41 B31 . . 113.0(9) ?
B35 C41 B31 . . 114.8(9) ?
B36 C41 B31 . . 63.4(8) ?
C40 C41 H41 . . 121.1 ?
B34 C41 H41 . . 119.2 ?
B35 C41 H41 . . 118.7 ?
B36 C41 H41 . . 118.2 ?
B31 C41 H41 . . 117.8 ?
O4' C42 O4 . . 79.6(17) ?
O4' C42 C43 . . 125.5(17) ?
O4 C42 C43 . . 113.1(9) ?
O4' C42 C40 . . 113.4(17) ?
O4 C42 C40 . . 110.3(9) ?
C43 C42 C40 . . 110.6(8) ?
O4' C42 H42 . . 28.5 ?
O4 C42 H42 . . 107.5 ?
C43 C42 H42 . . 107.5 ?
C40 C42 H42 . . 107.5 ?
O4' C42 H42' . . 101.6 ?
O4 C42 H42' . . 22.0 ?
C43 C42 H42' . . 100.4 ?
C40 C42 H42' . . 100.5 ?
H42 C42 H42' . . 129.5 ?
C44 C43 C47 . . 105.1(10) ?
C44 C43 C42 . . 127.1(10) ?
C47 C43 C42 . . 127.8(10) ?
C44 C43 Fe4 . . 69.1(6) ?
C47 C43 Fe4 . . 67.9(6) ?
C42 C43 Fe4 . . 126.6(7) ?
C45 C44 C43 . . 110.5(11) ?
C45 C44 Fe4 . . 69.5(7) ?
C43 C44 Fe4 . . 70.5(6) ?
C45 C44 H44 . . 124.8 ?
C43 C44 H44 . . 124.8 ?
Fe4 C44 H44 . . 126.9 ?
C44 C45 C46 . . 108.4(12) ?
C44 C45 Fe4 . . 71.2(7) ?
C46 C45 Fe4 . . 70.9(7) ?
C44 C45 H45 . . 125.8 ?
C46 C45 H45 . . 125.8 ?
Fe4 C45 H45 . . 123.7 ?
C45 C46 C47 . . 109.1(12) ?
C45 C46 Fe4 . . 69.6(8) ?
C47 C46 Fe4 . . 69.0(7) ?
C45 C46 H46 . . 125.4 ?
C47 C46 H46 . . 125.4 ?
Fe4 C46 H46 . . 127.6 ?
C46 C47 C43 . . 106.7(10) ?
C46 C47 Fe4 . . 70.1(7) ?
C43 C47 Fe4 . . 70.7(6) ?
C46 C47 H47 . . 126.6 ?
C43 C47 H47 . . 126.6 ?
Fe4 C47 H47 . . 124.2 ?
C52 C48 C49 . . 104.8(13) ?
C52 C48 Fe4 . . 67.9(8) ?
C49 C48 Fe4 . . 67.3(8) ?
C52 C48 H48 . . 127.6 ?
C49 C48 H48 . . 127.6 ?
Fe4 C48 H48 . . 128.7 ?
C48 C49 C50 . . 107.4(13) ?
C48 C49 Fe4 . . 71.0(8) ?
C50 C49 Fe4 . . 68.6(8) ?
C48 C49 H49 . . 126.3 ?
C50 C49 H49 . . 126.3 ?
Fe4 C49 H49 . . 125.7 ?
C51 C50 C49 . . 106.2(14) ?
C51 C50 Fe4 . . 70.7(8) ?
C49 C50 Fe4 . . 68.5(8) ?
C51 C50 H50 . . 126.9 ?
C49 C50 H50 . . 126.9 ?
Fe4 C50 H50 . . 125.5 ?
C50 C51 C52 . . 112.1(14) ?
C50 C51 Fe4 . . 69.9(8) ?
C52 C51 Fe4 . . 70.3(8) ?
C50 C51 H51 . . 123.9 ?
C52 C51 H51 . . 123.9 ?
Fe4 C51 H51 . . 127.6 ?
C51 C52 C48 . . 109.3(14) ?
C51 C52 Fe4 . . 70.3(8) ?
C48 C52 Fe4 . . 70.8(8) ?
C51 C52 H52 . . 125.3 ?
C48 C52 H52 . . 125.3 ?
Fe4 C52 H52 . . 125.2 ?

loop_
_geom_bond_atom_site_label_1
_geom_bond_atom_site_label_2
_geom_bond_site_symmetry_2
_geom_bond_distance
_geom_bond_publ_flag
Fe1 C10 . 1.978(15) ?
Fe1 C11 . 1.984(15) ?
Fe1 C12 . 1.999(15) ?
Fe1 C8 . 2.001(12) ?
Fe1 C4 . 2.020(11) ?
Fe1 C13 . 2.022(15) ?
Fe1 C9 . 2.028(15) ?
Fe1 C6 . 2.042(13) ?
Fe1 C5 . 2.046(14) ?
Fe1 C7 . 2.051(13) ?
Fe2 C25 . 2.004(13) ?
Fe2 C22 . 2.006(13) ?
Fe2 C21 . 2.012(11) ?
Fe2 C17 . 2.014(10) ?
Fe2 C24 . 2.015(13) ?
Fe2 C19 . 2.028(11) ?
Fe2 C20 . 2.032(12) ?
Fe2 C18 . 2.036(13) ?
Fe2 C23 . 2.044(15) ?
Fe2 C26 . 2.054(14) ?
Fe3 C32 . 1.985(12) ?
Fe3 C31 . 2.022(11) ?
Fe3 C30 . 2.027(10) ?
Fe3 C37 . 2.029(13) ?
Fe3 C34 . 2.043(11) ?
Fe3 C35 . 2.044(13) ?
Fe3 C33 . 2.050(12) ?
Fe3 C39 . 2.051(14) ?
Fe3 C36 . 2.051(13) ?
Fe3 C38 . 2.088(12) ?
Fe4 C45 . 2.001(12) ?
Fe4 C47 . 2.004(11) ?
Fe4 C46 . 2.019(12) ?
Fe4 C44 . 2.024(12) ?
Fe4 C49 . 2.034(14) ?
Fe4 C50 . 2.035(14) ?
Fe4 C43 . 2.042(9) ?
Fe4 C51 . 2.045(13) ?
Fe4 C52 . 2.046(15) ?
Fe4 C48 . 2.085(13) ?
O1 C3 . 1.400(15) ?
O1 H1 . 0.8200 ?
O1 H3'B . 0.6617 ?
O2 C16 . 1.31(2) ?
O2 H2 . 0.8200 ?
O2 H16' . 0.6567 ?
O3 C29 . 1.354(16) ?
O3 H3 . 0.8200 ?
O3 H29' . 0.6750 ?
O4 C42 . 1.369(13) ?
O4 H4 . 0.8200 ?
O4 H42' . 0.5889 ?
O1' C3 . 1.15(5) ?
O1' H1' . 0.8200 ?
O2' C16 . 1.24(2) ?
O2' H2' . 0.8200 ?
O3' C29 . 1.29(2) ?
O3' H3' . 0.8200 ?
O4' C42 . 1.33(4) ?
O4' H4' . 0.8200 ?
B1 B2 . 1.65(2) ?
B1 C1 . 1.710(17) ?
B1 B7 . 1.720(19) ?
B1 C2 . 1.771(19) ?
B1 B6 . 1.78(2) ?
B1 H1A . 1.1000 ?
B2 C1 . 1.650(16) ?
B2 B3 . 1.687(19) ?
B2 B7 . 1.701(16) ?
B2 B8 . 1.71(2) ?
B2 H2A . 1.1000 ?
B3 C1 . 1.709(17) ?
B3 B9 . 1.75(2) ?
B3 B8 . 1.75(2) ?
B3 B4 . 1.762(18) ?
B3 H3A . 1.1000 ?
B4 B9 . 1.690(19) ?
B4 B5 . 1.725(17) ?
B4 C1 . 1.741(16) ?
B4 C2 . 1.810(17) ?
B4 H4A . 1.1000 ?
B5 B9 . 1.71(2) ?
B5 B6 . 1.777(18) ?
B5 B10 . 1.79(2) ?
B5 C2 . 1.795(18) ?
B5 H5 . 1.1000 ?
B6 B7 . 1.715(19) ?
B6 B10 . 1.770(18) ?
B6 C2 . 1.808(17) ?
B6 H6 . 1.1000 ?
B7 B10 . 1.778(18) ?
B7 B8 . 1.80(2) ?
B7 H7 . 1.1000 ?
B8 B10 . 1.73(2) ?
B8 B9 . 1.83(2) ?
B8 H8 . 1.1000 ?
B9 B10 . 1.76(2) ?
B9 H9 . 1.1000 ?
B10 H10 . 1.1000 ?
B11 B12 . 1.66(2) ?
B11 C14 . 1.706(18) ?
B11 B17 . 1.72(2) ?
B11 C15 . 1.759(19) ?
B11 B16 . 1.81(2) ?
B11 H11 . 1.1000 ?
B12 B13 . 1.60(2) ?
B12 C14 . 1.601(18) ?
B12 B17 . 1.66(2) ?
B12 B18 . 1.71(2) ?
B12 H12 . 1.1000 ?
B13 C14 . 1.642(19) ?
B13 B14 . 1.73(2) ?
B13 B19 . 1.74(2) ?
B13 B18 . 1.76(2) ?
B13 H13 . 1.1000 ?
B14 C14 . 1.652(19) ?
B14 B15 . 1.74(2) ?
B14 B19 . 1.78(2) ?
B14 C15 . 1.784(19) ?
B14 H14 . 1.1000 ?
B15 B19 . 1.77(2) ?
B15 C15 . 1.777(18) ?
B15 B20 . 1.81(2) ?
B15 B16 . 1.84(2) ?
B15 H15 . 1.1000 ?
B16 B20 . 1.71(2) ?
B16 B17 . 1.79(3) ?
B16 C15 . 1.820(19) ?
B16 H16 . 1.1000 ?
B17 B18 . 1.69(2) ?
B17 B20 . 1.73(2) ?
B17 H17 . 1.1000 ?
B18 B20 . 1.65(2) ?
B18 B19 . 1.67(2) ?
B18 H18 . 1.1000 ?
B19 B20 . 1.74(2) ?
B19 H19 . 1.1000 ?
B20 H20 . 1.1000 ?
B21 C27 . 1.694(15) ?
B21 B26 . 1.717(19) ?
B21 B22 . 1.736(18) ?
B21 B25 . 1.758(17) ?
B21 C28 . 1.766(17) ?
B21 H21 . 1.1000 ?
B22 C27 . 1.694(17) ?
B22 B26 . 1.719(19) ?
B22 B23 . 1.726(17) ?
B22 B27 . 1.798(19) ?
B22 H22 . 1.1000 ?
B23 C27 . 1.675(15) ?
B23 B24 . 1.68(2) ?
B23 B28 . 1.704(19) ?
B23 B27 . 1.705(19) ?
B23 H23 . 1.1000 ?
B24 B28 . 1.65(2) ?
B24 C27 . 1.688(17) ?
B24 B29 . 1.71(2) ?
B24 C28 . 1.728(19) ?
B24 H24 . 1.1000 ?
B25 B29 . 1.695(19) ?
B25 C28 . 1.740(18) ?
B25 B30 . 1.763(19) ?
B25 B26 . 1.76(2) ?
B25 H25 . 1.1000 ?
B26 B30 . 1.79(2) ?
B26 B27 . 1.80(2) ?
B26 H26 . 1.1000 ?
B27 B30 . 1.77(2) ?
B27 B28 . 1.80(2) ?
B27 H27 . 1.1000 ?
B28 B29 . 1.76(2) ?
B28 B30 . 1.79(2) ?
B28 H28 . 1.1000 ?
B29 C28 . 1.712(18) ?
B29 B30 . 1.745(18) ?
B29 H29 . 1.1000 ?
B30 H30 . 1.1000 ?
B31 C40 . 1.712(15) ?
B31 B32 . 1.726(18) ?
B31 B37 . 1.73(2) ?
B31 C41 . 1.738(16) ?
B31 B36 . 1.82(2) ?
B31 H31 . 1.1000 ?
B32 C40 . 1.675(17) ?
B32 B33 . 1.756(19) ?
B32 B37 . 1.78(2) ?
B32 B38 . 1.806(18) ?
B32 H32 . 1.1000 ?
B33 B38 . 1.717(18) ?
B33 C40 . 1.725(16) ?
B33 B39 . 1.729(18) ?
B33 B34 . 1.789(18) ?
B33 H33 . 1.1000 ?
B34 C41 . 1.687(18) ?
B34 C40 . 1.710(17) ?
B34 B35 . 1.714(19) ?
B34 B39 . 1.74(2) ?
B34 H34 . 1.1000 ?
B35 C41 . 1.695(16) ?
B35 B40 . 1.760(17) ?
B35 B39 . 1.778(19) ?
B35 B36 . 1.79(2) ?
B35 H35 . 1.1000 ?
B36 C41 . 1.721(18) ?
B36 B40 . 1.73(2) ?
B36 B37 . 1.75(2) ?
B36 H36 . 1.1000 ?
B37 B40 . 1.786(19) ?
B37 B38 . 1.79(2) ?
B37 H37 . 1.1000 ?
B38 B39 . 1.742(18) ?
B38 B40 . 1.794(18) ?
B38 H38 . 1.1000 ?
B39 B40 . 1.806(17) ?
B39 H39 . 1.1000 ?
B40 H40 . 1.1000 ?
C1 C3 . 1.543(14) ?
C1 C2 . 1.636(16) ?
C2 H2B . 1.1000 ?
C3 C4 . 1.484(14) ?
C3 H3B . 0.9800 ?
C3 H3'B . 0.9800 ?
C4 C8 . 1.398(15) ?
C4 C5 . 1.436(16) ?
C5 C6 . 1.420(16) ?
C5 H5A . 0.9300 ?
C6 C7 . 1.365(17) ?
C6 H6A . 0.9300 ?
C7 C8 . 1.385(15) ?
C7 H7A . 0.9300 ?
C8 H8A . 0.9300 ?
C9 C13 . 1.311(18) ?
C9 C10 . 1.38(2) ?
C9 H9A . 0.9300 ?
C10 C11 . 1.41(2) ?
C10 H10A . 0.9300 ?
C11 C12 . 1.42(2) ?
C11 H11A . 0.9300 ?
C12 C13 . 1.30(2) ?
C12 H12A . 0.9300 ?
C13 H13A . 0.9300 ?
C14 C16 . 1.539(15) ?
C14 C15 . 1.700(16) ?
C15 H15A . 1.1000 ?
C16 C17 . 1.525(15) ?
C16 H16A . 0.9800 ?
C16 H16' . 0.9800 ?
C17 C18 . 1.407(15) ?
C17 C21 . 1.424(14) ?
C18 C19 . 1.411(15) ?
C18 H18A . 0.9300 ?
C19 C20 . 1.393(15) ?
C19 H19A . 0.9300 ?
C20 C21 . 1.396(14) ?
C20 H20A . 0.9300 ?
C21 H21A . 0.9300 ?
C22 C26 . 1.375(17) ?
C22 C23 . 1.401(18) ?
C22 H22A . 0.9300 ?
C23 C24 . 1.337(19) ?
C23 H23A . 0.9300 ?
C24 C25 . 1.392(18) ?
C24 H24A . 0.9300 ?
C25 C26 . 1.388(18) ?
C25 H25A . 0.9300 ?
C26 H26A . 0.9300 ?
C27 C29 . 1.493(13) ?
C27 C28 . 1.692(15) ?
C28 H28A . 1.1000 ?
C29 C30 . 1.479(13) ?
C29 H29A . 0.9800 ?
C29 H29' . 0.9800 ?
C30 C34 . 1.390(14) ?
C30 C31 . 1.434(13) ?
C31 C32 . 1.385(15) ?
C31 H31A . 0.9300 ?
C32 C33 . 1.378(16) ?
C32 H32A . 0.9300 ?
C33 C34 . 1.389(16) ?
C33 H33A . 0.9300 ?
C34 H34A . 0.9300 ?
C35 C39 . 1.383(18) ?
C35 C36 . 1.421(19) ?
C35 H35A . 0.9300 ?
C36 C37 . 1.493(18) ?
C36 H36A . 0.9300 ?
C37 C38 . 1.424(15) ?
C37 H37A . 0.9300 ?
C38 C39 . 1.415(17) ?
C38 H38A . 0.9300 ?
C39 H39A . 0.9300 ?
C40 C42 . 1.537(13) ?
C40 C41 . 1.657(13) ?
C41 H41 . 1.1000 ?
C42 C43 . 1.469(13) ?
C42 H42 . 0.9800 ?
C42 H42' . 0.9800 ?
C43 C44 . 1.405(14) ?
C43 C47 . 1.430(13) ?
C44 C45 . 1.355(15) ?
C44 H44 . 0.9300 ?
C45 C46 . 1.360(15) ?
C45 H45 . 0.9300 ?
C46 C47 . 1.407(15) ?
C46 H46 . 0.9300 ?
C47 H47 . 0.9300 ?
C48 C52 . 1.457(17) ?
C48 C49 . 1.468(18) ?
C48 H48 . 0.9300 ?
C49 C50 . 1.489(19) ?
C49 H49 . 0.9300 ?
C50 C51 . 1.377(18) ?
C50 H50 . 0.9300 ?
C51 C52 . 1.379(18) ?
C51 H51 . 0.9300 ?
C52 H52 . 0.9300 ?

loop_
_geom_torsion_atom_site_label_1
_geom_torsion_atom_site_label_2
_geom_torsion_atom_site_label_3
_geom_torsion_atom_site_label_4
_geom_torsion_site_symmetry_1
_geom_torsion_site_symmetry_2
_geom_torsion_site_symmetry_3
_geom_torsion_site_symmetry_4
_geom_torsion
_geom_torsion_publ_flag
B7 B1 B2 C1 . . . . 137.7(10) ?
C2 B1 B2 C1 . . . . 34.0(9) ?
B6 B1 B2 C1 . . . . 97.3(10) ?
C1 B1 B2 B3 . . . . -32.9(10) ?
B7 B1 B2 B3 . . . . 104.8(11) ?
C2 B1 B2 B3 . . . . 1.1(14) ?
B6 B1 B2 B3 . . . . 64.4(13) ?
C1 B1 B2 B7 . . . . -137.7(10) ?
C2 B1 B2 B7 . . . . -103.7(10) ?
B6 B1 B2 B7 . . . . -40.4(9) ?
C1 B1 B2 B8 . . . . -102.4(12) ?
B7 B1 B2 B8 . . . . 35.3(10) ?
C2 B1 B2 B8 . . . . -68.5(13) ?
B6 B1 B2 B8 . . . . -5.2(14) ?
B1 B2 B3 C1 . . . . 33.2(10) ?
B7 B2 B3 C1 . . . . 101.8(11) ?
B8 B2 B3 C1 . . . . 139.8(11) ?
C1 B2 B3 B9 . . . . -96.9(11) ?
B1 B2 B3 B9 . . . . -63.7(14) ?
B7 B2 B3 B9 . . . . 4.9(14) ?
B8 B2 B3 B9 . . . . 43.0(11) ?
C1 B2 B3 B8 . . . . -139.8(11) ?
B1 B2 B3 B8 . . . . -106.7(12) ?
B7 B2 B3 B8 . . . . -38.1(10) ?
C1 B2 B3 B4 . . . . -36.4(9) ?
B1 B2 B3 B4 . . . . -3.2(14) ?
B7 B2 B3 B4 . . . . 65.4(12) ?
B8 B2 B3 B4 . . . . 103.4(11) ?
B2 B3 B4 B9 . . . . -99.7(11) ?
C1 B3 B4 B9 . . . . -135.2(10) ?
B8 B3 B4 B9 . . . . -36.6(11) ?
B2 B3 B4 B5 . . . . -59.7(12) ?
C1 B3 B4 B5 . . . . -95.2(10) ?
B9 B3 B4 B5 . . . . 40.0(10) ?
B8 B3 B4 B5 . . . . 3.5(13) ?
B2 B3 B4 C1 . . . . 35.5(8) ?
B9 B3 B4 C1 . . . . 135.2(10) ?
B8 B3 B4 C1 . . . . 98.7(11) ?
B2 B3 B4 C2 . . . . 3.8(12) ?
C1 B3 B4 C2 . . . . -31.7(8) ?
B9 B3 B4 C2 . . . . 103.5(10) ?
B8 B3 B4 C2 . . . . 66.9(11) ?
C1 B4 B5 B9 . . . . -100.9(11) ?
B3 B4 B5 B9 . . . . -40.4(10) ?
C2 B4 B5 B9 . . . . -137.3(11) ?
B9 B4 B5 B6 . . . . 99.6(12) ?
C1 B4 B5 B6 . . . . -1.3(13) ?
B3 B4 B5 B6 . . . . 59.3(13) ?
C2 B4 B5 B6 . . . . -37.6(9) ?
B9 B4 B5 B10 . . . . 36.3(10) ?
C1 B4 B5 B10 . . . . -64.6(12) ?
B3 B4 B5 B10 . . . . -4.0(13) ?
C2 B4 B5 B10 . . . . -100.9(10) ?
B9 B4 B5 C2 . . . . 137.3(11) ?
C1 B4 B5 C2 . . . . 36.4(8) ?
B3 B4 B5 C2 . . . . 96.9(10) ?
B9 B5 B6 B7 . . . . 1.9(13) ?
B4 B5 B6 B7 . . . . -61.0(13) ?
B10 B5 B6 B7 . . . . 38.3(9) ?
C2 B5 B6 B7 . . . . -99.0(10) ?
B9 B5 B6 B10 . . . . -36.4(10) ?
B4 B5 B6 B10 . . . . -99.2(11) ?
C2 B5 B6 B10 . . . . -137.3(10) ?
B9 B5 B6 B1 . . . . 64.3(13) ?
B4 B5 B6 B1 . . . . 1.4(14) ?
B10 B5 B6 B1 . . . . 100.6(11) ?
C2 B5 B6 B1 . . . . -36.7(9) ?
B9 B5 B6 C2 . . . . 101.0(10) ?
B4 B5 B6 C2 . . . . 38.1(9) ?
B10 B5 B6 C2 . . . . 137.3(10) ?
B2 B1 B6 B7 . . . . 41.4(9) ?
C1 B1 B6 B7 . . . . 102.1(10) ?
C2 B1 B6 B7 . . . . 140.1(10) ?
B2 B1 B6 B10 . . . . 2.5(14) ?
C1 B1 B6 B10 . . . . 63.1(13) ?
B7 B1 B6 B10 . . . . -39.0(9) ?
C2 B1 B6 B10 . . . . 101.1(11) ?
B2 B1 B6 B5 . . . . -61.5(12) ?
C1 B1 B6 B5 . . . . -0.9(13) ?
B7 B1 B6 B5 . . . . -102.9(11) ?
C2 B1 B6 B5 . . . . 37.1(9) ?
B2 B1 B6 C2 . . . . -98.7(10) ?
C1 B1 B6 C2 . . . . -38.0(9) ?
B7 B1 B6 C2 . . . . -140.1(10) ?
C1 B2 B7 B6 . . . . 3.0(13) ?
B1 B2 B7 B6 . . . . 42.7(10) ?
B3 B2 B7 B6 . . . . -64.2(13) ?
B8 B2 B7 B6 . . . . -101.7(10) ?
C1 B2 B7 B1 . . . . -39.7(9) ?
B3 B2 B7 B1 . . . . -106.9(12) ?
B8 B2 B7 B1 . . . . -144.4(11) ?
C1 B2 B7 B10 . . . . 65.9(12) ?
B1 B2 B7 B10 . . . . 105.6(11) ?
B3 B2 B7 B10 . . . . -1.3(13) ?
B8 B2 B7 B10 . . . . -38.8(10) ?
C1 B2 B7 B8 . . . . 104.7(12) ?
B1 B2 B7 B8 . . . . 144.4(11) ?
B3 B2 B7 B8 . . . . 37.5(10) ?
B10 B6 B7 B2 . . . . 96.6(10) ?
B5 B6 B7 B2 . . . . 58.6(12) ?
B1 B6 B7 B2 . . . . -40.2(9) ?
C2 B6 B7 B2 . . . . -5.1(12) ?
B10 B6 B7 B1 . . . . 136.9(10) ?
B5 B6 B7 B1 . . . . 98.9(11) ?
C2 B6 B7 B1 . . . . 35.2(9) ?
B5 B6 B7 B10 . . . . -38.0(9) ?
B1 B6 B7 B10 . . . . -136.9(10) ?
C2 B6 B7 B10 . . . . -101.7(11) ?
B10 B6 B7 B8 . . . . 35.5(9) ?
B5 B6 B7 B8 . . . . -2.5(12) ?
B1 B6 B7 B8 . . . . -101.4(10) ?
C2 B6 B7 B8 . . . . -66.2(12) ?
C1 B1 B7 B2 . . . . 37.0(9) ?
C2 B1 B7 B2 . . . . 96.2(10) ?
B6 B1 B7 B2 . . . . 132.6(10) ?
B2 B1 B7 B6 . . . . -132.6(10) ?
C1 B1 B7 B6 . . . . -95.6(11) ?
C2 B1 B7 B6 . . . . -36.4(9) ?
B2 B1 B7 B10 . . . . -93.1(10) ?
C1 B1 B7 B10 . . . . -56.1(12) ?
C2 B1 B7 B10 . . . . 3.1(13) ?
B6 B1 B7 B10 . . . . 39.4(10) ?
B2 B1 B7 B8 . . . . -31.4(10) ?
C1 B1 B7 B8 . . . . 5.6(13) ?
C2 B1 B7 B8 . . . . 64.7(12) ?
B6 B1 B7 B8 . . . . 101.1(10) ?
C1 B2 B8 B10 . . . . -63.0(13) ?
B1 B2 B8 B10 . . . . 5.7(14) ?
B3 B2 B8 B10 . . . . -100.7(12) ?
B7 B2 B8 B10 . . . . 40.3(9) ?
C1 B2 B8 B3 . . . . 37.7(10) ?
B1 B2 B8 B3 . . . . 106.4(12) ?
B7 B2 B8 B3 . . . . 141.0(11) ?
C1 B2 B8 B7 . . . . -103.3(11) ?
B1 B2 B8 B7 . . . . -34.6(10) ?
B3 B2 B8 B7 . . . . -141.0(11) ?
C1 B2 B8 B9 . . . . -2.0(14) ?
B1 B2 B8 B9 . . . . 66.7(13) ?
B3 B2 B8 B9 . . . . -39.7(10) ?
B7 B2 B8 B9 . . . . 101.3(11) ?
C1 B3 B8 B2 . . . . -34.9(9) ?
B9 B3 B8 B2 . . . . -133.0(12) ?
B4 B3 B8 B2 . . . . -98.7(11) ?
B2 B3 B8 B10 . . . . 97.2(12) ?
C1 B3 B8 B10 . . . . 62.3(13) ?
B9 B3 B8 B10 . . . . -35.8(10) ?
B4 B3 B8 B10 . . . . -1.5(14) ?
B2 B3 B8 B7 . . . . 33.8(9) ?
C1 B3 B8 B7 . . . . -1.1(13) ?
B9 B3 B8 B7 . . . . -99.2(11) ?
B4 B3 B8 B7 . . . . -64.8(12) ?
B2 B3 B8 B9 . . . . 133.0(12) ?
C1 B3 B8 B9 . . . . 98.1(11) ?
B4 B3 B8 B9 . . . . 34.3(10) ?
B6 B7 B8 B2 . . . . 97.3(10) ?
B1 B7 B8 B2 . . . . 31.2(10) ?
B10 B7 B8 B2 . . . . 134.0(11) ?
B2 B7 B8 B10 . . . . -134.0(11) ?
B6 B7 B8 B10 . . . . -36.7(9) ?
B1 B7 B8 B10 . . . . -102.8(11) ?
B2 B7 B8 B3 . . . . -34.0(9) ?
B6 B7 B8 B3 . . . . 63.3(12) ?
B1 B7 B8 B3 . . . . -2.8(13) ?
B10 B7 B8 B3 . . . . 100.0(11) ?
B2 B7 B8 B9 . . . . -95.1(11) ?
B6 B7 B8 B9 . . . . 2.2(12) ?
B1 B7 B8 B9 . . . . -64.0(12) ?
B10 B7 B8 B9 . . . . 38.9(9) ?
C1 B4 B9 B5 . . . . 96.2(10) ?
B3 B4 B9 B5 . . . . 134.8(11) ?
C2 B4 B9 B5 . . . . 38.7(10) ?
B5 B4 B9 B3 . . . . -134.8(11) ?
C1 B4 B9 B3 . . . . -38.6(9) ?
C2 B4 B9 B3 . . . . -96.1(10) ?
B5 B4 B9 B10 . . . . -38.1(10) ?
C1 B4 B9 B10 . . . . 58.2(13) ?
B3 B4 B9 B10 . . . . 96.7(12) ?
C2 B4 B9 B10 . . . . 0.6(15) ?
B5 B4 B9 B8 . . . . -100.1(12) ?
C1 B4 B9 B8 . . . . -3.9(14) ?
B3 B4 B9 B8 . . . . 34.7(10) ?
C2 B4 B9 B8 . . . . -61.4(13) ?
B6 B5 B9 B4 . . . . -103.4(10) ?
B10 B5 B9 B4 . . . . -139.5(11) ?
C2 B5 B9 B4 . . . . -39.0(10) ?
B4 B5 B9 B3 . . . . 41.1(10) ?
B6 B5 B9 B3 . . . . -62.4(13) ?
B10 B5 B9 B3 . . . . -98.4(12) ?
C2 B5 B9 B3 . . . . 2.0(14) ?
B4 B5 B9 B10 . . . . 139.5(11) ?
B6 B5 B9 B10 . . . . 36.0(9) ?
C2 B5 B9 B10 . . . . 100.5(11) ?
B4 B5 B9 B8 . . . . 103.0(11) ?
B6 B5 B9 B8 . . . . -0.5(13) ?
B10 B5 B9 B8 . . . . -36.5(10) ?
C2 B5 B9 B8 . . . . 63.9(12) ?
B2 B3 B9 B4 . . . . 99.8(11) ?
C1 B3 B9 B4 . . . . 39.2(9) ?
B8 B3 B9 B4 . . . . 141.1(11) ?
B2 B3 B9 B5 . . . . 59.1(14) ?
C1 B3 B9 B5 . . . . -1.6(14) ?
B8 B3 B9 B5 . . . . 100.3(13) ?
B4 B3 B9 B5 . . . . -40.7(10) ?
B2 B3 B9 B10 . . . . -6.2(14) ?
C1 B3 B9 B10 . . . . -66.9(12) ?
B8 B3 B9 B10 . . . . 35.0(11) ?
B4 B3 B9 B10 . . . . -106.0(12) ?
B2 B3 B9 B8 . . . . -41.3(10) ?
C1 B3 B9 B8 . . . . -101.9(11) ?
B4 B3 B9 B8 . . . . -141.1(11) ?
B2 B8 B9 B4 . . . . 3.7(14) ?
B10 B8 B9 B4 . . . . 103.2(12) ?
B3 B8 B9 B4 . . . . -36.0(10) ?
B7 B8 B9 B4 . . . . 63.7(13) ?
B2 B8 B9 B5 . . . . -61.0(12) ?
B10 B8 B9 B5 . . . . 38.5(10) ?
B3 B8 B9 B5 . . . . -100.7(11) ?
B7 B8 B9 B5 . . . . -1.0(13) ?
B2 B8 B9 B3 . . . . 39.6(9) ?
B10 B8 B9 B3 . . . . 139.2(12) ?
B7 B8 B9 B3 . . . . 99.7(11) ?
B2 B8 B9 B10 . . . . -99.5(12) ?
B3 B8 B9 B10 . . . . -139.2(12) ?
B7 B8 B9 B10 . . . . -39.5(9) ?
B2 B8 B10 B9 . . . . 96.3(11) ?
B3 B8 B10 B9 . . . . 35.5(10) ?
B7 B8 B10 B9 . . . . 135.4(11) ?
B2 B8 B10 B6 . . . . -3.6(14) ?
B3 B8 B10 B6 . . . . -64.4(13) ?
B7 B8 B10 B6 . . . . 35.5(9) ?
B9 B8 B10 B6 . . . . -99.9(12) ?
B2 B8 B10 B7 . . . . -39.1(9) ?
B3 B8 B10 B7 . . . . -99.9(10) ?
B9 B8 B10 B7 . . . . -135.4(11) ?
B2 B8 B10 B5 . . . . 59.7(13) ?
B3 B8 B10 B5 . . . . -1.0(14) ?
B7 B8 B10 B5 . . . . 98.8(11) ?
B9 B8 B10 B5 . . . . -36.6(10) ?
B4 B9 B10 B8 . . . . -100.5(12) ?
B5 B9 B10 B8 . . . . -138.0(11) ?
B3 B9 B10 B8 . . . . -35.4(10) ?
B4 B9 B10 B6 . . . . 1.7(15) ?
B5 B9 B10 B6 . . . . -35.8(10) ?
B3 B9 B10 B6 . . . . 66.8(14) ?
B8 B9 B10 B6 . . . . 102.2(12) ?
B4 B9 B10 B7 . . . . -59.4(15) ?
B5 B9 B10 B7 . . . . -96.9(11) ?
B3 B9 B10 B7 . . . . 5.7(15) ?
B8 B9 B10 B7 . . . . 41.0(10) ?
B4 B9 B10 B5 . . . . 37.5(10) ?
B3 B9 B10 B5 . . . . 102.6(11) ?
B8 B9 B10 B5 . . . . 138.0(11) ?
B7 B6 B10 B8 . . . . -37.0(10) ?
B5 B6 B10 B8 . . . . 101.3(11) ?
B1 B6 B10 B8 . . . . 0.8(14) ?
C2 B6 B10 B8 . . . . 63.1(14) ?
B7 B6 B10 B9 . . . . -103.5(11) ?
B5 B6 B10 B9 . . . . 34.8(10) ?
B1 B6 B10 B9 . . . . -65.7(13) ?
C2 B6 B10 B9 . . . . -3.4(14) ?
B5 B6 B10 B7 . . . . 138.4(10) ?
B1 B6 B10 B7 . . . . 37.8(9) ?
C2 B6 B10 B7 . . . . 100.2(11) ?
B7 B6 B10 B5 . . . . -138.4(10) ?
B1 B6 B10 B5 . . . . -100.5(11) ?
C2 B6 B10 B5 . . . . -38.2(9) ?
B2 B7 B10 B8 . . . . 39.0(10) ?
B6 B7 B10 B8 . . . . 139.3(11) ?
B1 B7 B10 B8 . . . . 99.1(11) ?
B2 B7 B10 B9 . . . . -2.8(14) ?
B6 B7 B10 B9 . . . . 97.5(12) ?
B1 B7 B10 B9 . . . . 57.3(14) ?
B8 B7 B10 B9 . . . . -41.8(11) ?
B2 B7 B10 B6 . . . . -100.4(10) ?
B1 B7 B10 B6 . . . . -40.2(10) ?
B8 B7 B10 B6 . . . . -139.3(11) ?
B2 B7 B10 B5 . . . . -63.6(12) ?
B6 B7 B10 B5 . . . . 36.7(9) ?
B1 B7 B10 B5 . . . . -3.5(13) ?
B8 B7 B10 B5 . . . . -102.6(11) ?
B9 B5 B10 B8 . . . . 39.0(11) ?
B4 B5 B10 B8 . . . . 3.2(14) ?
B6 B5 B10 B8 . . . . -100.6(12) ?
C2 B5 B10 B8 . . . . -62.2(13) ?
B4 B5 B10 B9 . . . . -35.8(10) ?
B6 B5 B10 B9 . . . . -139.6(11) ?
C2 B5 B10 B9 . . . . -101.2(11) ?
B9 B5 B10 B6 . . . . 139.6(11) ?
B4 B5 B10 B6 . . . . 103.8(11) ?
C2 B5 B10 B6 . . . . 38.4(9) ?
B9 B5 B10 B7 . . . . 103.7(11) ?
B4 B5 B10 B7 . . . . 67.9(12) ?
B6 B5 B10 B7 . . . . -35.8(9) ?
C2 B5 B10 B7 . . . . 2.6(12) ?
C14 B11 B12 B13 . . . . -33.5(12) ?
B17 B11 B12 B13 . . . . 105.8(15) ?
C15 B11 B12 B13 . . . . 1.6(16) ?
B16 B11 B12 B13 . . . . 65.5(15) ?
B17 B11 B12 C14 . . . . 139.3(13) ?
C15 B11 B12 C14 . . . . 35.2(10) ?
B16 B11 B12 C14 . . . . 99.0(12) ?
C14 B11 B12 B17 . . . . -139.3(13) ?
C15 B11 B12 B17 . . . . -104.2(12) ?
B16 B11 B12 B17 . . . . -40.3(12) ?
C14 B11 B12 B18 . . . . -103.9(13) ?
B17 B11 B12 B18 . . . . 35.4(12) ?
C15 B11 B12 B18 . . . . -68.7(14) ?
B16 B11 B12 B18 . . . . -4.9(16) ?
B11 B12 B13 C14 . . . . 34.0(11) ?
B17 B12 B13 C14 . . . . 103.6(13) ?
B18 B12 B13 C14 . . . . 136.4(11) ?
C14 B12 B13 B14 . . . . -35.5(10) ?
B11 B12 B13 B14 . . . . -1.5(17) ?
B17 B12 B13 B14 . . . . 68.0(14) ?
B18 B12 B13 B14 . . . . 100.9(11) ?
C14 B12 B13 B19 . . . . -100.1(12) ?
B11 B12 B13 B19 . . . . -66.1(15) ?
B17 B12 B13 B19 . . . . 3.5(15) ?
B18 B12 B13 B19 . . . . 36.3(10) ?
C14 B12 B13 B18 . . . . -136.4(11) ?
B11 B12 B13 B18 . . . . -102.4(13) ?
B17 B12 B13 B18 . . . . -32.8(11) ?
B12 B13 B14 C14 . . . . 35.8(10) ?
B19 B13 B14 C14 . . . . 135.5(12) ?
B18 B13 B14 C14 . . . . 100.2(12) ?
B12 B13 B14 B15 . . . . -63.1(15) ?
C14 B13 B14 B15 . . . . -98.9(12) ?
B19 B13 B14 B15 . . . . 36.6(11) ?
B18 B13 B14 B15 . . . . 1.3(15) ?
B12 B13 B14 B19 . . . . -99.8(12) ?
C14 B13 B14 B19 . . . . -135.5(12) ?
B18 B13 B14 B19 . . . . -35.4(10) ?
B12 B13 B14 C15 . . . . 0.7(14) ?
C14 B13 B14 C15 . . . . -35.0(9) ?
B19 B13 B14 C15 . . . . 100.5(11) ?
B18 B13 B14 C15 . . . . 65.1(13) ?
C14 B14 B15 B19 . . . . -97.5(12) ?
B13 B14 B15 B19 . . . . -36.3(11) ?
C15 B14 B15 B19 . . . . -135.4(11) ?
C14 B14 B15 C15 . . . . 37.9(9) ?
B13 B14 B15 C15 . . . . 99.2(12) ?
B19 B14 B15 C15 . . . . 135.4(11) ?
C14 B14 B15 B20 . . . . -59.5(13) ?
B13 B14 B15 B20 . . . . 1.7(15) ?
B19 B14 B15 B20 . . . . 38.0(10) ?
C15 B14 B15 B20 . . . . -97.5(11) ?
C14 B14 B15 B16 . . . . -0.7(13) ?
B13 B14 B15 B16 . . . . 60.6(13) ?
B19 B14 B15 B16 . . . . 96.8(12) ?
C15 B14 B15 B16 . . . . -38.6(9) ?
B12 B11 B16 B20 . . . . 2.2(15) ?
C14 B11 B16 B20 . . . . 61.6(13) ?
B17 B11 B16 B20 . . . . -37.2(11) ?
C15 B11 B16 B20 . . . . 100.8(11) ?
B12 B11 B16 B17 . . . . 39.4(12) ?
C14 B11 B16 B17 . . . . 98.8(13) ?
C15 B11 B16 B17 . . . . 138.0(13) ?
B12 B11 B16 C15 . . . . -98.6(12) ?
C14 B11 B16 C15 . . . . -39.2(9) ?
B17 B11 B16 C15 . . . . -138.0(13) ?
B12 B11 B16 B15 . . . . -61.2(13) ?
C14 B11 B16 B15 . . . . -1.8(13) ?
B17 B11 B16 B15 . . . . -100.6(12) ?
C15 B11 B16 B15 . . . . 37.4(9) ?
B14 B15 B16 B20 . . . . -97.1(11) ?
B19 B15 B16 B20 . . . . -33.4(10) ?
C15 B15 B16 B20 . . . . -135.9(11) ?
B14 B15 B16 B17 . . . . -57.4(13) ?
B19 B15 B16 B17 . . . . 6.2(14) ?
C15 B15 B16 B17 . . . . -96.2(11) ?
B20 B15 B16 B17 . . . . 39.7(10) ?
B14 B15 B16 B11 . . . . 1.5(13) ?
B19 B15 B16 B11 . . . . 65.2(12) ?
C15 B15 B16 B11 . . . . -37.3(9) ?
B20 B15 B16 B11 . . . . 98.6(12) ?
B14 B15 B16 C15 . . . . 38.8(9) ?
B19 B15 B16 C15 . . . . 102.5(10) ?
B20 B15 B16 C15 . . . . 135.9(11) ?
B13 B12 B17 B18 . . . . 34.2(12) ?
C14 B12 B17 B18 . . . . 102.4(14) ?
B11 B12 B17 B18 . . . . 141.4(13) ?
B13 B12 B17 B11 . . . . -107.2(14) ?
C14 B12 B17 B11 . . . . -39.1(12) ?
B18 B12 B17 B11 . . . . -141.4(13) ?
B13 B12 B17 B20 . . . . -5.4(15) ?
C14 B12 B17 B20 . . . . 62.8(15) ?
B11 B12 B17 B20 . . . . 101.9(13) ?
B18 B12 B17 B20 . . . . -39.6(10) ?
B13 B12 B17 B16 . . . . -66.1(15) ?
C14 B12 B17 B16 . . . . 2.1(17) ?
B11 B12 B17 B16 . . . . 41.1(12) ?
B18 B12 B17 B16 . . . . -100.3(13) ?
C14 B11 B17 B12 . . . . 34.4(11) ?
C15 B11 B17 B12 . . . . 96.2(13) ?
B16 B11 B17 B12 . . . . 134.7(13) ?
B12 B11 B17 B18 . . . . -35.6(13) ?
C14 B11 B17 B18 . . . . -1.2(17) ?
C15 B11 B17 B18 . . . . 60.5(16) ?
B16 B11 B17 B18 . . . . 99.0(14) ?
B12 B11 B17 B20 . . . . -97.1(14) ?
C14 B11 B17 B20 . . . . -62.6(15) ?
C15 B11 B17 B20 . . . . -0.9(16) ?
B16 B11 B17 B20 . . . . 37.6(11) ?
B12 B11 B17 B16 . . . . -134.7(13) ?
C14 B11 B17 B16 . . . . -100.2(13) ?
C15 B11 B17 B16 . . . . -38.5(11) ?
B20 B16 B17 B12 . . . . 97.4(13) ?
B11 B16 B17 B12 . . . . -39.5(11) ?
C15 B16 B17 B12 . . . . -3.8(15) ?
B15 B16 B17 B12 . . . . 56.6(14) ?
B20 B16 B17 B18 . . . . 32.8(10) ?
B11 B16 B17 B18 . . . . -104.0(14) ?
C15 B16 B17 B18 . . . . -68.3(13) ?
B15 B16 B17 B18 . . . . -7.9(15) ?
B20 B16 B17 B11 . . . . 136.8(13) ?
C15 B16 B17 B11 . . . . 35.7(11) ?
B15 B16 B17 B11 . . . . 96.1(12) ?
B11 B16 B17 B20 . . . . -136.8(13) ?
C15 B16 B17 B20 . . . . -101.1(11) ?
B15 B16 B17 B20 . . . . -40.8(10) ?
B12 B17 B18 B20 . . . . -133.4(11) ?
B11 B17 B18 B20 . . . . -98.8(13) ?
B16 B17 B18 B20 . . . . -33.0(10) ?
B12 B17 B18 B19 . . . . -93.5(12) ?
B11 B17 B18 B19 . . . . -59.0(17) ?
B20 B17 B18 B19 . . . . 39.8(11) ?
B16 B17 B18 B19 . . . . 6.9(16) ?
B11 B17 B18 B12 . . . . 34.5(12) ?
B20 B17 B18 B12 . . . . 133.4(11) ?
B16 B17 B18 B12 . . . . 100.4(12) ?
B12 B17 B18 B13 . . . . -28.9(11) ?
B11 B17 B18 B13 . . . . 5.7(16) ?
B20 B17 B18 B13 . . . . 104.5(12) ?
B16 B17 B18 B13 . . . . 71.5(14) ?
B13 B12 B18 B20 . . . . -103.4(13) ?
C14 B12 B18 B20 . . . . -62.7(15) ?
B11 B12 B18 B20 . . . . 5.7(16) ?
B17 B12 B18 B20 . . . . 42.0(11) ?
B13 B12 B18 B19 . . . . -37.7(11) ?
C14 B12 B18 B19 . . . . 3.1(14) ?
B11 B12 B18 B19 . . . . 71.4(14) ?
B17 B12 B18 B19 . . . . 107.7(13) ?
B13 B12 B18 B17 . . . . -145.4(13) ?
C14 B12 B18 B17 . . . . -104.7(13) ?
B11 B12 B18 B17 . . . . -36.3(13) ?
C14 B12 B18 B13 . . . . 40.7(11) ?
B11 B12 B18 B13 . . . . 109.1(14) ?
B17 B12 B18 B13 . . . . 145.4(13) ?
B12 B13 B18 B20 . . . . 95.9(13) ?
C14 B13 B18 B20 . . . . 57.6(15) ?
B14 B13 B18 B20 . . . . -4.1(16) ?
B19 B13 B18 B20 . . . . -41.5(12) ?
B12 B13 B18 B19 . . . . 137.4(12) ?
C14 B13 B18 B19 . . . . 99.0(13) ?
B14 B13 B18 B19 . . . . 37.3(11) ?
B12 B13 B18 B17 . . . . 30.3(11) ?
C14 B13 B18 B17 . . . . -8.1(15) ?
B14 B13 B18 B17 . . . . -69.8(14) ?
B19 B13 B18 B17 . . . . -107.1(13) ?
C14 B13 B18 B12 . . . . -38.4(10) ?
B14 B13 B18 B12 . . . . -100.1(12) ?
B19 B13 B18 B12 . . . . -137.4(12) ?
B20 B18 B19 B13 . . . . 135.8(11) ?
B17 B18 B19 B13 . . . . 96.3(13) ?
B12 B18 B19 B13 . . . . 34.8(10) ?
B17 B18 B19 B20 . . . . -39.4(12) ?
B12 B18 B19 B20 . . . . -100.9(11) ?
B13 B18 B19 B20 . . . . -135.8(11) ?
B20 B18 B19 B15 . . . . 36.6(11) ?
B17 B18 B19 B15 . . . . -2.9(16) ?
B12 B18 B19 B15 . . . . -64.4(13) ?
B13 B18 B19 B15 . . . . -99.2(12) ?
B20 B18 B19 B14 . . . . 99.2(12) ?
B17 B18 B19 B14 . . . . 59.7(15) ?
B12 B18 B19 B14 . . . . -1.8(14) ?
B13 B18 B19 B14 . . . . -36.6(10) ?
B12 B13 B19 B18 . . . . -38.2(11) ?
C14 B13 B19 B18 . . . . -100.2(12) ?
B14 B13 B19 B18 . . . . -138.8(12) ?
B12 B13 B19 B20 . . . . -0.1(15) ?
C14 B13 B19 B20 . . . . -62.1(14) ?
B14 B13 B19 B20 . . . . -100.7(12) ?
B18 B13 B19 B20 . . . . 38.1(10) ?
B12 B13 B19 B15 . . . . 65.1(13) ?
C14 B13 B19 B15 . . . . 3.1(14) ?
B14 B13 B19 B15 . . . . -35.5(10) ?
B18 B13 B19 B15 . . . . 103.3(12) ?
B12 B13 B19 B14 . . . . 100.6(12) ?
C14 B13 B19 B14 . . . . 38.6(10) ?
B18 B13 B19 B14 . . . . 138.8(12) ?
B14 B15 B19 B18 . . . . 101.0(12) ?
C15 B15 B19 B18 . . . . 60.9(13) ?
B20 B15 B19 B18 . . . . -34.8(10) ?
B16 B15 B19 B18 . . . . -2.3(14) ?
B14 B15 B19 B13 . . . . 35.6(10) ?
C15 B15 B19 B13 . . . . -4.6(14) ?
B20 B15 B19 B13 . . . . -100.3(12) ?
B16 B15 B19 B13 . . . . -67.8(12) ?
B14 B15 B19 B20 . . . . 135.9(12) ?
C15 B15 B19 B20 . . . . 95.7(12) ?
B16 B15 B19 B20 . . . . 32.5(10) ?
C15 B15 B19 B14 . . . . -40.1(10) ?
B20 B15 B19 B14 . . . . -135.9(12) ?
B16 B15 B19 B14 . . . . -103.3(11) ?
C14 B14 B19 B18 . . . . 0.0(14) ?
B13 B14 B19 B18 . . . . 37.9(11) ?
B15 B14 B19 B18 . . . . -101.5(12) ?
C15 B14 B19 B18 . . . . -61.7(14) ?
C14 B14 B19 B13 . . . . -37.9(10) ?
B15 B14 B19 B13 . . . . -139.4(12) ?
C15 B14 B19 B13 . . . . -99.6(12) ?
C14 B14 B19 B20 . . . . 61.3(14) ?
B13 B14 B19 B20 . . . . 99.2(13) ?
B15 B14 B19 B20 . . . . -40.2(11) ?
C15 B14 B19 B20 . . . . -0.4(15) ?
C14 B14 B19 B15 . . . . 101.5(12) ?
B13 B14 B19 B15 . . . . 139.4(12) ?
C15 B14 B19 B15 . . . . 39.8(10) ?
B19 B18 B20 B16 . . . . -102.4(13) ?
B17 B18 B20 B16 . . . . 36.0(12) ?
B12 B18 B20 B16 . . . . -4.1(16) ?
B13 B18 B20 B16 . . . . -61.9(15) ?
B19 B18 B20 B17 . . . . -138.4(12) ?
B12 B18 B20 B17 . . . . -40.2(11) ?
B13 B18 B20 B17 . . . . -98.0(13) ?
B17 B18 B20 B19 . . . . 138.4(12) ?
B12 B18 B20 B19 . . . . 98.2(12) ?
B13 B18 B20 B19 . . . . 40.5(11) ?
B19 B18 B20 B15 . . . . -35.3(11) ?
B17 B18 B20 B15 . . . . 103.1(13) ?
B12 B18 B20 B15 . . . . 63.0(15) ?
B13 B18 B20 B15 . . . . 5.2(16) ?
B17 B16 B20 B18 . . . . -34.9(12) ?
B11 B16 B20 B18 . . . . 1.3(15) ?
C15 B16 B20 B18 . . . . 61.4(15) ?
B15 B16 B20 B18 . . . . 99.5(12) ?
B11 B16 B20 B17 . . . . 36.2(11) ?
C15 B16 B20 B17 . . . . 96.3(12) ?
B15 B16 B20 B17 . . . . 134.4(12) ?
B17 B16 B20 B19 . . . . -98.8(13) ?
B11 B16 B20 B19 . . . . -62.7(15) ?
C15 B16 B20 B19 . . . . -2.5(16) ?
B15 B16 B20 B19 . . . . 35.6(11) ?
B17 B16 B20 B15 . . . . -134.4(12) ?
B11 B16 B20 B15 . . . . -98.2(11) ?
C15 B16 B20 B15 . . . . -38.1(10) ?
B12 B17 B20 B18 . . . . 41.4(10) ?
B11 B17 B20 B18 . . . . 102.8(13) ?
B16 B17 B20 B18 . . . . 142.2(12) ?
B12 B17 B20 B16 . . . . -100.9(12) ?
B18 B17 B20 B16 . . . . -142.2(12) ?
B11 B17 B20 B16 . . . . -39.4(11) ?
B12 B17 B20 B19 . . . . 4.9(15) ?
B18 B17 B20 B19 . . . . -36.5(10) ?
B11 B17 B20 B19 . . . . 66.3(15) ?
B16 B17 B20 B19 . . . . 105.7(12) ?
B12 B17 B20 B15 . . . . -58.4(14) ?
B18 B17 B20 B15 . . . . -99.8(12) ?
B11 B17 B20 B15 . . . . 3.0(16) ?
B16 B17 B20 B15 . . . . 42.5(11) ?
B13 B19 B20 B18 . . . . -40.0(11) ?
B15 B19 B20 B18 . . . . -140.5(12) ?
B14 B19 B20 B18 . . . . -101.9(13) ?
B18 B19 B20 B16 . . . . 103.7(13) ?
B13 B19 B20 B16 . . . . 63.8(16) ?
B15 B19 B20 B16 . . . . -36.8(12) ?
B14 B19 B20 B16 . . . . 1.9(17) ?
B18 B19 B20 B17 . . . . 36.9(11) ?
B13 B19 B20 B17 . . . . -3.0(15) ?
B15 B19 B20 B17 . . . . -103.6(12) ?
B14 B19 B20 B17 . . . . -64.9(14) ?
B18 B19 B20 B15 . . . . 140.5(12) ?
B13 B19 B20 B15 . . . . 100.5(12) ?
B14 B19 B20 B15 . . . . 38.6(11) ?
B14 B15 B20 B18 . . . . -4.3(15) ?
B19 B15 B20 B18 . . . . 34.9(11) ?
C15 B15 B20 B18 . . . . -67.6(13) ?
B16 B15 B20 B18 . . . . -106.2(13) ?
B14 B15 B20 B16 . . . . 101.9(12) ?
B19 B15 B20 B16 . . . . 141.1(12) ?
C15 B15 B20 B16 . . . . 38.6(10) ?
B14 B15 B20 B17 . . . . 59.4(14) ?
B19 B15 B20 B17 . . . . 98.6(13) ?
C15 B15 B20 B17 . . . . -3.9(14) ?
B16 B15 B20 B17 . . . . -42.5(12) ?
B14 B15 B20 B19 . . . . -39.2(11) ?
C15 B15 B20 B19 . . . . -102.5(11) ?
B16 B15 B20 B19 . . . . -141.1(12) ?
B26 B21 B22 C27 . . . . 134.8(10) ?
B25 B21 B22 C27 . . . . 96.4(9) ?
C28 B21 B22 C27 . . . . 33.8(8) ?
C27 B21 B22 B26 . . . . -134.8(10) ?
B25 B21 B22 B26 . . . . -38.4(9) ?
C28 B21 B22 B26 . . . . -101.0(10) ?
C27 B21 B22 B23 . . . . -35.8(8) ?
B26 B21 B22 B23 . . . . 99.0(10) ?
B25 B21 B22 B23 . . . . 60.6(11) ?
C28 B21 B22 B23 . . . . -2.0(12) ?
C27 B21 B22 B27 . . . . -96.8(10) ?
B26 B21 B22 B27 . . . . 38.0(10) ?
B25 B21 B22 B27 . . . . -0.4(12) ?
C28 B21 B22 B27 . . . . -63.0(11) ?
B26 B22 B23 C27 . . . . 98.3(11) ?
B21 B22 B23 C27 . . . . 36.0(8) ?
B27 B22 B23 C27 . . . . 138.3(10) ?
C27 B22 B23 B24 . . . . -34.6(9) ?
B26 B22 B23 B24 . . . . 63.7(12) ?
B21 B22 B23 B24 . . . . 1.4(13) ?
B27 B22 B23 B24 . . . . 103.7(11) ?
C27 B22 B23 B28 . . . . -97.7(11) ?
B26 B22 B23 B28 . . . . 0.6(14) ?
B21 B22 B23 B28 . . . . -61.7(12) ?
B27 B22 B23 B28 . . . . 40.6(10) ?
C27 B22 B23 B27 . . . . -138.3(10) ?
B26 B22 B23 B27 . . . . -39.9(10) ?
B21 B22 B23 B27 . . . . -102.3(11) ?
C27 B23 B24 B28 . . . . -140.4(10) ?
B27 B23 B24 B28 . . . . -38.0(11) ?
B22 B23 B24 B28 . . . . -106.0(11) ?
B28 B23 B24 C27 . . . . 140.4(10) ?
B27 B23 B24 C27 . . . . 102.3(11) ?
B22 B23 B24 C27 . . . . 34.4(9) ?
C27 B23 B24 B29 . . . . -98.0(11) ?
B28 B23 B24 B29 . . . . 42.3(10) ?
B27 B23 B24 B29 . . . . 4.3(14) ?
B22 B23 B24 B29 . . . . -63.6(13) ?
C27 B23 B24 C28 . . . . -34.6(9) ?
B28 B23 B24 C28 . . . . 105.8(12) ?
B27 B23 B24 C28 . . . . 67.8(13) ?
B22 B23 B24 C28 . . . . -0.2(14) ?
C27 B21 B25 B29 . . . . -1.5(12) ?
B26 B21 B25 B29 . . . . -101.1(11) ?
B22 B21 B25 B29 . . . . -63.3(12) ?
C28 B21 B25 B29 . . . . 37.0(9) ?
C27 B21 B25 C28 . . . . -38.5(8) ?
B26 B21 B25 C28 . . . . -138.1(10) ?
B22 B21 B25 C28 . . . . -100.3(9) ?
C27 B21 B25 B30 . . . . 62.7(11) ?
B26 B21 B25 B30 . . . . -37.0(10) ?
B22 B21 B25 B30 . . . . 0.9(12) ?
C28 B21 B25 B30 . . . . 101.2(10) ?
C27 B21 B25 B26 . . . . 99.7(10) ?
B22 B21 B25 B26 . . . . 37.8(9) ?
C28 B21 B25 B26 . . . . 138.1(10) ?
C27 B21 B26 B22 . . . . 39.2(9) ?
B25 B21 B26 B22 . . . . 137.6(10) ?
C28 B21 B26 B22 . . . . 100.5(10) ?
C27 B21 B26 B25 . . . . -98.4(10) ?
B22 B21 B26 B25 . . . . -137.6(10) ?
C28 B21 B26 B25 . . . . -37.1(9) ?
C27 B21 B26 B30 . . . . -62.0(13) ?
B22 B21 B26 B30 . . . . -101.2(12) ?
B25 B21 B26 B30 . . . . 36.3(10) ?
C28 B21 B26 B30 . . . . -0.7(13) ?
C27 B21 B26 B27 . . . . 1.0(14) ?
B22 B21 B26 B27 . . . . -38.2(10) ?
B25 B21 B26 B27 . . . . 99.4(11) ?
C28 B21 B26 B27 . . . . 62.3(13) ?
C27 B22 B26 B21 . . . . -39.2(8) ?
B23 B22 B26 B21 . . . . -100.3(10) ?
B27 B22 B26 B21 . . . . -138.5(11) ?
C27 B22 B26 B25 . . . . -0.8(12) ?
B23 B22 B26 B25 . . . . -61.9(12) ?
B21 B22 B26 B25 . . . . 38.4(9) ?
B27 B22 B26 B25 . . . . -100.1(11) ?
C27 B22 B26 B30 . . . . 62.3(12) ?
B23 B22 B26 B30 . . . . 1.1(13) ?
B21 B22 B26 B30 . . . . 101.5(11) ?
B27 B22 B26 B30 . . . . -37.1(10) ?
C27 B22 B26 B27 . . . . 99.3(10) ?
B23 B22 B26 B27 . . . . 38.2(10) ?
B21 B22 B26 B27 . . . . 138.5(11) ?
B29 B25 B26 B21 . . . . 100.6(11) ?
C28 B25 B26 B21 . . . . 37.5(9) ?
B30 B25 B26 B21 . . . . 139.3(10) ?
B29 B25 B26 B22 . . . . 62.2(13) ?
C28 B25 B26 B22 . . . . -0.9(13) ?
B21 B25 B26 B22 . . . . -38.4(9) ?
B30 B25 B26 B22 . . . . 100.9(12) ?
B29 B25 B26 B30 . . . . -38.6(10) ?
C28 B25 B26 B30 . . . . -101.8(10) ?
B21 B25 B26 B30 . . . . -139.3(10) ?
B29 B25 B26 B27 . . . . -2.8(13) ?
C28 B25 B26 B27 . . . . -65.9(12) ?
B21 B25 B26 B27 . . . . -103.4(11) ?
B30 B25 B26 B27 . . . . 35.9(9) ?
C27 B23 B27 B30 . . . . 61.9(13) ?
B24 B23 B27 B30 . . . . -2.9(14) ?
B28 B23 B27 B30 . . . . -38.7(9) ?
B22 B23 B27 B30 . . . . 99.7(11) ?
C27 B23 B27 B22 . . . . -37.8(10) ?
B24 B23 B27 B22 . . . . -102.7(11) ?
B28 B23 B27 B22 . . . . -138.4(11) ?
C27 B23 B27 B26 . . . . -0.5(14) ?
B24 B23 B27 B26 . . . . -65.3(13) ?
B28 B23 B27 B26 . . . . -101.1(11) ?
B22 B23 B27 B26 . . . . 37.3(10) ?
C27 B23 B27 B28 . . . . 100.6(11) ?
B24 B23 B27 B28 . . . . 35.7(10) ?
B22 B23 B27 B28 . . . . 138.4(11) ?
C27 B22 B27 B23 . . . . 36.1(9) ?
B26 B22 B27 B23 . . . . 135.4(11) ?
B21 B22 B27 B23 . . . . 98.2(10) ?
C27 B22 B27 B30 . . . . -62.3(13) ?
B26 B22 B27 B30 . . . . 37.0(10) ?
B23 B22 B27 B30 . . . . -98.4(11) ?
B21 B22 B27 B30 . . . . -0.2(13) ?
C27 B22 B27 B26 . . . . -99.3(11) ?
B23 B22 B27 B26 . . . . -135.4(11) ?
B21 B22 B27 B26 . . . . -37.2(9) ?
C27 B22 B27 B28 . . . . 0.3(13) ?
B26 B22 B27 B28 . . . . 99.5(12) ?
B23 B22 B27 B28 . . . . -35.8(10) ?
B21 B22 B27 B28 . . . . 62.4(13) ?
B21 B26 B27 B23 . . . . -0.3(14) ?
B22 B26 B27 B23 . . . . -38.2(10) ?
B25 B26 B27 B23 . . . . 64.0(13) ?
B30 B26 B27 B23 . . . . 100.0(11) ?
B21 B26 B27 B30 . . . . -100.4(12) ?
B22 B26 B27 B30 . . . . -138.2(11) ?
B25 B26 B27 B30 . . . . -36.0(9) ?
B21 B26 B27 B22 . . . . 37.9(10) ?
B25 B26 B27 B22 . . . . 102.3(11) ?
B30 B26 B27 B22 . . . . 138.2(11) ?
B21 B26 B27 B28 . . . . -60.5(14) ?
B22 B26 B27 B28 . . . . -98.4(11) ?
B25 B26 B27 B28 . . . . 3.8(13) ?
B30 B26 B27 B28 . . . . 39.8(10) ?
C27 B24 B28 B23 . . . . -35.8(10) ?
B29 B24 B28 B23 . . . . -134.4(11) ?
C28 B24 B28 B23 . . . . -99.9(12) ?
B23 B24 B28 B29 . . . . 134.4(11) ?
C27 B24 B28 B29 . . . . 98.6(12) ?
C28 B24 B28 B29 . . . . 34.5(10) ?
B23 B24 B28 B30 . . . . 97.3(11) ?
C27 B24 B28 B30 . . . . 61.5(14) ?
B29 B24 B28 B30 . . . . -37.1(10) ?
C28 B24 B28 B30 . . . . -2.6(15) ?
B23 B24 B28 B27 . . . . 34.9(10) ?
C27 B24 B28 B27 . . . . -0.9(15) ?
B29 B24 B28 B27 . . . . -99.5(12) ?
C28 B24 B28 B27 . . . . -65.0(13) ?
C27 B23 B28 B24 . . . . 35.6(10) ?
B27 B23 B28 B24 . . . . 140.0(12) ?
B22 B23 B28 B24 . . . . 99.7(12) ?
C27 B23 B28 B29 . . . . -4.7(13) ?
B24 B23 B28 B29 . . . . -40.3(11) ?
B27 B23 B28 B29 . . . . 99.7(12) ?
B22 B23 B28 B29 . . . . 59.4(14) ?
C27 B23 B28 B30 . . . . -66.2(12) ?
B24 B23 B28 B30 . . . . -101.8(11) ?
B27 B23 B28 B30 . . . . 38.2(10) ?
B22 B23 B28 B30 . . . . -2.1(14) ?
C27 B23 B28 B27 . . . . -104.4(11) ?
B24 B23 B28 B27 . . . . -140.0(12) ?
B22 B23 B28 B27 . . . . -40.3(10) ?
B23 B27 B28 B24 . . . . -35.9(10) ?
B30 B27 B28 B24 . . . . 100.0(11) ?
B22 B27 B28 B24 . . . . 0.4(14) ?
B26 B27 B28 B24 . . . . 60.0(13) ?
B30 B27 B28 B23 . . . . 135.8(11) ?
B22 B27 B28 B23 . . . . 36.2(9) ?
B26 B27 B28 B23 . . . . 95.9(11) ?
B23 B27 B28 B29 . . . . -99.3(11) ?
B30 B27 B28 B29 . . . . 36.5(9) ?
B22 B27 B28 B29 . . . . -63.1(13) ?
B26 B27 B28 B29 . . . . -3.5(14) ?
B23 B27 B28 B30 . . . . -135.8(11) ?
B22 B27 B28 B30 . . . . -99.6(11) ?
B26 B27 B28 B30 . . . . -40.0(10) ?
B21 B25 B29 C28 . . . . -37.4(9) ?
B30 B25 B29 C28 . . . . -138.2(11) ?
B26 B25 B29 C28 . . . . -99.3(10) ?
C28 B25 B29 B24 . . . . 39.4(10) ?
B21 B25 B29 B24 . . . . 2.0(13) ?
B30 B25 B29 B24 . . . . -98.9(12) ?
B26 B25 B29 B24 . . . . -60.0(13) ?
C28 B25 B29 B30 . . . . 138.2(11) ?
B21 B25 B29 B30 . . . . 100.8(11) ?
B26 B25 B29 B30 . . . . 38.9(10) ?
C28 B25 B29 B28 . . . . 99.9(12) ?
B21 B25 B29 B28 . . . . 62.5(13) ?
B30 B25 B29 B28 . . . . -38.3(10) ?
B26 B25 B29 B28 . . . . 0.5(14) ?
B28 B24 B29 B25 . . . . 102.9(12) ?
B23 B24 B29 B25 . . . . 61.2(13) ?
C27 B24 B29 B25 . . . . -1.7(14) ?
C28 B24 B29 B25 . . . . -39.7(9) ?
B28 B24 B29 C28 . . . . 142.6(11) ?
B23 B24 B29 C28 . . . . 100.9(11) ?
C27 B24 B29 C28 . . . . 38.1(9) ?
B28 B24 B29 B30 . . . . 37.9(10) ?
B23 B24 B29 B30 . . . . -3.8(14) ?
C27 B24 B29 B30 . . . . -66.6(12) ?
C28 B24 B29 B30 . . . . -104.7(11) ?
B23 B24 B29 B28 . . . . -41.7(10) ?
C27 B24 B29 B28 . . . . -104.5(11) ?
C28 B24 B29 B28 . . . . -142.6(11) ?
B24 B28 B29 B25 . . . . -99.3(12) ?
B23 B28 B29 B25 . . . . -59.0(14) ?
B30 B28 B29 B25 . . . . 38.5(10) ?
B27 B28 B29 B25 . . . . 1.9(14) ?
B24 B28 B29 C28 . . . . -33.8(10) ?
B23 B28 B29 C28 . . . . 6.5(14) ?
B30 B28 B29 C28 . . . . 104.0(12) ?
B27 B28 B29 C28 . . . . 67.4(13) ?
B23 B28 B29 B24 . . . . 40.3(10) ?
B30 B28 B29 B24 . . . . 137.8(12) ?
B27 B28 B29 B24 . . . . 101.2(11) ?
B24 B28 B29 B30 . . . . -137.8(12) ?
B23 B28 B29 B30 . . . . -97.5(11) ?
B27 B28 B29 B30 . . . . -36.6(10) ?
C28 B29 B30 B25 . . . . 38.7(10) ?
B24 B29 B30 B25 . . . . 102.7(11) ?
B28 B29 B30 B25 . . . . 138.6(10) ?
B25 B29 B30 B27 . . . . -100.8(11) ?
C28 B29 B30 B27 . . . . -62.2(14) ?
B24 B29 B30 B27 . . . . 1.9(14) ?
B28 B29 B30 B27 . . . . 37.7(10) ?
B25 B29 B30 B28 . . . . -138.6(10) ?
C28 B29 B30 B28 . . . . -99.9(12) ?
B24 B29 B30 B28 . . . . -35.8(10) ?
B25 B29 B30 B26 . . . . -37.3(10) ?
C28 B29 B30 B26 . . . . 1.4(14) ?
B24 B29 B30 B26 . . . . 65.5(13) ?
B28 B29 B30 B26 . . . . 101.3(11) ?
C28 B25 B30 B29 . . . . -37.3(10) ?
B21 B25 B30 B29 . . . . -101.5(11) ?
B26 B25 B30 B29 . . . . -137.3(11) ?
B29 B25 B30 B27 . . . . 100.5(12) ?
C28 B25 B30 B27 . . . . 63.2(13) ?
B21 B25 B30 B27 . . . . -1.0(13) ?
B26 B25 B30 B27 . . . . -36.8(10) ?
B29 B25 B30 B28 . . . . 36.5(10) ?
C28 B25 B30 B28 . . . . -0.8(13) ?
B21 B25 B30 B28 . . . . -65.0(12) ?
B26 B25 B30 B28 . . . . -100.8(11) ?
B29 B25 B30 B26 . . . . 137.3(11) ?
C28 B25 B30 B26 . . . . 100.0(10) ?
B21 B25 B30 B26 . . . . 35.8(9) ?
B23 B27 B30 B29 . . . . 0.6(14) ?
B22 B27 B30 B29 . . . . 62.0(13) ?
B26 B27 B30 B29 . . . . 97.5(11) ?
B28 B27 B30 B29 . . . . -37.2(10) ?
B23 B27 B30 B25 . . . . -60.7(13) ?
B22 B27 B30 B25 . . . . 0.7(14) ?
B26 B27 B30 B25 . . . . 36.3(10) ?
B28 B27 B30 B25 . . . . -98.5(12) ?
B23 B27 B30 B28 . . . . 37.8(9) ?
B22 B27 B30 B28 . . . . 99.2(11) ?
B26 B27 B30 B28 . . . . 134.8(11) ?
B23 B27 B30 B26 . . . . -97.0(11) ?
B22 B27 B30 B26 . . . . -35.6(10) ?
B28 B27 B30 B26 . . . . -134.8(11) ?
B24 B28 B30 B29 . . . . 37.7(11) ?
B23 B28 B30 B29 . . . . 100.6(11) ?
B27 B28 B30 B29 . . . . 138.3(11) ?
B24 B28 B30 B25 . . . . 2.1(13) ?
B23 B28 B30 B25 . . . . 65.0(12) ?
B29 B28 B30 B25 . . . . -35.6(9) ?
B27 B28 B30 B25 . . . . 102.7(11) ?
B24 B28 B30 B27 . . . . -100.6(11) ?
B23 B28 B30 B27 . . . . -37.7(10) ?
B29 B28 B30 B27 . . . . -138.3(11) ?
B24 B28 B30 B26 . . . . -60.3(13) ?
B23 B28 B30 B26 . . . . 2.7(14) ?
B29 B28 B30 B26 . . . . -98.0(11) ?
B27 B28 B30 B26 . . . . 40.4(10) ?
B21 B26 B30 B29 . . . . -0.4(14) ?
B22 B26 B30 B29 . . . . -64.8(13) ?
B25 B26 B30 B29 . . . . 36.5(10) ?
B27 B26 B30 B29 . . . . -102.9(11) ?
B21 B26 B30 B25 . . . . -36.9(10) ?
B22 B26 B30 B25 . . . . -101.3(11) ?
B27 B26 B30 B25 . . . . -139.4(10) ?
B21 B26 B30 B27 . . . . 102.5(11) ?
B22 B26 B30 B27 . . . . 38.1(10) ?
B25 B26 B30 B27 . . . . 139.4(10) ?
B21 B26 B30 B28 . . . . 62.0(14) ?
B22 B26 B30 B28 . . . . -2.4(14) ?
B25 B26 B30 B28 . . . . 98.9(11) ?
B27 B26 B30 B28 . . . . -40.5(10) ?
B37 B31 B32 C40 . . . . 133.0(10) ?
C41 B31 B32 C40 . . . . 35.2(8) ?
B36 B31 B32 C40 . . . . 95.7(10) ?
C40 B31 B32 B33 . . . . -35.5(9) ?
B37 B31 B32 B33 . . . . 97.6(11) ?
C41 B31 B32 B33 . . . . -0.3(12) ?
B36 B31 B32 B33 . . . . 60.3(12) ?
C40 B31 B32 B37 . . . . -133.0(10) ?
C41 B31 B32 B37 . . . . -97.8(10) ?
B36 B31 B32 B37 . . . . -37.3(10) ?
C40 B31 B32 B38 . . . . -96.6(10) ?
B37 B31 B32 B38 . . . . 36.4(9) ?
C41 B31 B32 B38 . . . . -61.4(11) ?
B36 B31 B32 B38 . . . . -0.9(13) ?
C40 B32 B33 B38 . . . . -134.2(9) ?
B31 B32 B33 B38 . . . . -98.7(10) ?
B37 B32 B33 B38 . . . . -36.1(9) ?
B31 B32 B33 C40 . . . . 35.5(9) ?
B37 B32 B33 C40 . . . . 98.1(10) ?
B38 B32 B33 C40 . . . . 134.2(9) ?
C40 B32 B33 B39 . . . . -95.7(10) ?
B31 B32 B33 B39 . . . . -60.2(12) ?
B37 B32 B33 B39 . . . . 2.4(13) ?
B38 B32 B33 B39 . . . . 38.5(9) ?
C40 B32 B33 B34 . . . . -33.1(9) ?
B31 B32 B33 B34 . . . . 2.4(13) ?
B37 B32 B33 B34 . . . . 65.1(11) ?
B38 B32 B33 B34 . . . . 101.2(10) ?
B38 B33 B34 C41 . . . . 62.1(12) ?
C40 B33 B34 C41 . . . . -36.4(8) ?
B39 B33 B34 C41 . . . . 100.9(10) ?
B32 B33 B34 C41 . . . . -3.7(12) ?
B38 B33 B34 C40 . . . . 98.5(10) ?
B39 B33 B34 C40 . . . . 137.4(10) ?
B32 B33 B34 C40 . . . . 32.8(9) ?
B38 B33 B34 B35 . . . . -0.7(13) ?
C40 B33 B34 B35 . . . . -99.3(10) ?
B39 B33 B34 B35 . . . . 38.1(9) ?
B32 B33 B34 B35 . . . . -66.5(12) ?
B38 B33 B34 B39 . . . . -38.8(9) ?
C40 B33 B34 B39 . . . . -137.4(10) ?
B32 B33 B34 B39 . . . . -104.6(11) ?
C40 B34 B35 C41 . . . . 35.3(8) ?
B39 B34 B35 C41 . . . . 134.3(10) ?
B33 B34 B35 C41 . . . . 97.7(10) ?
C41 B34 B35 B40 . . . . -96.2(10) ?
C40 B34 B35 B40 . . . . -60.9(12) ?
B39 B34 B35 B40 . . . . 38.1(9) ?
B33 B34 B35 B40 . . . . 1.5(13) ?
C41 B34 B35 B39 . . . . -134.3(10) ?
C40 B34 B35 B39 . . . . -99.0(10) ?
B33 B34 B35 B39 . . . . -36.7(9) ?
C41 B34 B35 B36 . . . . -34.1(9) ?
C40 B34 B35 B36 . . . . 1.2(13) ?
B39 B34 B35 B36 . . . . 100.2(10) ?
B33 B34 B35 B36 . . . . 63.5(12) ?
B34 B35 B36 C41 . . . . 34.2(9) ?
B40 B35 B36 C41 . . . . 135.4(10) ?
B39 B35 B36 C41 . . . . 97.4(10) ?
C41 B35 B36 B40 . . . . -135.4(10) ?
B34 B35 B36 B40 . . . . -101.2(11) ?
B39 B35 B36 B40 . . . . -38.1(9) ?
C41 B35 B36 B37 . . . . -95.2(11) ?
B34 B35 B36 B37 . . . . -60.9(12) ?
B40 B35 B36 B37 . . . . 40.3(10) ?
B39 B35 B36 B37 . . . . 2.2(13) ?
C41 B35 B36 B31 . . . . -34.0(8) ?
B34 B35 B36 B31 . . . . 0.2(13) ?
B40 B35 B36 B31 . . . . 101.4(10) ?
B39 B35 B36 B31 . . . . 63.4(12) ?
C40 B31 B36 C41 . . . . -35.1(8) ?
B32 B31 B36 C41 . . . . -96.0(10) ?
B37 B31 B36 C41 . . . . -134.6(11) ?
C40 B31 B36 B40 . . . . 61.6(12) ?
B32 B31 B36 B40 . . . . 0.6(13) ?
B37 B31 B36 B40 . . . . -38.0(10) ?
C41 B31 B36 B40 . . . . 96.6(11) ?
C40 B31 B36 B37 . . . . 99.5(11) ?
B32 B31 B36 B37 . . . . 38.6(10) ?
C41 B31 B36 B37 . . . . 134.6(11) ?
C40 B31 B36 B35 . . . . -1.5(12) ?
B32 B31 B36 B35 . . . . -62.4(12) ?
B37 B31 B36 B35 . . . . -101.0(11) ?
C41 B31 B36 B35 . . . . 33.6(8) ?
C40 B31 B37 B36 . . . . -97.8(10) ?
B32 B31 B37 B36 . . . . -138.0(11) ?
C41 B31 B37 B36 . . . . -38.4(9) ?
C40 B31 B37 B32 . . . . 40.2(8) ?
C41 B31 B37 B32 . . . . 99.6(9) ?
B36 B31 B37 B32 . . . . 138.0(11) ?
C40 B31 B37 B40 . . . . -60.8(12) ?
B32 B31 B37 B40 . . . . -101.0(11) ?
C41 B31 B37 B40 . . . . -1.3(12) ?
B36 B31 B37 B40 . . . . 37.0(9) ?
C40 B31 B37 B38 . . . . 3.2(12) ?
B32 B31 B37 B38 . . . . -37.0(9) ?
C41 B31 B37 B38 . . . . 62.7(11) ?
B36 B31 B37 B38 . . . . 101.0(11) ?
C41 B36 B37 B31 . . . . 38.8(9) ?
B40 B36 B37 B31 . . . . 138.3(10) ?
B35 B36 B37 B31 . . . . 98.9(11) ?
C41 B36 B37 B32 . . . . 1.5(14) ?
B40 B36 B37 B32 . . . . 101.0(11) ?
B35 B36 B37 B32 . . . . 61.5(13) ?
B31 B36 B37 B32 . . . . -37.3(10) ?
C41 B36 B37 B40 . . . . -99.5(11) ?
B35 B36 B37 B40 . . . . -39.5(9) ?
B31 B36 B37 B40 . . . . -138.3(10) ?
C41 B36 B37 B38 . . . . -63.0(12) ?
B40 B36 B37 B38 . . . . 36.5(9) ?
B35 B36 B37 B38 . . . . -2.9(14) ?
B31 B36 B37 B38 . . . . -101.8(10) ?
C40 B32 B37 B31 . . . . -41.1(9) ?
B33 B32 B37 B31 . . . . -104.0(10) ?
B38 B32 B37 B31 . . . . -139.1(10) ?
C40 B32 B37 B36 . . . . -2.0(14) ?
B31 B32 B37 B36 . . . . 39.1(10) ?
B33 B32 B37 B36 . . . . -64.9(13) ?
B38 B32 B37 B36 . . . . -100.0(11) ?
C40 B32 B37 B40 . . . . 60.5(12) ?
B31 B32 B37 B40 . . . . 101.6(11) ?
B33 B32 B37 B40 . . . . -2.4(13) ?
B38 B32 B37 B40 . . . . -37.6(9) ?
C40 B32 B37 B38 . . . . 98.0(10) ?
B31 B32 B37 B38 . . . . 139.1(10) ?
B33 B32 B37 B38 . . . . 35.1(8) ?
C40 B33 B38 B39 . . . . 99.1(10) ?
B32 B33 B38 B39 . . . . 138.1(10) ?
B34 B33 B38 B39 . . . . 38.1(9) ?
C40 B33 B38 B37 . . . . -2.7(11) ?
B39 B33 B38 B37 . . . . -101.8(10) ?
B32 B33 B38 B37 . . . . 36.2(9) ?
B34 B33 B38 B37 . . . . -63.7(11) ?
C40 B33 B38 B40 . . . . 60.7(11) ?
B39 B33 B38 B40 . . . . -38.4(9) ?
B32 B33 B38 B40 . . . . 99.6(10) ?
B34 B33 B38 B40 . . . . -0.3(12) ?
C40 B33 B38 B32 . . . . -39.0(8) ?
B39 B33 B38 B32 . . . . -138.1(10) ?
B34 B33 B38 B32 . . . . -99.9(10) ?
B31 B37 B38 B33 . . . . -0.3(12) ?
B36 B37 B38 B33 . . . . 66.1(12) ?
B32 B37 B38 B33 . . . . -36.4(9) ?
B40 B37 B38 B33 . . . . 102.0(10) ?
B31 B37 B38 B39 . . . . -63.8(12) ?
B36 B37 B38 B39 . . . . 2.6(13) ?
B32 B37 B38 B39 . . . . -99.9(10) ?
B40 B37 B38 B39 . . . . 38.5(9) ?
B31 B37 B38 B40 . . . . -102.3(11) ?
B36 B37 B38 B40 . . . . -35.9(10) ?
B32 B37 B38 B40 . . . . -138.4(10) ?
B31 B37 B38 B32 . . . . 36.1(9) ?
B36 B37 B38 B32 . . . . 102.5(11) ?
B40 B37 B38 B32 . . . . 138.4(10) ?
C40 B32 B38 B33 . . . . 40.0(8) ?
B31 B32 B38 B33 . . . . 103.0(10) ?
B37 B32 B38 B33 . . . . 139.2(10) ?
C40 B32 B38 B39 . . . . 2.6(12) ?
B31 B32 B38 B39 . . . . 65.6(12) ?
B33 B32 B38 B39 . . . . -37.4(9) ?
B37 B32 B38 B39 . . . . 101.7(10) ?
C40 B32 B38 B37 . . . . -99.2(10) ?
B31 B32 B38 B37 . . . . -36.2(9) ?
B33 B32 B38 B37 . . . . -139.2(10) ?
C40 B32 B38 B40 . . . . -62.2(11) ?
B31 B32 B38 B40 . . . . 0.8(13) ?
B33 B32 B38 B40 . . . . -102.2(10) ?
B37 B32 B38 B40 . . . . 37.0(9) ?
B38 B33 B39 B34 . . . . 136.6(10) ?
C40 B33 B39 B34 . . . . 36.7(8) ?
B32 B33 B39 B34 . . . . 97.2(10) ?
C40 B33 B39 B38 . . . . -99.9(10) ?
B32 B33 B39 B38 . . . . -39.4(9) ?
B34 B33 B39 B38 . . . . -136.6(10) ?
B38 B33 B39 B35 . . . . 100.1(10) ?
C40 B33 B39 B35 . . . . 0.2(12) ?
B32 B33 B39 B35 . . . . 60.7(12) ?
B34 B33 B39 B35 . . . . -36.5(9) ?
B38 B33 B39 B40 . . . . 37.9(9) ?
C40 B33 B39 B40 . . . . -62.1(11) ?
B32 B33 B39 B40 . . . . -1.5(13) ?
B34 B33 B39 B40 . . . . -98.8(11) ?
C41 B34 B39 B33 . . . . -98.2(10) ?
C40 B34 B39 B33 . . . . -37.1(9) ?
B35 B34 B39 B33 . . . . -138.5(10) ?
C41 B34 B39 B38 . . . . -59.7(12) ?
C40 B34 B39 B38 . . . . 1.4(12) ?
B35 B34 B39 B38 . . . . -100.1(10) ?
B33 B34 B39 B38 . . . . 38.5(9) ?
C41 B34 B39 B35 . . . . 40.3(8) ?
C40 B34 B39 B35 . . . . 101.4(10) ?
B33 B34 B39 B35 . . . . 138.5(10) ?
C41 B34 B39 B40 . . . . 4.0(12) ?
C40 B34 B39 B40 . . . . 65.1(11) ?
B35 B34 B39 B40 . . . . -36.3(9) ?
B33 B34 B39 B40 . . . . 102.2(10) ?
B37 B38 B39 B33 . . . . 100.2(10) ?
B40 B38 B39 B33 . . . . 138.0(10) ?
B32 B38 B39 B33 . . . . 37.3(9) ?
B33 B38 B39 B34 . . . . -39.8(9) ?
B37 B38 B39 B34 . . . . 60.4(12) ?
B40 B38 B39 B34 . . . . 98.2(11) ?
B32 B38 B39 B34 . . . . -2.4(13) ?
B33 B38 B39 B35 . . . . -101.4(10) ?
B37 B38 B39 B35 . . . . -1.2(13) ?
B40 B38 B39 B35 . . . . 36.5(9) ?
B32 B38 B39 B35 . . . . -64.1(11) ?
B33 B38 B39 B40 . . . . -138.0(10) ?
B37 B38 B39 B40 . . . . -37.8(9) ?
B32 B38 B39 B40 . . . . -100.7(10) ?
C41 B35 B39 B33 . . . . -1.5(12) ?
B34 B35 B39 B33 . . . . 38.1(9) ?
B40 B35 B39 B33 . . . . -100.1(10) ?
B36 B35 B39 B33 . . . . -63.3(12) ?
C41 B35 B39 B34 . . . . -39.6(9) ?
B40 B35 B39 B34 . . . . -138.2(10) ?
B36 B35 B39 B34 . . . . -101.5(11) ?
C41 B35 B39 B38 . . . . 61.3(11) ?
B34 B35 B39 B38 . . . . 100.9(11) ?
B40 B35 B39 B38 . . . . -37.4(9) ?
B36 B35 B39 B38 . . . . -0.6(13) ?
C41 B35 B39 B40 . . . . 98.7(10) ?
B34 B35 B39 B40 . . . . 138.2(10) ?
B36 B35 B39 B40 . . . . 36.8(9) ?
C41 B36 B40 B35 . . . . -37.8(8) ?
B37 B36 B40 B35 . . . . -135.6(11) ?
B31 B36 B40 B35 . . . . -99.2(11) ?
C41 B36 B40 B37 . . . . 97.8(10) ?
B35 B36 B40 B37 . . . . 135.6(11) ?
B31 B36 B40 B37 . . . . 36.4(9) ?
C41 B36 B40 B38 . . . . 61.3(11) ?
B37 B36 B40 B38 . . . . -36.5(10) ?
B35 B36 B40 B38 . . . . 99.1(10) ?
B31 B36 B40 B38 . . . . -0.1(13) ?
C41 B36 B40 B39 . . . . -0.1(12) ?
B37 B36 B40 B39 . . . . -97.9(11) ?
B35 B36 B40 B39 . . . . 37.7(9) ?
B31 B36 B40 B39 . . . . -61.5(12) ?
C41 B35 B40 B36 . . . . 38.5(9) ?
B34 B35 B40 B36 . . . . 100.6(11) ?
B39 B35 B40 B36 . . . . 138.0(10) ?
C41 B35 B40 B37 . . . . -0.8(12) ?
B34 B35 B40 B37 . . . . 61.3(12) ?
B39 B35 B40 B37 . . . . 98.7(10) ?
B36 B35 B40 B37 . . . . -39.3(10) ?
C41 B35 B40 B38 . . . . -63.7(11) ?
B34 B35 B40 B38 . . . . -1.6(13) ?
B39 B35 B40 B38 . . . . 35.8(9) ?
B36 B35 B40 B38 . . . . -102.2(11) ?
C41 B35 B40 B39 . . . . -99.5(10) ?
B34 B35 B40 B39 . . . . -37.4(10) ?
B36 B35 B40 B39 . . . . -138.0(10) ?
B31 B37 B40 B36 . . . . -38.8(9) ?
B32 B37 B40 B36 . . . . -101.4(11) ?
B38 B37 B40 B36 . . . . -139.2(11) ?
B31 B37 B40 B35 . . . . 1.4(14) ?
B36 B37 B40 B35 . . . . 40.2(10) ?
B32 B37 B40 B35 . . . . -61.2(13) ?
B38 B37 B40 B35 . . . . -99.0(10) ?
B31 B37 B40 B38 . . . . 100.4(11) ?
B36 B37 B40 B38 . . . . 139.2(11) ?
B32 B37 B40 B38 . . . . 37.8(9) ?
B31 B37 B40 B39 . . . . 64.1(13) ?
B36 B37 B40 B39 . . . . 102.9(11) ?
B32 B37 B40 B39 . . . . 1.5(13) ?
B38 B37 B40 B39 . . . . -36.3(9) ?
B33 B38 B40 B36 . . . . -63.7(12) ?
B39 B38 B40 B36 . . . . -101.5(11) ?
B37 B38 B40 B36 . . . . 36.4(10) ?
B32 B38 B40 B36 . . . . -0.4(13) ?
B33 B38 B40 B35 . . . . 1.2(13) ?
B39 B38 B40 B35 . . . . -36.6(9) ?
B37 B38 B40 B35 . . . . 101.2(10) ?
B32 B38 B40 B35 . . . . 64.4(11) ?
B33 B38 B40 B37 . . . . -100.0(10) ?
B39 B38 B40 B37 . . . . -137.8(10) ?
B32 B38 B40 B37 . . . . -36.8(9) ?
B33 B38 B40 B39 . . . . 37.8(9) ?
B37 B38 B40 B39 . . . . 137.8(10) ?
B32 B38 B40 B39 . . . . 101.0(10) ?
B33 B39 B40 B36 . . . . 62.8(13) ?
B34 B39 B40 B36 . . . . -2.4(13) ?
B38 B39 B40 B36 . . . . 100.0(11) ?
B35 B39 B40 B36 . . . . -38.5(9) ?
B33 B39 B40 B35 . . . . 101.3(11) ?
B34 B39 B40 B35 . . . . 36.1(9) ?
B38 B39 B40 B35 . . . . 138.5(10) ?
B33 B39 B40 B37 . . . . 0.0(13) ?
B34 B39 B40 B37 . . . . -65.2(12) ?
B38 B39 B40 B37 . . . . 37.2(9) ?
B35 B39 B40 B37 . . . . -101.3(10) ?
B33 B39 B40 B38 . . . . -37.2(9) ?
B34 B39 B40 B38 . . . . -102.4(10) ?
B35 B39 B40 B38 . . . . -138.5(10) ?
B1 B2 C1 C3 . . . . 101.4(11) ?
B3 B2 C1 C3 . . . . -112.6(11) ?
B7 B2 C1 C3 . . . . 140.7(10) ?
B8 B2 C1 C3 . . . . -150.4(11) ?
B1 B2 C1 C2 . . . . -38.8(10) ?
B3 B2 C1 C2 . . . . 107.2(10) ?
B7 B2 C1 C2 . . . . 0.5(13) ?
B8 B2 C1 C2 . . . . 69.4(13) ?
B1 B2 C1 B3 . . . . -146.0(11) ?
B7 B2 C1 B3 . . . . -106.7(11) ?
B8 B2 C1 B3 . . . . -37.8(10) ?
B3 B2 C1 B1 . . . . 146.0(11) ?
B7 B2 C1 B1 . . . . 39.3(9) ?
B8 B2 C1 B1 . . . . 108.2(12) ?
B1 B2 C1 B4 . . . . -108.4(10) ?
B3 B2 C1 B4 . . . . 37.6(9) ?
B7 B2 C1 B4 . . . . -69.1(12) ?
B8 B2 C1 B4 . . . . -0.3(14) ?
B2 B3 C1 C3 . . . . 105.0(12) ?
B9 B3 C1 C3 . . . . -153.7(11) ?
B8 B3 C1 C3 . . . . 140.6(11) ?
B4 B3 C1 C3 . . . . -115.8(11) ?
B2 B3 C1 C2 . . . . -100.8(11) ?
B9 B3 C1 C2 . . . . 0.5(13) ?
B8 B3 C1 C2 . . . . -65.3(13) ?
B4 B3 C1 C2 . . . . 38.4(9) ?
B9 B3 C1 B2 . . . . 101.3(11) ?
B8 B3 C1 B2 . . . . 35.6(9) ?
B4 B3 C1 B2 . . . . 139.2(10) ?
B2 B3 C1 B1 . . . . -30.9(10) ?
B9 B3 C1 B1 . . . . 70.4(12) ?
B8 B3 C1 B1 . . . . 4.7(13) ?
B4 B3 C1 B1 . . . . 108.3(10) ?
B2 B3 C1 B4 . . . . -139.2(10) ?
B9 B3 C1 B4 . . . . -37.9(9) ?
B8 B3 C1 B4 . . . . -103.6(11) ?
B2 B1 C1 C3 . . . . -108.6(11) ?
B7 B1 C1 C3 . . . . -146.4(10) ?
C2 B1 C1 C3 . . . . 112.2(11) ?
B6 B1 C1 C3 . . . . 152.7(10) ?
B2 B1 C1 C2 . . . . 139.2(11) ?
B7 B1 C1 C2 . . . . 101.4(11) ?
B6 B1 C1 C2 . . . . 40.5(9) ?
B7 B1 C1 B2 . . . . -37.8(9) ?
C2 B1 C1 B2 . . . . -139.2(11) ?
B6 B1 C1 B2 . . . . -98.7(11) ?
B2 B1 C1 B3 . . . . 31.3(10) ?
B7 B1 C1 B3 . . . . -6.5(13) ?
C2 B1 C1 B3 . . . . -107.9(10) ?
B6 B1 C1 B3 . . . . -67.3(12) ?
B2 B1 C1 B4 . . . . 98.7(11) ?
B7 B1 C1 B4 . . . . 60.9(13) ?
C2 B1 C1 B4 . . . . -40.5(10) ?
B6 B1 C1 B4 . . . . 0.1(13) ?
B9 B4 C1 C3 . . . . 149.8(11) ?
B5 B4 C1 C3 . . . . -148.0(11) ?
B3 B4 C1 C3 . . . . 110.0(12) ?
C2 B4 C1 C3 . . . . -108.6(12) ?
B9 B4 C1 C2 . . . . -101.6(10) ?
B5 B4 C1 C2 . . . . -39.4(9) ?
B3 B4 C1 C2 . . . . -141.4(10) ?
B9 B4 C1 B2 . . . . 2.6(13) ?
B5 B4 C1 B2 . . . . 64.9(12) ?
B3 B4 C1 B2 . . . . -37.1(9) ?
C2 B4 C1 B2 . . . . 104.3(10) ?
B9 B4 C1 B3 . . . . 39.7(10) ?
B5 B4 C1 B3 . . . . 102.0(10) ?
C2 B4 C1 B3 . . . . 141.4(10) ?
B9 B4 C1 B1 . . . . -61.5(13) ?
B5 B4 C1 B1 . . . . 0.8(13) ?
B3 B4 C1 B1 . . . . -101.3(11) ?
C2 B4 C1 B1 . . . . 40.1(10) ?
C3 C1 C2 B1 . . . . -102.6(11) ?
B2 C1 C2 B1 . . . . 36.7(9) ?
B3 C1 C2 B1 . . . . 102.5(11) ?
B4 C1 C2 B1 . . . . 139.6(9) ?
C3 C1 C2 B5 . . . . 155.6(9) ?
B2 C1 C2 B5 . . . . -65.1(11) ?
B3 C1 C2 B5 . . . . 0.7(12) ?
B1 C1 C2 B5 . . . . -101.8(10) ?
B4 C1 C2 B5 . . . . 37.8(8) ?
C3 C1 C2 B6 . . . . -142.9(10) ?
B2 C1 C2 B6 . . . . -3.6(12) ?
B3 C1 C2 B6 . . . . 62.2(12) ?
B1 C1 C2 B6 . . . . -40.4(9) ?
B4 C1 C2 B6 . . . . 99.2(9) ?
C3 C1 C2 B4 . . . . 117.8(11) ?
B2 C1 C2 B4 . . . . -102.9(10) ?
B3 C1 C2 B4 . . . . -37.1(9) ?
B1 C1 C2 B4 . . . . -139.6(9) ?
B2 B1 C2 C1 . . . . -35.2(9) ?
B7 B1 C2 C1 . . . . -98.5(10) ?
B6 B1 C2 C1 . . . . -133.8(10) ?
B2 B1 C2 B5 . . . . 61.9(12) ?
C1 B1 C2 B5 . . . . 97.1(10) ?
B7 B1 C2 B5 . . . . -1.4(12) ?
B6 B1 C2 B5 . . . . -36.7(9) ?
B2 B1 C2 B6 . . . . 98.6(11) ?
C1 B1 C2 B6 . . . . 133.8(10) ?
B7 B1 C2 B6 . . . . 35.3(9) ?
B2 B1 C2 B4 . . . . 1.5(12) ?
C1 B1 C2 B4 . . . . 36.6(8) ?
B7 B1 C2 B4 . . . . -61.8(12) ?
B6 B1 C2 B4 . . . . -97.1(10) ?
B9 B5 C2 C1 . . . . -1.7(13) ?
B4 B5 C2 C1 . . . . -39.4(8) ?
B6 B5 C2 C1 . . . . 99.7(10) ?
B10 B5 C2 C1 . . . . 61.9(11) ?
B9 B5 C2 B1 . . . . -64.4(12) ?
B4 B5 C2 B1 . . . . -102.1(10) ?
B6 B5 C2 B1 . . . . 37.0(9) ?
B10 B5 C2 B1 . . . . -0.8(12) ?
B9 B5 C2 B6 . . . . -101.4(12) ?
B4 B5 C2 B6 . . . . -139.1(10) ?
B10 B5 C2 B6 . . . . -37.8(9) ?
B9 B5 C2 B4 . . . . 37.7(10) ?
B6 B5 C2 B4 . . . . 139.1(10) ?
B10 B5 C2 B4 . . . . 101.3(11) ?
B7 B6 C2 C1 . . . . 5.4(12) ?
B10 B6 C2 C1 . . . . -59.3(12) ?
B5 B6 C2 C1 . . . . -97.8(10) ?
B1 B6 C2 C1 . . . . 40.5(9) ?
B7 B6 C2 B1 . . . . -35.1(9) ?
B10 B6 C2 B1 . . . . -99.8(12) ?
B5 B6 C2 B1 . . . . -138.3(11) ?
B7 B6 C2 B5 . . . . 103.2(11) ?
B10 B6 C2 B5 . . . . 38.5(10) ?
B1 B6 C2 B5 . . . . 138.3(11) ?
B7 B6 C2 B4 . . . . 68.4(11) ?
B10 B6 C2 B4 . . . . 3.7(13) ?
B5 B6 C2 B4 . . . . -34.8(9) ?
B1 B6 C2 B4 . . . . 103.5(10) ?
B9 B4 C2 C1 . . . . 96.7(11) ?
B5 B4 C2 C1 . . . . 135.1(10) ?
B3 B4 C2 C1 . . . . 33.2(8) ?
B9 B4 C2 B1 . . . . 60.2(12) ?
B5 B4 C2 B1 . . . . 98.5(10) ?
C1 B4 C2 B1 . . . . -36.5(8) ?
B3 B4 C2 B1 . . . . -3.3(12) ?
B9 B4 C2 B5 . . . . -38.3(10) ?
C1 B4 C2 B5 . . . . -135.1(10) ?
B3 B4 C2 B5 . . . . -101.8(10) ?
B9 B4 C2 B6 . . . . -2.7(13) ?
B5 B4 C2 B6 . . . . 35.7(9) ?
C1 B4 C2 B6 . . . . -99.4(10) ?
B3 B4 C2 B6 . . . . -66.1(11) ?
C2 C1 C3 O1' . . . . 82(3) ?
B2 C1 C3 O1' . . . . -55(3) ?
B3 C1 C3 O1' . . . . -125(3) ?
B1 C1 C3 O1' . . . . 10(3) ?
B4 C1 C3 O1' . . . . 160(3) ?
C2 C1 C3 O1 . . . . 162.7(10) ?
B2 C1 C3 O1 . . . . 25.8(15) ?
B3 C1 C3 O1 . . . . -44.2(14) ?
B1 C1 C3 O1 . . . . 91.1(13) ?
B4 C1 C3 O1 . . . . -119.4(12) ?
C2 C1 C3 C4 . . . . -74.9(13) ?
B2 C1 C3 C4 . . . . 148.1(11) ?
B3 C1 C3 C4 . . . . 78.2(14) ?
B1 C1 C3 C4 . . . . -146.5(11) ?
B4 C1 C3 C4 . . . . 3.0(16) ?
O1' C3 C4 C8 . . . . -68(4) ?
O1 C3 C4 C8 . . . . -151.2(11) ?
C1 C3 C4 C8 . . . . 86.8(14) ?
O1' C3 C4 C5 . . . . 117(3) ?
O1 C3 C4 C5 . . . . 34.5(18) ?
C1 C3 C4 C5 . . . . -87.5(15) ?
O1' C3 C4 Fe1 . . . . 21(4) ?
O1 C3 C4 Fe1 . . . . -61.4(15) ?
C1 C3 C4 Fe1 . . . . 176.7(8) ?
C10 Fe1 C4 C8 . . . . -169.8(12) ?
C11 Fe1 C4 C8 . . . . 21(3) ?
C12 Fe1 C4 C8 . . . . 67.7(11) ?
C13 Fe1 C4 C8 . . . . 107.6(9) ?
C9 Fe1 C4 C8 . . . . 149.3(9) ?
C6 Fe1 C4 C8 . . . . -78.3(8) ?
C5 Fe1 C4 C8 . . . . -117.3(11) ?
C7 Fe1 C4 C8 . . . . -36.2(7) ?
C10 Fe1 C4 C5 . . . . -52.5(14) ?
C11 Fe1 C4 C5 . . . . 138(3) ?
C12 Fe1 C4 C5 . . . . -175.0(11) ?
C8 Fe1 C4 C5 . . . . 117.3(11) ?
C13 Fe1 C4 C5 . . . . -135.2(9) ?
C9 Fe1 C4 C5 . . . . -93.4(10) ?
C6 Fe1 C4 C5 . . . . 39.0(8) ?
C7 Fe1 C4 C5 . . . . 81.0(8) ?
C10 Fe1 C4 C3 . . . . 72.4(16) ?
C11 Fe1 C4 C3 . . . . -97(3) ?
C12 Fe1 C4 C3 . . . . -50.1(15) ?
C8 Fe1 C4 C3 . . . . -117.9(14) ?
C13 Fe1 C4 C3 . . . . -10.3(14) ?
C9 Fe1 C4 C3 . . . . 31.5(14) ?
C6 Fe1 C4 C3 . . . . 163.9(13) ?
C5 Fe1 C4 C3 . . . . 124.9(15) ?
C7 Fe1 C4 C3 . . . . -154.1(13) ?
C8 C4 C5 C6 . . . . -0.5(13) ?
C3 C4 C5 C6 . . . . 174.7(12) ?
Fe1 C4 C5 C6 . . . . -60.2(9) ?
C8 C4 C5 Fe1 . . . . 59.8(8) ?
C3 C4 C5 Fe1 . . . . -125.1(13) ?
C10 Fe1 C5 C6 . . . . -89.9(11) ?
C11 Fe1 C5 C6 . . . . -49.3(17) ?
C12 Fe1 C5 C6 . . . . 143(5) ?
C8 Fe1 C5 C6 . . . . 77.9(9) ?
C4 Fe1 C5 C6 . . . . 116.6(12) ?
C13 Fe1 C5 C6 . . . . -173.0(10) ?
C9 Fe1 C5 C6 . . . . -134.7(10) ?
C7 Fe1 C5 C6 . . . . 34.8(8) ?
C10 Fe1 C5 C4 . . . . 153.5(9) ?
C11 Fe1 C5 C4 . . . . -165.9(12) ?
C12 Fe1 C5 C4 . . . . 27(6) ?
C8 Fe1 C5 C4 . . . . -38.6(7) ?
C13 Fe1 C5 C4 . . . . 70.5(12) ?
C9 Fe1 C5 C4 . . . . 108.7(9) ?
C6 Fe1 C5 C4 . . . . -116.6(12) ?
C7 Fe1 C5 C4 . . . . -81.8(8) ?
C4 C5 C6 C7 . . . . 0.7(16) ?
Fe1 C5 C6 C7 . . . . -58.8(10) ?
C4 C5 C6 Fe1 . . . . 59.4(9) ?
C10 Fe1 C6 C7 . . . . -129.4(10) ?
C11 Fe1 C6 C7 . . . . -84.6(11) ?
C12 Fe1 C6 C7 . . . . -48.6(14) ?
C8 Fe1 C6 C7 . . . . 38.5(7) ?
C4 Fe1 C6 C7 . . . . 82.9(8) ?
C13 Fe1 C6 C7 . . . . -176(6) ?
C9 Fe1 C6 C7 . . . . -166.2(9) ?
C5 Fe1 C6 C7 . . . . 122.6(12) ?
C10 Fe1 C6 C5 . . . . 108.1(10) ?
C11 Fe1 C6 C5 . . . . 152.9(11) ?
C12 Fe1 C6 C5 . . . . -171.1(12) ?
C8 Fe1 C6 C5 . . . . -84.0(9) ?
C4 Fe1 C6 C5 . . . . -39.6(8) ?
C13 Fe1 C6 C5 . . . . 62(6) ?
C9 Fe1 C6 C5 . . . . 71.3(12) ?
C7 Fe1 C6 C5 . . . . -122.6(12) ?
C5 C6 C7 C8 . . . . -0.6(16) ?
Fe1 C6 C7 C8 . . . . -58.8(9) ?
C5 C6 C7 Fe1 . . . . 58.1(10) ?
C10 Fe1 C7 C6 . . . . 70.9(11) ?
C11 Fe1 C7 C6 . . . . 109.2(10) ?
C12 Fe1 C7 C6 . . . . 152.5(9) ?
C8 Fe1 C7 C6 . . . . -117.7(11) ?
C4 Fe1 C7 C6 . . . . -80.9(8) ?
C13 Fe1 C7 C6 . . . . 179.2(10) ?
C9 Fe1 C7 C6 . . . . 70(4) ?
C5 Fe1 C7 C6 . . . . -36.2(8) ?
C10 Fe1 C7 C8 . . . . -171.4(9) ?
C11 Fe1 C7 C8 . . . . -133.1(10) ?
C12 Fe1 C7 C8 . . . . -89.8(9) ?
C4 Fe1 C7 C8 . . . . 36.8(7) ?
C13 Fe1 C7 C8 . . . . -63.1(13) ?
C9 Fe1 C7 C8 . . . . -172(3) ?
C6 Fe1 C7 C8 . . . . 117.7(11) ?
C5 Fe1 C7 C8 . . . . 81.5(8) ?
C6 C7 C8 C4 . . . . 0.3(15) ?
Fe1 C7 C8 C4 . . . . -59.8(9) ?
C6 C7 C8 Fe1 . . . . 60.2(9) ?
C5 C4 C8 C7 . . . . 0.1(14) ?
C3 C4 C8 C7 . . . . -175.3(11) ?
Fe1 C4 C8 C7 . . . . 60.7(9) ?
C5 C4 C8 Fe1 . . . . -60.7(8) ?
C3 C4 C8 Fe1 . . . . 123.9(11) ?
C10 Fe1 C8 C7 . . . . 34(3) ?
C11 Fe1 C8 C7 . . . . 64.2(11) ?
C12 Fe1 C8 C7 . . . . 106.2(10) ?
C4 Fe1 C8 C7 . . . . -121.1(11) ?
C13 Fe1 C8 C7 . . . . 145.9(9) ?
C9 Fe1 C8 C7 . . . . 177.2(12) ?
C6 Fe1 C8 C7 . . . . -37.6(7) ?
C5 Fe1 C8 C7 . . . . -81.8(8) ?
C10 Fe1 C8 C4 . . . . 155(3) ?
C11 Fe1 C8 C4 . . . . -174.7(9) ?
C12 Fe1 C8 C4 . . . . -132.7(9) ?
C13 Fe1 C8 C4 . . . . -93.0(9) ?
C9 Fe1 C8 C4 . . . . -61.7(14) ?
C6 Fe1 C8 C4 . . . . 83.5(8) ?
C5 Fe1 C8 C4 . . . . 39.3(7) ?
C7 Fe1 C8 C4 . . . . 121.1(11) ?
C10 Fe1 C9 C13 . . . . 120.9(15) ?
C11 Fe1 C9 C13 . . . . 80.5(11) ?
C12 Fe1 C9 C13 . . . . 34.9(10) ?
C8 Fe1 C9 C13 . . . . -48.1(17) ?
C4 Fe1 C9 C13 . . . . -89.6(11) ?
C6 Fe1 C9 C13 . . . . -178.5(10) ?
C5 Fe1 C9 C13 . . . . -136.0(10) ?
C7 Fe1 C9 C13 . . . . 121(4) ?
C11 Fe1 C9 C10 . . . . -40.4(10) ?
C12 Fe1 C9 C10 . . . . -86.1(10) ?
C8 Fe1 C9 C10 . . . . -169.0(12) ?
C4 Fe1 C9 C10 . . . . 149.4(10) ?
C13 Fe1 C9 C10 . . . . -120.9(15) ?
C6 Fe1 C9 C10 . . . . 60.5(13) ?
C5 Fe1 C9 C10 . . . . 103.1(11) ?
C7 Fe1 C9 C10 . . . . 1(4) ?
C13 C9 C10 C11 . . . . 2.3(18) ?
Fe1 C9 C10 C11 . . . . 61.3(11) ?
C13 C9 C10 Fe1 . . . . -59.0(11) ?
C11 Fe1 C10 C9 . . . . 115.7(14) ?
C12 Fe1 C10 C9 . . . . 75.9(10) ?
C8 Fe1 C10 C9 . . . . 153(3) ?
C4 Fe1 C10 C9 . . . . -61.1(15) ?
C13 Fe1 C10 C9 . . . . 34.9(9) ?
C6 Fe1 C10 C9 . . . . -140.7(10) ?
C5 Fe1 C10 C9 . . . . -96.9(10) ?
C7 Fe1 C10 C9 . . . . -179.9(10) ?
C12 Fe1 C10 C11 . . . . -39.8(10) ?
C8 Fe1 C10 C11 . . . . 37(3) ?
C4 Fe1 C10 C11 . . . . -176.7(11) ?
C13 Fe1 C10 C11 . . . . -80.7(11) ?
C9 Fe1 C10 C11 . . . . -115.7(14) ?
C6 Fe1 C10 C11 . . . . 103.6(11) ?
C5 Fe1 C10 C11 . . . . 147.4(10) ?
C7 Fe1 C10 C11 . . . . 64.4(13) ?
C9 C10 C11 C12 . . . . -2.1(17) ?
Fe1 C10 C11 C12 . . . . 60.8(11) ?
C9 C10 C11 Fe1 . . . . -62.9(11) ?
C12 Fe1 C11 C10 . . . . 116.1(16) ?
C8 Fe1 C11 C10 . . . . -170.8(10) ?
C4 Fe1 C11 C10 . . . . 172(3) ?
C13 Fe1 C11 C10 . . . . 80.3(11) ?
C9 Fe1 C11 C10 . . . . 39.2(10) ?
C6 Fe1 C11 C10 . . . . -93.7(11) ?
C5 Fe1 C11 C10 . . . . -61.1(16) ?
C7 Fe1 C11 C10 . . . . -134.1(11) ?
C10 Fe1 C11 C12 . . . . -116.1(16) ?
C8 Fe1 C11 C12 . . . . 73.1(13) ?
C4 Fe1 C11 C12 . . . . 56(4) ?
C13 Fe1 C11 C12 . . . . -35.8(10) ?
C9 Fe1 C11 C12 . . . . -76.9(11) ?
C6 Fe1 C11 C12 . . . . 150.1(11) ?
C5 Fe1 C11 C12 . . . . -177.2(12) ?
C7 Fe1 C11 C12 . . . . 109.8(12) ?
C10 C11 C12 C13 . . . . 1.3(19) ?
Fe1 C11 C12 C13 . . . . 61.5(12) ?
C10 C11 C12 Fe1 . . . . -60.3(11) ?
C10 Fe1 C12 C13 . . . . -78.8(11) ?
C11 Fe1 C12 C13 . . . . -118.6(17) ?
C8 Fe1 C12 C13 . . . . 113.5(11) ?
C4 Fe1 C12 C13 . . . . 74.1(13) ?
C9 Fe1 C12 C13 . . . . -34.9(10) ?
C6 Fe1 C12 C13 . . . . -172.8(11) ?
C5 Fe1 C12 C13 . . . . 51(6) ?
C7 Fe1 C12 C13 . . . . 156.1(11) ?
C10 Fe1 C12 C11 . . . . 39.9(11) ?
C8 Fe1 C12 C11 . . . . -127.8(12) ?
C4 Fe1 C12 C11 . . . . -167.2(10) ?
C13 Fe1 C12 C11 . . . . 118.6(17) ?
C9 Fe1 C12 C11 . . . . 83.8(11) ?
C6 Fe1 C12 C11 . . . . -54.2(17) ?
C5 Fe1 C12 C11 . . . . 169(5) ?
C7 Fe1 C12 C11 . . . . -85.3(13) ?
C11 C12 C13 C9 . . . . 0(2) ?
Fe1 C12 C13 C9 . . . . 59.5(12) ?
C11 C12 C13 Fe1 . . . . -59.3(11) ?
C10 C9 C13 C12 . . . . -1.6(19) ?
Fe1 C9 C13 C12 . . . . -58.8(12) ?
C10 C9 C13 Fe1 . . . . 57.2(11) ?
C10 Fe1 C13 C12 . . . . 85.0(12) ?
C11 Fe1 C13 C12 . . . . 39.4(11) ?
C8 Fe1 C13 C12 . . . . -82.9(12) ?
C4 Fe1 C13 C12 . . . . -127.9(11) ?
C9 Fe1 C13 C12 . . . . 122.3(16) ?
C6 Fe1 C13 C12 . . . . 133(6) ?
C5 Fe1 C13 C12 . . . . -170.6(11) ?
C7 Fe1 C13 C12 . . . . -42.2(17) ?
C10 Fe1 C13 C9 . . . . -37.3(10) ?
C11 Fe1 C13 C9 . . . . -82.9(11) ?
C12 Fe1 C13 C9 . . . . -122.3(16) ?
C8 Fe1 C13 C9 . . . . 154.8(10) ?
C4 Fe1 C13 C9 . . . . 109.8(10) ?
C6 Fe1 C13 C9 . . . . 11(7) ?
C5 Fe1 C13 C9 . . . . 67.2(13) ?
C7 Fe1 C13 C9 . . . . -164.5(10) ?
B13 B12 C14 C16 . . . . -103.3(14) ?
B11 B12 C14 C16 . . . . 111.1(13) ?
B17 B12 C14 C16 . . . . 149.7(13) ?
B18 B12 C14 C16 . . . . -145.0(12) ?
B11 B12 C14 B13 . . . . -145.6(13) ?
B17 B12 C14 B13 . . . . -106.9(15) ?
B18 B12 C14 B13 . . . . -41.7(11) ?
B13 B12 C14 B14 . . . . 38.5(11) ?
B11 B12 C14 B14 . . . . -107.1(12) ?
B17 B12 C14 B14 . . . . -68.5(15) ?
B18 B12 C14 B14 . . . . -3.2(15) ?
B13 B12 C14 C15 . . . . 107.7(12) ?
B11 B12 C14 C15 . . . . -37.9(11) ?
B17 B12 C14 C15 . . . . 0.8(16) ?
B18 B12 C14 C15 . . . . 66.0(14) ?
B13 B12 C14 B11 . . . . 145.6(13) ?
B17 B12 C14 B11 . . . . 38.7(12) ?
B18 B12 C14 B11 . . . . 103.9(13) ?
B12 B13 C14 C16 . . . . 111.0(13) ?
B14 B13 C14 C16 . . . . -109.7(12) ?
B19 B13 C14 C16 . . . . -149.7(11) ?
B18 B13 C14 C16 . . . . 150.3(11) ?
B14 B13 C14 B12 . . . . 139.3(12) ?
B19 B13 C14 B12 . . . . 99.3(12) ?
B18 B13 C14 B12 . . . . 39.3(11) ?
B12 B13 C14 B14 . . . . -139.3(12) ?
B19 B13 C14 B14 . . . . -40.0(11) ?
B18 B13 C14 B14 . . . . -100.0(12) ?
B12 B13 C14 C15 . . . . -99.8(12) ?
B14 B13 C14 C15 . . . . 39.6(10) ?
B19 B13 C14 C15 . . . . -0.5(15) ?
B18 B13 C14 C15 . . . . -60.4(14) ?
B12 B13 C14 B11 . . . . -31.6(12) ?
B14 B13 C14 B11 . . . . 107.7(12) ?
B19 B13 C14 B11 . . . . 67.6(14) ?
B18 B13 C14 B11 . . . . 7.7(15) ?
B13 B14 C14 C16 . . . . 106.1(12) ?
B15 B14 C14 C16 . . . . -152.3(10) ?
B19 B14 C14 C16 . . . . 144.7(10) ?
C15 B14 C14 C16 . . . . -113.7(11) ?
B13 B14 C14 B12 . . . . -36.7(10) ?
B15 B14 C14 B12 . . . . 65.0(13) ?
B19 B14 C14 B12 . . . . 1.9(14) ?
C15 B14 C14 B12 . . . . 103.5(11) ?
B15 B14 C14 B13 . . . . 101.6(11) ?
B19 B14 C14 B13 . . . . 38.6(10) ?
C15 B14 C14 B13 . . . . 140.2(10) ?
B13 B14 C14 C15 . . . . -140.2(10) ?
B15 B14 C14 C15 . . . . -38.6(9) ?
B19 B14 C14 C15 . . . . -101.6(10) ?
B13 B14 C14 B11 . . . . -102.2(11) ?
B15 B14 C14 B11 . . . . -0.6(14) ?
B19 B14 C14 B11 . . . . -63.6(13) ?
C15 B14 C14 B11 . . . . 38.0(10) ?
B12 B11 C14 C16 . . . . -108.8(13) ?
B17 B11 C14 C16 . . . . -144.3(12) ?
C15 B11 C14 C16 . . . . 111.8(11) ?
B16 B11 C14 C16 . . . . 152.2(11) ?
B17 B11 C14 B12 . . . . -35.4(12) ?
C15 B11 C14 B12 . . . . -139.4(11) ?
B16 B11 C14 B12 . . . . -99.0(12) ?
B12 B11 C14 B13 . . . . 31.3(12) ?
B17 B11 C14 B13 . . . . -4.2(16) ?
C15 B11 C14 B13 . . . . -108.1(12) ?
B16 B11 C14 B13 . . . . -67.7(14) ?
B12 B11 C14 B14 . . . . 100.6(12) ?
B17 B11 C14 B14 . . . . 65.2(14) ?
C15 B11 C14 B14 . . . . -38.8(10) ?
B16 B11 C14 B14 . . . . 1.6(15) ?
B12 B11 C14 C15 . . . . 139.4(11) ?
B17 B11 C14 C15 . . . . 104.0(12) ?
B16 B11 C14 C15 . . . . 40.4(9) ?
C16 C14 C15 B11 . . . . -111.4(13) ?
B12 C14 C15 B11 . . . . 37.0(11) ?
B13 C14 C15 B11 . . . . 101.5(12) ?
B14 C14 C15 B11 . . . . 140.7(10) ?
C16 C14 C15 B15 . . . . 144.8(12) ?
B12 C14 C15 B15 . . . . -66.8(13) ?
B13 C14 C15 B15 . . . . -2.3(14) ?
B14 C14 C15 B15 . . . . 36.9(9) ?
B11 C14 C15 B15 . . . . -103.8(10) ?
C16 C14 C15 B14 . . . . 108.0(13) ?
B12 C14 C15 B14 . . . . -103.7(12) ?
B13 C14 C15 B14 . . . . -39.2(10) ?
B11 C14 C15 B14 . . . . -140.7(10) ?
C16 C14 C15 B16 . . . . -151.6(12) ?
B12 C14 C15 B16 . . . . -3.2(14) ?
B13 C14 C15 B16 . . . . 61.3(13) ?
B14 C14 C15 B16 . . . . 100.5(11) ?
B11 C14 C15 B16 . . . . -40.2(10) ?
B12 B11 C15 C14 . . . . -34.3(9) ?
B17 B11 C15 C14 . . . . -96.4(13) ?
B16 B11 C15 C14 . . . . -134.7(11) ?
B12 B11 C15 B15 . . . . 60.4(13) ?
C14 B11 C15 B15 . . . . 94.8(10) ?
B17 B11 C15 B15 . . . . -1.6(15) ?
B16 B11 C15 B15 . . . . -40.0(10) ?
B12 B11 C15 B14 . . . . -1.0(13) ?
C14 B11 C15 B14 . . . . 33.3(9) ?
B17 B11 C15 B14 . . . . -63.0(13) ?
B16 B11 C15 B14 . . . . -101.4(11) ?
B12 B11 C15 B16 . . . . 100.4(12) ?
C14 B11 C15 B16 . . . . 134.7(11) ?
B17 B11 C15 B16 . . . . 38.4(11) ?
B14 B15 C15 C14 . . . . -35.9(9) ?
B19 B15 C15 C14 . . . . 4.1(13) ?
B20 B15 C15 C14 . . . . 64.7(11) ?
B16 B15 C15 C14 . . . . 101.2(10) ?
B14 B15 C15 B11 . . . . -97.4(10) ?
B19 B15 C15 B11 . . . . -57.4(13) ?
B20 B15 C15 B11 . . . . 3.3(13) ?
B16 B15 C15 B11 . . . . 39.8(11) ?
B19 B15 C15 B14 . . . . 40.1(10) ?
B20 B15 C15 B14 . . . . 100.7(11) ?
B16 B15 C15 B14 . . . . 137.2(11) ?
B14 B15 C15 B16 . . . . -137.2(11) ?
B19 B15 C15 B16 . . . . -97.1(12) ?
B20 B15 C15 B16 . . . . -36.5(10) ?
B13 B14 C15 C14 . . . . 34.6(9) ?
B15 B14 C15 C14 . . . . 136.8(10) ?
B19 B14 C15 C14 . . . . 97.1(11) ?
C14 B14 C15 B11 . . . . -34.4(9) ?
B13 B14 C15 B11 . . . . 0.2(13) ?
B15 B14 C15 B11 . . . . 102.4(10) ?
B19 B14 C15 B11 . . . . 62.7(13) ?
C14 B14 C15 B15 . . . . -136.8(10) ?
B13 B14 C15 B15 . . . . -102.3(11) ?
B19 B14 C15 B15 . . . . -39.7(10) ?
C14 B14 C15 B16 . . . . -98.1(10) ?
B13 B14 C15 B16 . . . . -63.6(13) ?
B15 B14 C15 B16 . . . . 38.7(10) ?
B19 B14 C15 B16 . . . . -1.1(13) ?
B20 B16 C15 C14 . . . . -57.1(14) ?
B17 B16 C15 C14 . . . . 4.2(14) ?
B11 B16 C15 C14 . . . . 39.4(10) ?
B15 B16 C15 C14 . . . . -96.7(10) ?
B20 B16 C15 B11 . . . . -96.5(13) ?
B17 B16 C15 B11 . . . . -35.2(11) ?
B15 B16 C15 B11 . . . . -136.0(11) ?
B20 B16 C15 B15 . . . . 39.5(10) ?
B17 B16 C15 B15 . . . . 100.8(12) ?
B11 B16 C15 B15 . . . . 136.0(11) ?
B20 B16 C15 B14 . . . . 2.1(14) ?
B17 B16 C15 B14 . . . . 63.4(13) ?
B11 B16 C15 B14 . . . . 98.6(10) ?
B15 B16 C15 B14 . . . . -37.4(10) ?
B12 C14 C16 O2' . . . . 61(2) ?
B13 C14 C16 O2' . . . . -6(2) ?
B14 C14 C16 O2' . . . . -78(2) ?
C15 C14 C16 O2' . . . . -153.0(19) ?
B11 C14 C16 O2' . . . . 133(2) ?
B12 C14 C16 O2 . . . . -15.4(19) ?
B13 C14 C16 O2 . . . . -82.8(17) ?
B14 C14 C16 O2 . . . . -154.6(14) ?
C15 C14 C16 O2 . . . . 130.1(14) ?
B11 C14 C16 O2 . . . . 55.7(17) ?
B12 C14 C16 C17 . . . . -142.9(12) ?
B13 C14 C16 C17 . . . . 149.7(12) ?
B14 C14 C16 C17 . . . . 77.9(14) ?
C15 C14 C16 C17 . . . . 2.6(17) ?
B11 C14 C16 C17 . . . . -71.8(15) ?
O2' C16 C17 C18 . . . . -116(2) ?
O2 C16 C17 C18 . . . . -37.3(19) ?
C14 C16 C17 C18 . . . . 89.4(15) ?
O2' C16 C17 C21 . . . . 67(2) ?
O2 C16 C17 C21 . . . . 145.5(14) ?
C14 C16 C17 C21 . . . . -87.9(14) ?
O2' C16 C17 Fe2 . . . . -23(3) ?
O2 C16 C17 Fe2 . . . . 56.1(17) ?
C14 C16 C17 Fe2 . . . . -177.3(9) ?
C25 Fe2 C17 C18 . . . . -152(2) ?
C22 Fe2 C17 C18 . . . . 87.4(9) ?
C21 Fe2 C17 C18 . . . . -118.7(9) ?
C24 Fe2 C17 C18 . . . . 171.7(8) ?
C19 Fe2 C17 C18 . . . . -38.5(8) ?
C20 Fe2 C17 C18 . . . . -81.8(8) ?
C23 Fe2 C17 C18 . . . . 131.6(8) ?
C26 Fe2 C17 C18 . . . . 48.4(15) ?
C25 Fe2 C17 C21 . . . . -33(3) ?
C22 Fe2 C17 C21 . . . . -154.0(8) ?
C24 Fe2 C17 C21 . . . . -69.7(9) ?
C19 Fe2 C17 C21 . . . . 80.1(7) ?
C20 Fe2 C17 C21 . . . . 36.8(6) ?
C18 Fe2 C17 C21 . . . . 118.7(9) ?
C23 Fe2 C17 C21 . . . . -109.7(8) ?
C26 Fe2 C17 C21 . . . . 167.0(12) ?
C25 Fe2 C17 C16 . . . . 86(3) ?
C22 Fe2 C17 C16 . . . . -35.3(13) ?
C21 Fe2 C17 C16 . . . . 118.6(13) ?
C24 Fe2 C17 C16 . . . . 49.0(14) ?
C19 Fe2 C17 C16 . . . . -161.3(13) ?
C20 Fe2 C17 C16 . . . . 155.5(12) ?
C18 Fe2 C17 C16 . . . . -122.7(14) ?
C23 Fe2 C17 C16 . . . . 8.9(13) ?
C26 Fe2 C17 C16 . . . . -74.3(17) ?
C21 C17 C18 C19 . . . . 0.2(13) ?
C16 C17 C18 C19 . . . . -177.4(10) ?
Fe2 C17 C18 C19 . . . . 59.7(9) ?
C21 C17 C18 Fe2 . . . . -59.4(7) ?
C16 C17 C18 Fe2 . . . . 123.0(11) ?
C25 Fe2 C18 C17 . . . . 167.9(11) ?
C22 Fe2 C18 C17 . . . . -113.5(8) ?
C21 Fe2 C18 C17 . . . . 38.5(7) ?
C24 Fe2 C18 C17 . . . . -35(3) ?
C19 Fe2 C18 C17 . . . . 117.7(11) ?
C20 Fe2 C18 C17 . . . . 82.0(8) ?
C23 Fe2 C18 C17 . . . . -71.9(10) ?
C26 Fe2 C18 C17 . . . . -156.8(8) ?
C25 Fe2 C18 C19 . . . . 50.2(16) ?
C22 Fe2 C18 C19 . . . . 128.9(9) ?
C21 Fe2 C18 C19 . . . . -79.1(8) ?
C17 Fe2 C18 C19 . . . . -117.7(12) ?
C24 Fe2 C18 C19 . . . . -152(3) ?
C20 Fe2 C18 C19 . . . . -35.7(8) ?
C23 Fe2 C18 C19 . . . . 170.4(9) ?
C26 Fe2 C18 C19 . . . . 85.6(10) ?
C17 C18 C19 C20 . . . . -1.0(15) ?
Fe2 C18 C19 C20 . . . . 58.3(9) ?
C17 C18 C19 Fe2 . . . . -59.3(8) ?
C25 Fe2 C19 C20 . . . . 83.2(9) ?
C22 Fe2 C19 C20 . . . . 163.3(8) ?
C21 Fe2 C19 C20 . . . . -38.6(6) ?
C17 Fe2 C19 C20 . . . . -83.6(7) ?
C24 Fe2 C19 C20 . . . . 47.7(14) ?
C18 Fe2 C19 C20 . . . . -122.2(11) ?
C23 Fe2 C19 C20 . . . . -172(3) ?
C26 Fe2 C19 C20 . . . . 125.7(8) ?
C25 Fe2 C19 C18 . . . . -154.5(9) ?
C22 Fe2 C19 C18 . . . . -74.5(11) ?
C21 Fe2 C19 C18 . . . . 83.6(8) ?
C17 Fe2 C19 C18 . . . . 38.6(8) ?
C24 Fe2 C19 C18 . . . . 169.9(11) ?
C20 Fe2 C19 C18 . . . . 122.2(11) ?
C23 Fe2 C19 C18 . . . . -50(4) ?
C26 Fe2 C19 C18 . . . . -112.1(9) ?
C18 C19 C20 C21 . . . . 1.4(14) ?
Fe2 C19 C20 C21 . . . . 59.6(8) ?
C18 C19 C20 Fe2 . . . . -58.2(9) ?
C25 Fe2 C20 C19 . . . . -112.7(8) ?
C22 Fe2 C20 C19 . . . . -60(2) ?
C21 Fe2 C20 C19 . . . . 117.5(9) ?
C17 Fe2 C20 C19 . . . . 79.8(7) ?
C24 Fe2 C20 C19 . . . . -155.0(8) ?
C18 Fe2 C20 C19 . . . . 36.1(7) ?
C23 Fe2 C20 C19 . . . . 177.6(11) ?
C26 Fe2 C20 C19 . . . . -73.9(9) ?
C25 Fe2 C20 C21 . . . . 129.8(8) ?
C22 Fe2 C20 C21 . . . . -178(2) ?
C17 Fe2 C20 C21 . . . . -37.7(6) ?
C24 Fe2 C20 C21 . . . . 87.5(8) ?
C19 Fe2 C20 C21 . . . . -117.5(9) ?
C18 Fe2 C20 C21 . . . . -81.4(7) ?
C23 Fe2 C20 C21 . . . . 60.1(12) ?
C26 Fe2 C20 C21 . . . . 168.6(8) ?
C19 C20 C21 C17 . . . . -1.2(13) ?
Fe2 C20 C21 C17 . . . . 58.9(8) ?
C19 C20 C21 Fe2 . . . . -60.1(8) ?
C18 C17 C21 C20 . . . . 0.6(13) ?
C16 C17 C21 C20 . . . . 178.3(10) ?
Fe2 C17 C21 C20 . . . . -59.6(8) ?
C18 C17 C21 Fe2 . . . . 60.2(8) ?
C16 C17 C21 Fe2 . . . . -122.1(10) ?
C25 Fe2 C21 C20 . . . . -68.5(9) ?
C22 Fe2 C21 C20 . . . . 178.7(12) ?
C17 Fe2 C21 C20 . . . . 120.2(9) ?
C24 Fe2 C21 C20 . . . . -109.0(8) ?
C19 Fe2 C21 C20 . . . . 38.4(6) ?
C18 Fe2 C21 C20 . . . . 82.3(7) ?
C23 Fe2 C21 C20 . . . . -149.2(8) ?
C26 Fe2 C21 C20 . . . . -37(2) ?
C25 Fe2 C21 C17 . . . . 171.3(8) ?
C22 Fe2 C21 C17 . . . . 58.5(14) ?
C24 Fe2 C21 C17 . . . . 130.9(7) ?
C19 Fe2 C21 C17 . . . . -81.8(7) ?
C20 Fe2 C21 C17 . . . . -120.2(9) ?
C18 Fe2 C21 C17 . . . . -37.8(6) ?
C23 Fe2 C21 C17 . . . . 90.6(8) ?
C26 Fe2 C21 C17 . . . . -157(2) ?
C25 Fe2 C22 C26 . . . . 39.4(9) ?
C21 Fe2 C22 C26 . . . . 166.0(11) ?
C17 Fe2 C22 C26 . . . . -152.5(9) ?
C24 Fe2 C22 C26 . . . . 84.0(10) ?
C19 Fe2 C22 C26 . . . . -65.6(12) ?
C20 Fe2 C22 C26 . . . . -17(3) ?
C18 Fe2 C22 C26 . . . . -108.1(10) ?
C23 Fe2 C22 C26 . . . . 120.3(14) ?
C25 Fe2 C22 C23 . . . . -80.9(10) ?
C21 Fe2 C22 C23 . . . . 45.7(17) ?
C17 Fe2 C22 C23 . . . . 87.2(10) ?
C24 Fe2 C22 C23 . . . . -36.3(9) ?
C19 Fe2 C22 C23 . . . . 174.1(9) ?
C20 Fe2 C22 C23 . . . . -138(2) ?
C18 Fe2 C22 C23 . . . . 131.7(10) ?
C26 Fe2 C22 C23 . . . . -120.3(14) ?
C26 C22 C23 C24 . . . . -2.6(17) ?
Fe2 C22 C23 C24 . . . . 58.9(10) ?
C26 C22 C23 Fe2 . . . . -61.5(11) ?
C25 Fe2 C23 C24 . . . . -39.1(9) ?
C22 Fe2 C23 C24 . . . . -119.2(14) ?
C21 Fe2 C23 C24 . . . . 81.9(10) ?
C17 Fe2 C23 C24 . . . . 127.3(10) ?
C19 Fe2 C23 C24 . . . . -148(3) ?
C20 Fe2 C23 C24 . . . . 41.9(15) ?
C18 Fe2 C23 C24 . . . . 169.1(9) ?
C26 Fe2 C23 C24 . . . . -82.7(10) ?
C25 Fe2 C23 C22 . . . . 80.1(10) ?
C21 Fe2 C23 C22 . . . . -158.9(9) ?
C17 Fe2 C23 C22 . . . . -113.5(10) ?
C24 Fe2 C23 C22 . . . . 119.2(14) ?
C19 Fe2 C23 C22 . . . . -29(4) ?
C20 Fe2 C23 C22 . . . . 161.1(10) ?
C18 Fe2 C23 C22 . . . . -71.7(12) ?
C26 Fe2 C23 C22 . . . . 36.5(9) ?
C22 C23 C24 C25 . . . . 2.3(16) ?
Fe2 C23 C24 C25 . . . . 60.4(10) ?
C22 C23 C24 Fe2 . . . . -58.1(10) ?
C25 Fe2 C24 C23 . . . . 117.6(13) ?
C22 Fe2 C24 C23 . . . . 38.2(9) ?
C21 Fe2 C24 C23 . . . . -114.7(10) ?
C17 Fe2 C24 C23 . . . . -74.1(11) ?
C19 Fe2 C24 C23 . . . . 170.6(11) ?
C20 Fe2 C24 C23 . . . . -157.5(9) ?
C18 Fe2 C24 C23 . . . . -45(3) ?
C26 Fe2 C24 C23 . . . . 81.1(10) ?
C22 Fe2 C24 C25 . . . . -79.5(10) ?
C21 Fe2 C24 C25 . . . . 127.7(9) ?
C17 Fe2 C24 C25 . . . . 168.3(9) ?
C19 Fe2 C24 C25 . . . . 53.0(15) ?
C20 Fe2 C24 C25 . . . . 84.9(10) ?
C18 Fe2 C24 C25 . . . . -163(3) ?
C23 Fe2 C24 C25 . . . . -117.6(13) ?
C26 Fe2 C24 C25 . . . . -36.5(9) ?
C23 C24 C25 C26 . . . . -1.3(17) ?
Fe2 C24 C25 C26 . . . . 60.9(11) ?
C23 C24 C25 Fe2 . . . . -62.1(10) ?
C22 Fe2 C25 C26 . . . . -39.0(10) ?
C21 Fe2 C25 C26 . . . . 167.4(9) ?
C17 Fe2 C25 C26 . . . . -166(2) ?
C24 Fe2 C25 C26 . . . . -120.7(14) ?
C19 Fe2 C25 C26 . . . . 86.8(11) ?
C20 Fe2 C25 C26 . . . . 128.5(10) ?
C18 Fe2 C25 C26 . . . . 52.7(17) ?
C23 Fe2 C25 C26 . . . . -83.6(10) ?
C22 Fe2 C25 C24 . . . . 81.7(10) ?
C21 Fe2 C25 C24 . . . . -72.0(11) ?
C17 Fe2 C25 C24 . . . . -45(3) ?
C19 Fe2 C25 C24 . . . . -152.6(9) ?
C20 Fe2 C25 C24 . . . . -110.8(9) ?
C18 Fe2 C25 C24 . . . . 173.4(11) ?
C23 Fe2 C25 C24 . . . . 37.1(9) ?
C26 Fe2 C25 C24 . . . . 120.7(14) ?
C23 C22 C26 C25 . . . . 1.8(17) ?
Fe2 C22 C26 C25 . . . . -59.3(10) ?
C23 C22 C26 Fe2 . . . . 61.0(10) ?
C24 C25 C26 C22 . . . . -0.3(17) ?
Fe2 C25 C26 C22 . . . . 59.4(10) ?
C24 C25 C26 Fe2 . . . . -59.8(10) ?
C25 Fe2 C26 C22 . . . . -115.8(15) ?
C21 Fe2 C26 C22 . . . . -156.5(18) ?
C17 Fe2 C26 C22 . . . . 57.5(17) ?
C24 Fe2 C26 C22 . . . . -78.8(11) ?
C19 Fe2 C26 C22 . . . . 134.0(10) ?
C20 Fe2 C26 C22 . . . . 174.7(9) ?
C18 Fe2 C26 C22 . . . . 90.9(11) ?
C23 Fe2 C26 C22 . . . . -37.2(10) ?
C22 Fe2 C26 C25 . . . . 115.8(15) ?
C21 Fe2 C26 C25 . . . . -41(3) ?
C17 Fe2 C26 C25 . . . . 173.3(10) ?
C24 Fe2 C26 C25 . . . . 37.0(9) ?
C19 Fe2 C26 C25 . . . . -110.2(10) ?
C20 Fe2 C26 C25 . . . . -69.5(12) ?
C18 Fe2 C26 C25 . . . . -153.3(9) ?
C23 Fe2 C26 C25 . . . . 78.6(10) ?
B24 B23 C27 C29 . . . . -105.0(11) ?
B28 B23 C27 C29 . . . . -139.7(11) ?
B27 B23 C27 C29 . . . . 152.3(10) ?
B22 B23 C27 C29 . . . . 113.0(11) ?
B28 B23 C27 B24 . . . . -34.7(10) ?
B27 B23 C27 B24 . . . . -102.7(11) ?
B22 B23 C27 B24 . . . . -142.1(11) ?
B24 B23 C27 C28 . . . . 36.0(10) ?
B28 B23 C27 C28 . . . . 1.3(12) ?
B27 B23 C27 C28 . . . . -66.7(12) ?
B22 B23 C27 C28 . . . . -106.1(10) ?
B24 B23 C27 B22 . . . . 142.1(11) ?
B28 B23 C27 B22 . . . . 107.3(11) ?
B27 B23 C27 B22 . . . . 39.3(10) ?
B24 B23 C27 B21 . . . . 103.9(11) ?
B28 B23 C27 B21 . . . . 69.2(12) ?
B27 B23 C27 B21 . . . . 1.2(14) ?
B22 B23 C27 B21 . . . . -38.2(9) ?
B28 B24 C27 C29 . . . . 146.2(11) ?
B23 B24 C27 C29 . . . . 109.6(11) ?
B29 B24 C27 C29 . . . . -147.3(11) ?
C28 B24 C27 C29 . . . . -109.0(11) ?
B28 B24 C27 B23 . . . . 36.6(10) ?
B29 B24 C27 B23 . . . . 103.1(11) ?
C28 B24 C27 B23 . . . . 141.4(10) ?
B28 B24 C27 C28 . . . . -104.8(12) ?
B23 B24 C27 C28 . . . . -141.4(10) ?
B29 B24 C27 C28 . . . . -38.2(9) ?
B28 B24 C27 B22 . . . . 1.1(15) ?
B23 B24 C27 B22 . . . . -35.5(10) ?
B29 B24 C27 B22 . . . . 67.6(13) ?
C28 B24 C27 B22 . . . . 105.8(10) ?
B28 B24 C27 B21 . . . . -65.8(13) ?
B23 B24 C27 B21 . . . . -102.4(10) ?
B29 B24 C27 B21 . . . . 0.7(13) ?
C28 B24 C27 B21 . . . . 38.9(9) ?
B26 B22 C27 C29 . . . . 152.6(10) ?
B23 B22 C27 C29 . . . . -107.7(11) ?
B21 B22 C27 C29 . . . . 113.2(11) ?
B27 B22 C27 C29 . . . . -143.5(10) ?
B26 B22 C27 B23 . . . . -99.7(10) ?
B21 B22 C27 B23 . . . . -139.1(10) ?
B27 B22 C27 B23 . . . . -35.7(9) ?
B26 B22 C27 B24 . . . . -64.8(12) ?
B23 B22 C27 B24 . . . . 34.9(10) ?
B21 B22 C27 B24 . . . . -104.1(11) ?
B27 B22 C27 B24 . . . . -0.8(14) ?
B26 B22 C27 C28 . . . . 2.4(12) ?
B23 B22 C27 C28 . . . . 102.1(9) ?
B21 B22 C27 C28 . . . . -37.0(9) ?
B27 B22 C27 C28 . . . . 66.3(11) ?
B26 B22 C27 B21 . . . . 39.4(9) ?
B23 B22 C27 B21 . . . . 139.1(10) ?
B27 B22 C27 B21 . . . . 103.3(11) ?
B26 B21 C27 C29 . . . . -150.9(11) ?
B22 B21 C27 C29 . . . . -111.5(12) ?
B25 B21 C27 C29 . . . . 145.7(11) ?
C28 B21 C27 C29 . . . . 106.9(12) ?
B26 B21 C27 B23 . . . . -1.3(13) ?
B22 B21 C27 B23 . . . . 38.1(9) ?
B25 B21 C27 B23 . . . . -64.7(11) ?
C28 B21 C27 B23 . . . . -103.5(10) ?
B26 B21 C27 B24 . . . . 63.8(12) ?
B22 B21 C27 B24 . . . . 103.3(10) ?
B25 B21 C27 B24 . . . . 0.5(12) ?
C28 B21 C27 B24 . . . . -38.4(9) ?
B26 B21 C27 C28 . . . . 102.2(10) ?
B22 B21 C27 C28 . . . . 141.6(9) ?
B25 B21 C27 C28 . . . . 38.8(8) ?
B26 B21 C27 B22 . . . . -39.5(9) ?
B25 B21 C27 B22 . . . . -102.8(9) ?
C28 B21 C27 B22 . . . . -141.6(9) ?
C29 C27 C28 B29 . . . . 144.2(10) ?
B23 C27 C28 B29 . . . . 2.8(12) ?
B24 C27 C28 B29 . . . . 38.3(9) ?
B22 C27 C28 B29 . . . . -64.3(11) ?
B21 C27 C28 B29 . . . . -100.8(10) ?
C29 C27 C28 B24 . . . . 105.9(10) ?
B23 C27 C28 B24 . . . . -35.4(9) ?
B22 C27 C28 B24 . . . . -102.6(10) ?
B21 C27 C28 B24 . . . . -139.1(9) ?
C29 C27 C28 B25 . . . . -154.5(9) ?
B23 C27 C28 B25 . . . . 64.2(10) ?
B24 C27 C28 B25 . . . . 99.6(10) ?
B22 C27 C28 B25 . . . . -3.0(11) ?
B21 C27 C28 B25 . . . . -39.5(8) ?
C29 C27 C28 B21 . . . . -115.0(10) ?
B23 C27 C28 B21 . . . . 103.6(9) ?
B24 C27 C28 B21 . . . . 139.1(9) ?
B22 C27 C28 B21 . . . . 36.5(8) ?
B25 B29 C28 C27 . . . . 98.4(10) ?
B24 B29 C28 C27 . . . . -37.9(9) ?
B30 B29 C28 C27 . . . . 59.7(13) ?
B28 B29 C28 C27 . . . . -5.7(13) ?
B25 B29 C28 B24 . . . . 136.4(11) ?
B30 B29 C28 B24 . . . . 97.6(12) ?
B28 B29 C28 B24 . . . . 32.3(10) ?
B24 B29 C28 B25 . . . . -136.4(11) ?
B30 B29 C28 B25 . . . . -38.8(10) ?
B28 B29 C28 B25 . . . . -104.1(12) ?
B25 B29 C28 B21 . . . . 36.9(9) ?
B24 B29 C28 B21 . . . . -99.5(11) ?
B30 B29 C28 B21 . . . . -1.8(14) ?
B28 B29 C28 B21 . . . . -67.2(12) ?
B28 B24 C28 C27 . . . . 100.7(12) ?
B23 B24 C28 C27 . . . . 34.7(9) ?
B29 B24 C28 C27 . . . . 136.5(11) ?
B28 B24 C28 B29 . . . . -35.8(11) ?
B23 B24 C28 B29 . . . . -101.9(12) ?
C27 B24 C28 B29 . . . . -136.5(11) ?
B28 B24 C28 B25 . . . . 2.1(14) ?
B23 B24 C28 B25 . . . . -64.0(12) ?
C27 B24 C28 B25 . . . . -98.7(9) ?
B29 B24 C28 B25 . . . . 37.8(10) ?
B28 B24 C28 B21 . . . . 65.0(13) ?
B23 B24 C28 B21 . . . . -1.1(13) ?
C27 B24 C28 B21 . . . . -35.7(8) ?
B29 B24 C28 B21 . . . . 100.8(11) ?
B29 B25 C28 C27 . . . . -99.9(10) ?
B21 B25 C28 C27 . . . . 38.7(8) ?
B30 B25 C28 C27 . . . . -62.3(11) ?
B26 B25 C28 C27 . . . . 2.3(11) ?
B21 B25 C28 B29 . . . . 138.7(10) ?
B30 B25 C28 B29 . . . . 37.7(10) ?
B26 B25 C28 B29 . . . . 102.2(11) ?
B29 B25 C28 B24 . . . . -38.3(10) ?
B21 B25 C28 B24 . . . . 100.4(10) ?
B30 B25 C28 B24 . . . . -0.6(13) ?
B26 B25 C28 B24 . . . . 63.9(12) ?
B29 B25 C28 B21 . . . . -138.7(10) ?
B30 B25 C28 B21 . . . . -101.0(10) ?
B26 B25 C28 B21 . . . . -36.5(9) ?
B26 B21 C28 C27 . . . . -97.2(10) ?
B22 B21 C28 C27 . . . . -34.0(8) ?
B25 B21 C28 C27 . . . . -135.0(9) ?
C27 B21 C28 B29 . . . . 98.7(10) ?
B26 B21 C28 B29 . . . . 1.6(13) ?
B22 B21 C28 B29 . . . . 64.7(12) ?
B25 B21 C28 B29 . . . . -36.3(9) ?
C27 B21 C28 B24 . . . . 35.9(8) ?
B26 B21 C28 B24 . . . . -61.2(12) ?
B22 B21 C28 B24 . . . . 1.9(12) ?
B25 B21 C28 B24 . . . . -99.1(10) ?
C27 B21 C28 B25 . . . . 135.0(9) ?
B26 B21 C28 B25 . . . . 37.9(9) ?
B22 B21 C28 B25 . . . . 101.0(9) ?
B23 C27 C29 O3' . . . . 64.7(18) ?
B24 C27 C29 O3' . . . . -3.8(19) ?
C28 C27 C29 O3' . . . . -73.6(17) ?
B22 C27 C29 O3' . . . . 137.4(15) ?
B21 C27 C29 O3' . . . . -147.8(15) ?
B23 C27 C29 O3 . . . . -14.9(16) ?
B24 C27 C29 O3 . . . . -83.4(15) ?
C28 C27 C29 O3 . . . . -153.3(11) ?
B22 C27 C29 O3 . . . . 57.7(15) ?
B21 C27 C29 O3 . . . . 132.5(12) ?
B23 C27 C29 C30 . . . . -142.7(10) ?
B24 C27 C29 C30 . . . . 148.8(11) ?
C28 C27 C29 C30 . . . . 78.9(13) ?
B22 C27 C29 C30 . . . . -70.1(14) ?
B21 C27 C29 C30 . . . . 4.7(16) ?
O3' C29 C30 C34 . . . . -119.3(18) ?
O3 C29 C30 C34 . . . . -38.9(16) ?
C27 C29 C30 C34 . . . . 89.6(15) ?
O3' C29 C30 C31 . . . . 67(2) ?
O3 C29 C30 C31 . . . . 147.8(11) ?
C27 C29 C30 C31 . . . . -83.7(14) ?
O3' C29 C30 Fe3 . . . . -24(2) ?
O3 C29 C30 Fe3 . . . . 56.6(15) ?
C27 C29 C30 Fe3 . . . . -174.9(8) ?
C32 Fe3 C30 C34 . . . . -78.7(7) ?
C31 Fe3 C30 C34 . . . . -117.8(10) ?
C37 Fe3 C30 C34 . . . . 50.7(13) ?
C35 Fe3 C30 C34 . . . . 171.3(7) ?
C33 Fe3 C30 C34 . . . . -35.5(7) ?
C39 Fe3 C30 C34 . . . . 130.9(8) ?
C36 Fe3 C30 C34 . . . . -151(2) ?
C38 Fe3 C30 C34 . . . . 88.0(8) ?
C32 Fe3 C30 C31 . . . . 39.1(7) ?
C37 Fe3 C30 C31 . . . . 168.4(11) ?
C34 Fe3 C30 C31 . . . . 117.8(10) ?
C35 Fe3 C30 C31 . . . . -70.9(9) ?
C33 Fe3 C30 C31 . . . . 82.3(7) ?
C39 Fe3 C30 C31 . . . . -111.3(8) ?
C36 Fe3 C30 C31 . . . . -33(2) ?
C38 Fe3 C30 C31 . . . . -154.3(7) ?
C32 Fe3 C30 C29 . . . . 158.2(13) ?
C31 Fe3 C30 C29 . . . . 119.1(14) ?
C37 Fe3 C30 C29 . . . . -72.4(16) ?
C34 Fe3 C30 C29 . . . . -123.1(14) ?
C35 Fe3 C30 C29 . . . . 48.2(13) ?
C33 Fe3 C30 C29 . . . . -158.6(13) ?
C39 Fe3 C30 C29 . . . . 7.8(13) ?
C36 Fe3 C30 C29 . . . . 86(2) ?
C38 Fe3 C30 C29 . . . . -35.1(13) ?
C34 C30 C31 C32 . . . . 1.1(12) ?
C29 C30 C31 C32 . . . . 175.6(10) ?
Fe3 C30 C31 C32 . . . . -59.7(7) ?
C34 C30 C31 Fe3 . . . . 60.8(7) ?
C29 C30 C31 Fe3 . . . . -124.8(10) ?
C30 Fe3 C31 C32 . . . . 116.0(10) ?
C37 Fe3 C31 C32 . . . . -41(2) ?
C34 Fe3 C31 C32 . . . . 78.2(8) ?
C35 Fe3 C31 C32 . . . . -114.8(8) ?
C33 Fe3 C31 C32 . . . . 35.4(7) ?
C39 Fe3 C31 C32 . . . . -156.1(8) ?
C36 Fe3 C31 C32 . . . . -73.9(10) ?
C38 Fe3 C31 C32 . . . . 170.8(10) ?
C32 Fe3 C31 C30 . . . . -116.0(10) ?
C37 Fe3 C31 C30 . . . . -157(2) ?
C34 Fe3 C31 C30 . . . . -37.8(6) ?
C35 Fe3 C31 C30 . . . . 129.1(7) ?
C33 Fe3 C31 C30 . . . . -80.6(7) ?
C39 Fe3 C31 C30 . . . . 87.8(8) ?
C36 Fe3 C31 C30 . . . . 170.1(8) ?
C38 Fe3 C31 C30 . . . . 54.8(13) ?
C30 C31 C32 C33 . . . . -0.4(13) ?
Fe3 C31 C32 C33 . . . . -60.9(9) ?
C30 C31 C32 Fe3 . . . . 60.4(7) ?
C31 Fe3 C32 C33 . . . . 122.6(11) ?
C30 Fe3 C32 C33 . . . . 82.5(8) ?
C37 Fe3 C32 C33 . . . . -69.3(10) ?
C34 Fe3 C32 C33 . . . . 38.9(7) ?
C35 Fe3 C32 C33 . . . . -154.9(8) ?
C39 Fe3 C32 C33 . . . . 172.4(11) ?
C36 Fe3 C32 C33 . . . . -112.3(9) ?
C38 Fe3 C32 C33 . . . . -39(2) ?
C30 Fe3 C32 C31 . . . . -40.1(6) ?
C37 Fe3 C32 C31 . . . . 168.2(7) ?
C34 Fe3 C32 C31 . . . . -83.7(7) ?
C35 Fe3 C32 C31 . . . . 82.5(9) ?
C33 Fe3 C32 C31 . . . . -122.6(11) ?
C39 Fe3 C32 C31 . . . . 49.8(14) ?
C36 Fe3 C32 C31 . . . . 125.1(8) ?
C38 Fe3 C32 C31 . . . . -161.8(19) ?
C31 C32 C33 C34 . . . . -0.4(15) ?
Fe3 C32 C33 C34 . . . . -60.5(8) ?
C31 C32 C33 Fe3 . . . . 60.1(9) ?
C31 Fe3 C33 C32 . . . . -35.9(7) ?
C30 Fe3 C33 C32 . . . . -80.6(8) ?
C37 Fe3 C33 C32 . . . . 129.6(8) ?
C34 Fe3 C33 C32 . . . . -116.3(11) ?
C35 Fe3 C33 C32 . . . . 51.4(15) ?
C39 Fe3 C33 C32 . . . . -164(2) ?
C36 Fe3 C33 C32 . . . . 84.3(9) ?
C38 Fe3 C33 C32 . . . . 168.9(7) ?
C32 Fe3 C33 C34 . . . . 116.3(11) ?
C31 Fe3 C33 C34 . . . . 80.4(8) ?
C30 Fe3 C33 C34 . . . . 35.7(7) ?
C37 Fe3 C33 C34 . . . . -114.1(9) ?
C35 Fe3 C33 C34 . . . . 167.6(10) ?
C39 Fe3 C33 C34 . . . . -48(3) ?
C36 Fe3 C33 C34 . . . . -159.4(8) ?
C38 Fe3 C33 C34 . . . . -74.9(10) ?
C32 C33 C34 C30 . . . . 1.2(14) ?
Fe3 C33 C34 C30 . . . . -57.7(8) ?
C32 C33 C34 Fe3 . . . . 58.9(8) ?
C31 C30 C34 C33 . . . . -1.5(13) ?
C29 C30 C34 C33 . . . . -175.7(11) ?
Fe3 C30 C34 C33 . . . . 58.3(9) ?
C31 C30 C34 Fe3 . . . . -59.8(7) ?
C29 C30 C34 Fe3 . . . . 125.9(11) ?
C32 Fe3 C34 C33 . . . . -39.1(8) ?
C31 Fe3 C34 C33 . . . . -83.2(8) ?
C30 Fe3 C34 C33 . . . . -122.4(11) ?
C37 Fe3 C34 C33 . . . . 82.7(10) ?
C35 Fe3 C34 C33 . . . . -154(2) ?
C39 Fe3 C34 C33 . . . . 167.4(9) ?
C36 Fe3 C34 C33 . . . . 42.1(15) ?
C38 Fe3 C34 C33 . . . . 126.6(9) ?
C32 Fe3 C34 C30 . . . . 83.3(7) ?
C31 Fe3 C34 C30 . . . . 39.2(7) ?
C37 Fe3 C34 C30 . . . . -154.9(7) ?
C35 Fe3 C34 C30 . . . . -31(2) ?
C33 Fe3 C34 C30 . . . . 122.4(11) ?
C39 Fe3 C34 C30 . . . . -70.2(9) ?
C36 Fe3 C34 C30 . . . . 164.5(11) ?
C38 Fe3 C34 C30 . . . . -111.0(7) ?
C32 Fe3 C35 C39 . . . . -156.7(9) ?
C31 Fe3 C35 C39 . . . . -114.4(9) ?
C30 Fe3 C35 C39 . . . . -73.5(10) ?
C37 Fe3 C35 C39 . . . . 80.2(9) ?
C34 Fe3 C35 C39 . . . . -48(3) ?
C33 Fe3 C35 C39 . . . . 168.3(11) ?
C36 Fe3 C35 C39 . . . . 120.5(13) ?
C38 Fe3 C35 C39 . . . . 36.6(8) ?
C32 Fe3 C35 C36 . . . . 82.8(10) ?
C31 Fe3 C35 C36 . . . . 125.1(9) ?
C30 Fe3 C35 C36 . . . . 166.1(8) ?
C37 Fe3 C35 C36 . . . . -40.2(9) ?
C34 Fe3 C35 C36 . . . . -169(2) ?
C33 Fe3 C35 C36 . . . . 47.8(16) ?
C39 Fe3 C35 C36 . . . . -120.5(13) ?
C38 Fe3 C35 C36 . . . . -83.8(9) ?
C39 C35 C36 C37 . . . . -1.1(15) ?
Fe3 C35 C36 C37 . . . . 58.5(9) ?
C39 C35 C36 Fe3 . . . . -59.6(10) ?
C32 Fe3 C36 C35 . . . . -114.7(9) ?
C31 Fe3 C36 C35 . . . . -74.0(11) ?
C30 Fe3 C36 C35 . . . . -47(3) ?
C37 Fe3 C36 C35 . . . . 117.4(13) ?
C34 Fe3 C36 C35 . . . . 174.5(10) ?
C33 Fe3 C36 C35 . . . . -156.6(9) ?
C39 Fe3 C36 C35 . . . . 36.3(8) ?
C38 Fe3 C36 C35 . . . . 79.3(9) ?
C32 Fe3 C36 C37 . . . . 127.9(9) ?
C31 Fe3 C36 C37 . . . . 168.6(8) ?
C30 Fe3 C36 C37 . . . . -164.9(18) ?
C34 Fe3 C36 C37 . . . . 57.1(16) ?
C35 Fe3 C36 C37 . . . . -117.4(13) ?
C33 Fe3 C36 C37 . . . . 86.0(10) ?
C39 Fe3 C36 C37 . . . . -81.1(9) ?
C38 Fe3 C36 C37 . . . . -38.1(8) ?
C35 C36 C37 C38 . . . . 2.8(15) ?
Fe3 C36 C37 C38 . . . . 62.3(9) ?
C35 C36 C37 Fe3 . . . . -59.6(9) ?
C32 Fe3 C37 C38 . . . . 169.5(8) ?
C31 Fe3 C37 C38 . . . . -157.9(19) ?
C30 Fe3 C37 C38 . . . . 54.7(14) ?
C34 Fe3 C37 C38 . . . . 89.1(9) ?
C35 Fe3 C37 C38 . . . . -79.2(9) ?
C33 Fe3 C37 C38 . . . . 130.6(8) ?
C39 Fe3 C37 C38 . . . . -36.7(8) ?
C36 Fe3 C37 C38 . . . . -117.3(12) ?
C32 Fe3 C37 C36 . . . . -73.2(11) ?
C31 Fe3 C37 C36 . . . . -41(3) ?
C30 Fe3 C37 C36 . . . . 172.0(10) ?
C34 Fe3 C37 C36 . . . . -153.6(9) ?
C35 Fe3 C37 C36 . . . . 38.1(9) ?
C33 Fe3 C37 C36 . . . . -112.1(9) ?
C39 Fe3 C37 C36 . . . . 80.6(10) ?
C38 Fe3 C37 C36 . . . . 117.3(12) ?
C36 C37 C38 C39 . . . . -3.4(14) ?
Fe3 C37 C38 C39 . . . . 57.2(9) ?
C36 C37 C38 Fe3 . . . . -60.6(9) ?
C32 Fe3 C38 C39 . . . . -158(2) ?
C31 Fe3 C38 C39 . . . . 48.1(14) ?
C30 Fe3 C38 C39 . . . . 86.4(9) ?
C37 Fe3 C38 C39 . . . . -120.4(12) ?
C34 Fe3 C38 C39 . . . . 129.7(8) ?
C35 Fe3 C38 C39 . . . . -36.2(8) ?
C33 Fe3 C38 C39 . . . . 170.9(8) ?
C36 Fe3 C38 C39 . . . . -80.0(9) ?
C32 Fe3 C38 C37 . . . . -37(2) ?
C31 Fe3 C38 C37 . . . . 168.5(10) ?
C30 Fe3 C38 C37 . . . . -153.2(8) ?
C34 Fe3 C38 C37 . . . . -110.0(8) ?
C35 Fe3 C38 C37 . . . . 84.1(9) ?
C33 Fe3 C38 C37 . . . . -68.8(10) ?
C39 Fe3 C38 C37 . . . . 120.4(12) ?
C36 Fe3 C38 C37 . . . . 40.3(8) ?
C36 C35 C39 C38 . . . . -1.0(16) ?
Fe3 C35 C39 C38 . . . . -60.2(9) ?
C36 C35 C39 Fe3 . . . . 59.2(10) ?
C37 C38 C39 C35 . . . . 2.8(15) ?
Fe3 C38 C39 C35 . . . . 59.4(9) ?
C37 C38 C39 Fe3 . . . . -56.6(9) ?
C32 Fe3 C39 C35 . . . . 48.0(16) ?
C31 Fe3 C39 C35 . . . . 82.4(10) ?
C30 Fe3 C39 C35 . . . . 127.0(9) ?
C37 Fe3 C39 C35 . . . . -83.8(9) ?
C34 Fe3 C39 C35 . . . . 166.9(8) ?
C33 Fe3 C39 C35 . . . . -154(2) ?
C36 Fe3 C39 C35 . . . . -37.3(9) ?
C38 Fe3 C39 C35 . . . . -120.9(13) ?
C32 Fe3 C39 C38 . . . . 168.8(10) ?
C31 Fe3 C39 C38 . . . . -156.8(7) ?
C30 Fe3 C39 C38 . . . . -112.1(8) ?
C37 Fe3 C39 C38 . . . . 37.1(7) ?
C34 Fe3 C39 C38 . . . . -72.2(10) ?
C35 Fe3 C39 C38 . . . . 120.9(13) ?
C33 Fe3 C39 C38 . . . . -34(3) ?
C36 Fe3 C39 C38 . . . . 83.6(9) ?
B31 B32 C40 C42 . . . . 107.5(12) ?
B33 B32 C40 C42 . . . . -111.3(11) ?
B37 B32 C40 C42 . . . . 148.1(10) ?
B38 B32 C40 C42 . . . . -149.9(10) ?
B31 B32 C40 C41 . . . . -38.8(9) ?
B33 B32 C40 C41 . . . . 102.4(9) ?
B37 B32 C40 C41 . . . . 1.8(12) ?
B38 B32 C40 C41 . . . . 63.8(11) ?
B31 B32 C40 B34 . . . . -104.3(10) ?
B33 B32 C40 B34 . . . . 36.8(9) ?
B37 B32 C40 B34 . . . . -63.8(12) ?
B38 B32 C40 B34 . . . . -1.8(13) ?
B33 B32 C40 B31 . . . . 141.2(9) ?
B37 B32 C40 B31 . . . . 40.5(9) ?
B38 B32 C40 B31 . . . . 102.5(10) ?
B31 B32 C40 B33 . . . . -141.2(9) ?
B37 B32 C40 B33 . . . . -100.6(10) ?
B38 B32 C40 B33 . . . . -38.6(8) ?
C41 B34 C40 C42 . . . . -107.9(10) ?
B35 B34 C40 C42 . . . . -143.8(10) ?
B39 B34 C40 C42 . . . . 151.2(9) ?
B33 B34 C40 C42 . . . . 114.3(10) ?
B35 B34 C40 C41 . . . . -35.9(8) ?
B39 B34 C40 C41 . . . . -100.9(10) ?
B33 B34 C40 C41 . . . . -137.8(9) ?
C41 B34 C40 B32 . . . . 101.2(10) ?
B35 B34 C40 B32 . . . . 65.3(12) ?
B39 B34 C40 B32 . . . . 0.3(13) ?
B33 B34 C40 B32 . . . . -36.6(9) ?
C41 B34 C40 B31 . . . . 33.6(9) ?
B35 B34 C40 B31 . . . . -2.3(13) ?
B39 B34 C40 B31 . . . . -67.2(12) ?
B33 B34 C40 B31 . . . . -104.2(10) ?
C41 B34 C40 B33 . . . . 137.8(9) ?
B35 B34 C40 B33 . . . . 101.9(10) ?
B39 B34 C40 B33 . . . . 36.9(9) ?
B32 B31 C40 C42 . . . . -114.5(10) ?
B37 B31 C40 C42 . . . . -156.5(9) ?
C41 B31 C40 C42 . . . . 107.0(10) ?
B36 B31 C40 C42 . . . . 142.3(9) ?
B32 B31 C40 C41 . . . . 138.6(9) ?
B37 B31 C40 C41 . . . . 96.5(10) ?
B36 B31 C40 C41 . . . . 35.3(8) ?
B37 B31 C40 B32 . . . . -42.0(9) ?
C41 B31 C40 B32 . . . . -138.6(9) ?
B36 B31 C40 B32 . . . . -103.3(10) ?
B32 B31 C40 B34 . . . . 105.6(11) ?
B37 B31 C40 B34 . . . . 63.6(12) ?
C41 B31 C40 B34 . . . . -32.9(9) ?
B36 B31 C40 B34 . . . . 2.4(13) ?
B32 B31 C40 B33 . . . . 36.9(9) ?
B37 B31 C40 B33 . . . . -5.1(12) ?
C41 B31 C40 B33 . . . . -101.7(9) ?
B36 B31 C40 B33 . . . . -66.4(11) ?
B38 B33 C40 C42 . . . . 155.5(9) ?
B39 B33 C40 C42 . . . . -141.2(10) ?
B32 B33 C40 C42 . . . . 114.0(11) ?
B34 B33 C40 C42 . . . . -104.0(11) ?
B38 B33 C40 C41 . . . . -62.2(10) ?
B39 B33 C40 C41 . . . . 1.2(11) ?
B32 B33 C40 C41 . . . . -103.6(9) ?
B34 B33 C40 C41 . . . . 38.3(8) ?
B38 B33 C40 B32 . . . . 41.5(8) ?
B39 B33 C40 B32 . . . . 104.9(10) ?
B34 B33 C40 B32 . . . . 142.0(10) ?
B38 B33 C40 B34 . . . . -100.5(10) ?
B39 B33 C40 B34 . . . . -37.1(9) ?
B32 B33 C40 B34 . . . . -142.0(10) ?
B38 B33 C40 B31 . . . . 5.0(11) ?
B39 B33 C40 B31 . . . . 68.4(11) ?
B32 B33 C40 B31 . . . . -36.5(9) ?
B34 B33 C40 B31 . . . . 105.5(10) ?
C42 C40 C41 B34 . . . . 104.9(11) ?
B32 C40 C41 B34 . . . . -106.4(10) ?
B31 C40 C41 B34 . . . . -144.8(10) ?
B33 C40 C41 B34 . . . . -39.5(9) ?
C42 C40 C41 B35 . . . . 142.1(9) ?
B32 C40 C41 B35 . . . . -69.2(11) ?
B34 C40 C41 B35 . . . . 37.3(9) ?
B31 C40 C41 B35 . . . . -107.6(10) ?
B33 C40 C41 B35 . . . . -2.2(11) ?
C42 C40 C41 B36 . . . . -149.6(10) ?
B32 C40 C41 B36 . . . . -0.9(12) ?
B34 C40 C41 B36 . . . . 105.5(11) ?
B31 C40 C41 B36 . . . . -39.3(10) ?
B33 C40 C41 B36 . . . . 66.0(11) ?
C42 C40 C41 B31 . . . . -110.3(11) ?
B32 C40 C41 B31 . . . . 38.4(9) ?
B34 C40 C41 B31 . . . . 144.8(10) ?
B33 C40 C41 B31 . . . . 105.3(10) ?
B35 B34 C41 C40 . . . . 139.6(9) ?
B39 B34 C41 C40 . . . . 98.2(10) ?
B33 B34 C41 C40 . . . . 36.7(8) ?
C40 B34 C41 B35 . . . . -139.6(9) ?
B39 B34 C41 B35 . . . . -41.4(9) ?
B33 B34 C41 B35 . . . . -102.8(10) ?
C40 B34 C41 B36 . . . . -102.6(10) ?
B35 B34 C41 B36 . . . . 37.0(9) ?
B39 B34 C41 B36 . . . . -4.4(12) ?
B33 B34 C41 B36 . . . . -65.8(11) ?
C40 B34 C41 B31 . . . . -33.0(9) ?
B35 B34 C41 B31 . . . . 106.6(10) ?
B39 B34 C41 B31 . . . . 65.2(11) ?
B33 B34 C41 B31 . . . . 3.7(13) ?
B34 B35 C41 C40 . . . . -37.5(9) ?
B40 B35 C41 C40 . . . . 66.0(11) ?
B39 B35 C41 C40 . . . . 2.2(12) ?
B36 B35 C41 C40 . . . . 104.2(10) ?
B40 B35 C41 B34 . . . . 103.5(10) ?
B39 B35 C41 B34 . . . . 39.8(9) ?
B36 B35 C41 B34 . . . . 141.7(10) ?
B34 B35 C41 B36 . . . . -141.7(10) ?
B40 B35 C41 B36 . . . . -38.2(9) ?
B39 B35 C41 B36 . . . . -101.9(10) ?
B34 B35 C41 B31 . . . . -103.6(10) ?
B40 B35 C41 B31 . . . . -0.1(12) ?
B39 B35 C41 B31 . . . . -63.8(11) ?
B36 B35 C41 B31 . . . . 38.1(9) ?
B40 B36 C41 C40 . . . . -64.2(11) ?
B37 B36 C41 C40 . . . . -0.4(13) ?
B35 B36 C41 C40 . . . . -103.1(10) ?
B31 B36 C41 C40 . . . . 38.1(9) ?
B40 B36 C41 B34 . . . . 2.8(12) ?
B37 B36 C41 B34 . . . . 66.6(11) ?
B35 B36 C41 B34 . . . . -36.1(9) ?
B31 B36 C41 B34 . . . . 105.1(10) ?
B40 B36 C41 B35 . . . . 38.9(9) ?
B37 B36 C41 B35 . . . . 102.7(11) ?
B31 B36 C41 B35 . . . . 141.2(10) ?
B40 B36 C41 B31 . . . . -102.3(10) ?
B37 B36 C41 B31 . . . . -38.5(9) ?
B35 B36 C41 B31 . . . . -141.2(10) ?
B32 B31 C41 C40 . . . . -35.6(8) ?
B37 B31 C41 C40 . . . . -99.7(10) ?
B36 B31 C41 C40 . . . . -138.7(10) ?
C40 B31 C41 B34 . . . . 33.4(9) ?
B32 B31 C41 B34 . . . . -2.3(12) ?
B37 B31 C41 B34 . . . . -66.4(11) ?
B36 B31 C41 B34 . . . . -105.3(10) ?
C40 B31 C41 B35 . . . . 100.6(10) ?
B32 B31 C41 B35 . . . . 65.0(11) ?
B37 B31 C41 B35 . . . . 0.9(12) ?
B36 B31 C41 B35 . . . . -38.0(10) ?
C40 B31 C41 B36 . . . . 138.7(10) ?
B32 B31 C41 B36 . . . . 103.1(11) ?
B37 B31 C41 B36 . . . . 38.9(10) ?
C41 C40 C42 O4' . . . . -67(2) ?
B32 C40 C42 O4' . . . . 148.8(19) ?
B34 C40 C42 O4' . . . . 1(2) ?
B31 C40 C42 O4' . . . . -138(2) ?
B33 C40 C42 O4' . . . . 73(2) ?
C41 C40 C42 O4 . . . . 20.4(13) ?
B32 C40 C42 O4 . . . . -124.1(11) ?
B34 C40 C42 O4 . . . . 88.1(12) ?
B31 C40 C42 O4 . . . . -51.0(13) ?
B33 C40 C42 O4 . . . . 160.4(9) ?
C41 C40 C42 C43 . . . . 146.3(9) ?
B32 C40 C42 C43 . . . . 1.9(15) ?
B34 C40 C42 C43 . . . . -145.9(10) ?
B31 C40 C42 C43 . . . . 74.9(12) ?
B33 C40 C42 C43 . . . . -73.7(12) ?
O4' C42 C43 C44 . . . . 121(2) ?
O4 C42 C43 C44 . . . . 27.7(15) ?
C40 C42 C43 C44 . . . . -96.6(13) ?
O4' C42 C43 C47 . . . . -58(3) ?
O4 C42 C43 C47 . . . . -151.5(10) ?
C40 C42 C43 C47 . . . . 84.2(13) ?
O4' C42 C43 Fe4 . . . . 31(3) ?
O4 C42 C43 Fe4 . . . . -62.5(12) ?
C40 C42 C43 Fe4 . . . . 173.2(7) ?
C45 Fe4 C43 C44 . . . . 35.4(7) ?
C47 Fe4 C43 C44 . . . . 117.2(9) ?
C46 Fe4 C43 C44 . . . . 78.1(8) ?
C49 Fe4 C43 C44 . . . . -53.1(13) ?
C50 Fe4 C43 C44 . . . . 152(2) ?
C51 Fe4 C43 C44 . . . . -172.4(8) ?
C52 Fe4 C43 C44 . . . . -133.3(8) ?
C48 Fe4 C43 C44 . . . . -89.3(8) ?
C45 Fe4 C43 C47 . . . . -81.8(7) ?
C46 Fe4 C43 C47 . . . . -39.0(7) ?
C44 Fe4 C43 C47 . . . . -117.2(9) ?
C49 Fe4 C43 C47 . . . . -170.3(11) ?
C50 Fe4 C43 C47 . . . . 35(2) ?
C51 Fe4 C43 C47 . . . . 70.4(9) ?
C52 Fe4 C43 C47 . . . . 109.5(7) ?
C48 Fe4 C43 C47 . . . . 153.5(7) ?
C45 Fe4 C43 C42 . . . . 156.8(11) ?
C47 Fe4 C43 C42 . . . . -121.4(12) ?
C46 Fe4 C43 C42 . . . . -160.5(11) ?
C44 Fe4 C43 C42 . . . . 121.4(12) ?
C49 Fe4 C43 C42 . . . . 68.3(15) ?
C50 Fe4 C43 C42 . . . . -87(2) ?
C51 Fe4 C43 C42 . . . . -51.0(12) ?
C52 Fe4 C43 C42 . . . . -11.9(11) ?
C48 Fe4 C43 C42 . . . . 32.0(11) ?
C47 C43 C44 C45 . . . . 0.6(13) ?
C42 C43 C44 C45 . . . . -178.7(10) ?
Fe4 C43 C44 C45 . . . . -58.0(9) ?
C47 C43 C44 Fe4 . . . . 58.6(7) ?
C42 C43 C44 Fe4 . . . . -120.7(10) ?
C47 Fe4 C44 C45 . . . . 82.5(8) ?
C46 Fe4 C44 C45 . . . . 37.9(8) ?
C49 Fe4 C44 C45 . . . . -83.8(10) ?
C50 Fe4 C44 C45 . . . . -42.3(16) ?
C43 Fe4 C44 C45 . . . . 121.9(11) ?
C51 Fe4 C44 C45 . . . . 151(2) ?
C52 Fe4 C44 C45 . . . . -170.9(9) ?
C48 Fe4 C44 C45 . . . . -129.0(9) ?
C45 Fe4 C44 C43 . . . . -121.9(11) ?
C47 Fe4 C44 C43 . . . . -39.4(6) ?
C46 Fe4 C44 C43 . . . . -84.0(7) ?
C49 Fe4 C44 C43 . . . . 154.2(8) ?
C50 Fe4 C44 C43 . . . . -164.3(11) ?
C51 Fe4 C44 C43 . . . . 29(3) ?
C52 Fe4 C44 C43 . . . . 67.2(9) ?
C48 Fe4 C44 C43 . . . . 109.1(8) ?
C43 C44 C45 C46 . . . . -2.9(15) ?
Fe4 C44 C45 C46 . . . . -61.5(9) ?
C43 C44 C45 Fe4 . . . . 58.6(8) ?
C47 Fe4 C45 C44 . . . . -81.0(8) ?
C46 Fe4 C45 C44 . . . . -118.1(12) ?
C49 Fe4 C45 C44 . . . . 113.6(9) ?
C50 Fe4 C45 C44 . . . . 159.4(8) ?
C43 Fe4 C45 C44 . . . . -36.4(7) ?
C51 Fe4 C45 C44 . . . . -168.0(11) ?
C52 Fe4 C45 C44 . . . . 38(3) ?
C48 Fe4 C45 C44 . . . . 71.9(10) ?
C47 Fe4 C45 C46 . . . . 37.0(7) ?
C44 Fe4 C45 C46 . . . . 118.1(11) ?
C49 Fe4 C45 C46 . . . . -128.4(9) ?
C50 Fe4 C45 C46 . . . . -82.6(9) ?
C43 Fe4 C45 C46 . . . . 81.7(8) ?
C51 Fe4 C45 C46 . . . . -49.9(14) ?
C52 Fe4 C45 C46 . . . . 156(3) ?
C48 Fe4 C45 C46 . . . . -170.0(8) ?
C44 C45 C46 C47 . . . . 4.0(15) ?
Fe4 C45 C46 C47 . . . . -57.7(8) ?
C44 C45 C46 Fe4 . . . . 61.7(9) ?
C47 Fe4 C46 C45 . . . . -121.2(10) ?
C44 Fe4 C46 C45 . . . . -37.7(8) ?
C49 Fe4 C46 C45 . . . . 71.2(10) ?
C50 Fe4 C46 C45 . . . . 113.8(9) ?
C43 Fe4 C46 C45 . . . . -81.7(8) ?
C51 Fe4 C46 C45 . . . . 154.9(8) ?
C52 Fe4 C46 C45 . . . . -170.9(10) ?
C48 Fe4 C46 C45 . . . . 37(3) ?
C45 Fe4 C46 C47 . . . . 121.2(10) ?
C44 Fe4 C46 C47 . . . . 83.5(7) ?
C49 Fe4 C46 C47 . . . . -167.6(8) ?
C50 Fe4 C46 C47 . . . . -124.9(8) ?
C43 Fe4 C46 C47 . . . . 39.5(6) ?
C51 Fe4 C46 C47 . . . . -83.8(8) ?
C52 Fe4 C46 C47 . . . . -49.7(13) ?
C48 Fe4 C46 C47 . . . . 158(2) ?
C45 C46 C47 C43 . . . . -3.6(13) ?
Fe4 C46 C47 C43 . . . . -61.6(7) ?
C45 C46 C47 Fe4 . . . . 58.0(9) ?
C44 C43 C47 C46 . . . . 1.8(11) ?
C42 C43 C47 C46 . . . . -178.9(10) ?
Fe4 C43 C47 C46 . . . . 61.2(7) ?
C44 C43 C47 Fe4 . . . . -59.4(7) ?
C42 C43 C47 Fe4 . . . . 119.9(10) ?
C45 Fe4 C47 C46 . . . . -35.8(7) ?
C44 Fe4 C47 C46 . . . . -78.3(7) ?
C49 Fe4 C47 C46 . . . . 44(2) ?
C50 Fe4 C47 C46 . . . . 74.0(10) ?
C43 Fe4 C47 C46 . . . . -116.8(9) ?
C51 Fe4 C47 C46 . . . . 113.6(8) ?
C52 Fe4 C47 C46 . . . . 155.0(8) ?
C48 Fe4 C47 C46 . . . . -170.5(11) ?
C45 Fe4 C47 C43 . . . . 81.0(7) ?
C46 Fe4 C47 C43 . . . . 116.8(9) ?
C44 Fe4 C47 C43 . . . . 38.5(6) ?
C49 Fe4 C47 C43 . . . . 161(2) ?
C50 Fe4 C47 C43 . . . . -169.2(8) ?
C51 Fe4 C47 C43 . . . . -129.6(7) ?
C52 Fe4 C47 C43 . . . . -88.2(7) ?
C48 Fe4 C47 C43 . . . . -53.7(13) ?
C45 Fe4 C48 C52 . . . . -170.6(8) ?
C47 Fe4 C48 C52 . . . . -50.1(14) ?
C46 Fe4 C48 C52 . . . . 159(2) ?
C44 Fe4 C48 C52 . . . . -130.7(8) ?
C49 Fe4 C48 C52 . . . . 118.0(12) ?
C50 Fe4 C48 C52 . . . . 78.6(9) ?
C43 Fe4 C48 C52 . . . . -87.0(9) ?
C51 Fe4 C48 C52 . . . . 36.4(8) ?
C45 Fe4 C48 C49 . . . . 71.4(11) ?
C47 Fe4 C48 C49 . . . . -168.1(10) ?
C46 Fe4 C48 C49 . . . . 41(3) ?
C44 Fe4 C48 C49 . . . . 111.3(9) ?
C50 Fe4 C48 C49 . . . . -39.4(9) ?
C43 Fe4 C48 C49 . . . . 155.0(8) ?
C51 Fe4 C48 C49 . . . . -81.6(9) ?
C52 Fe4 C48 C49 . . . . -118.0(12) ?
C52 C48 C49 C50 . . . . 1.3(15) ?
Fe4 C48 C49 C50 . . . . 59.1(9) ?
C52 C48 C49 Fe4 . . . . -57.8(8) ?
C45 Fe4 C49 C48 . . . . -130.0(9) ?
C47 Fe4 C49 C48 . . . . 155(2) ?
C46 Fe4 C49 C48 . . . . -169.4(8) ?
C44 Fe4 C49 C48 . . . . -88.4(9) ?
C50 Fe4 C49 C48 . . . . 118.4(13) ?
C43 Fe4 C49 C48 . . . . -52.0(14) ?
C51 Fe4 C49 C48 . . . . 80.9(9) ?
C52 Fe4 C49 C48 . . . . 38.5(8) ?
C45 Fe4 C49 C50 . . . . 111.7(10) ?
C47 Fe4 C49 C50 . . . . 37(3) ?
C46 Fe4 C49 C50 . . . . 72.3(11) ?
C44 Fe4 C49 C50 . . . . 153.3(9) ?
C43 Fe4 C49 C50 . . . . -170.4(10) ?
C51 Fe4 C49 C50 . . . . -37.4(9) ?
C52 Fe4 C49 C50 . . . . -79.8(9) ?
C48 Fe4 C49 C50 . . . . -118.4(13) ?
C48 C49 C50 C51 . . . . 0.3(16) ?
Fe4 C49 C50 C51 . . . . 61.0(10) ?
C48 C49 C50 Fe4 . . . . -60.7(9) ?
C45 Fe4 C50 C51 . . . . 155.6(9) ?
C47 Fe4 C50 C51 . . . . 73.2(11) ?
C46 Fe4 C50 C51 . . . . 114.3(10) ?
C44 Fe4 C50 C51 . . . . -175.5(11) ?
C49 Fe4 C50 C51 . . . . -117.2(13) ?
C43 Fe4 C50 C51 . . . . 46(2) ?
C52 Fe4 C50 C51 . . . . -34.6(9) ?
C48 Fe4 C50 C51 . . . . -78.8(9) ?
C45 Fe4 C50 C49 . . . . -87.3(10) ?
C47 Fe4 C50 C49 . . . . -169.7(8) ?
C46 Fe4 C50 C49 . . . . -128.5(9) ?
C44 Fe4 C50 C49 . . . . -58.4(16) ?
C43 Fe4 C50 C49 . . . . 162.7(17) ?
C51 Fe4 C50 C49 . . . . 117.2(13) ?
C52 Fe4 C50 C49 . . . . 82.5(9) ?
C48 Fe4 C50 C49 . . . . 38.4(8) ?
C49 C50 C51 C52 . . . . -2.0(16) ?
Fe4 C50 C51 C52 . . . . 57.6(10) ?
C49 C50 C51 Fe4 . . . . -59.6(9) ?
C45 Fe4 C51 C50 . . . . -48.5(16) ?
C47 Fe4 C51 C50 . . . . -125.1(9) ?
C46 Fe4 C51 C50 . . . . -82.1(10) ?
C44 Fe4 C51 C50 . . . . 170(2) ?
C49 Fe4 C51 C50 . . . . 40.7(9) ?
C43 Fe4 C51 C50 . . . . -165.8(8) ?
C52 Fe4 C51 C50 . . . . 123.9(13) ?
C48 Fe4 C51 C50 . . . . 85.8(10) ?
C45 Fe4 C51 C52 . . . . -172.4(11) ?
C47 Fe4 C51 C52 . . . . 111.0(9) ?
C46 Fe4 C51 C52 . . . . 154.0(9) ?
C44 Fe4 C51 C52 . . . . 46(3) ?
C49 Fe4 C51 C52 . . . . -83.2(9) ?
C50 Fe4 C51 C52 . . . . -123.9(13) ?
C43 Fe4 C51 C52 . . . . 70.3(10) ?
C48 Fe4 C51 C52 . . . . -38.1(8) ?
C50 C51 C52 C48 . . . . 2.9(16) ?
Fe4 C51 C52 C48 . . . . 60.3(9) ?
C50 C51 C52 Fe4 . . . . -57.3(11) ?
C49 C48 C52 C51 . . . . -2.5(15) ?
Fe4 C48 C52 C51 . . . . -59.9(10) ?
C49 C48 C52 Fe4 . . . . 57.4(9) ?
C45 Fe4 C52 C51 . . . . 160(3) ?
C47 Fe4 C52 C51 . . . . -85.1(9) ?
C46 Fe4 C52 C51 . . . . -51.1(15) ?
C44 Fe4 C52 C51 . . . . -168.3(8) ?
C49 Fe4 C52 C51 . . . . 80.9(9) ?
C50 Fe4 C52 C51 . . . . 34.6(9) ?
C43 Fe4 C52 C51 . . . . -129.2(8) ?
C48 Fe4 C52 C51 . . . . 119.8(12) ?
C45 Fe4 C52 C48 . . . . 41(3) ?
C47 Fe4 C52 C48 . . . . 155.1(8) ?
C46 Fe4 C52 C48 . . . . -171.0(9) ?
C44 Fe4 C52 C48 . . . . 71.9(10) ?
C49 Fe4 C52 C48 . . . . -38.9(8) ?
C50 Fe4 C52 C48 . . . . -85.2(9) ?
C43 Fe4 C52 C48 . . . . 110.9(8) ?
C51 Fe4 C52 C48 . . . . -119.8(12) ?
